data_4345090
loop_
_publ_author_name
'Chen, Yi-Gang'
'Xing, Mei-Ling'
'Liu, Peng-Fei'
'Guo, Yao'
'Yang, Nan'
'Zhang, Xian-Ming'

_publ_section_title
;
 Two Phosphates: Noncentrosymmetric Cs6Mg6(PO3)18 and Centrosymmetric
 Cs2MgZn2(P2O7)2.
;
_journal_issue 2
_journal_name_full 'Inorganic chemistry'
_journal_page_first 845
_journal_page_last 851
_journal_paper_doi 10.1021/acs.inorgchem.6b02303
_journal_volume 56
_journal_year 2017
_chemical_absolute_configuration unk
_chemical_formula_sum 'Cs6 Mg6 O54 P18'
_chemical_formula_weight 2364.78
_chemical_name_systematic
; 
 ? 
;
_space_group_IT_number 4
_symmetry_cell_setting monoclinic
_symmetry_space_group_name_Hall 'P 2yb'
_symmetry_space_group_name_H-M 'P 1 21 1'
_atom_sites_solution_primary direct
_atom_sites_solution_secondary difmap
_audit_creation_method SHELXL-97
_cell_angle_alpha 90.00
_cell_angle_beta 90.414(2)
_cell_angle_gamma 90.00
_cell_formula_units_Z 2
_cell_length_a 7.7437(4)
_cell_length_b 34.1273(17)
_cell_length_c 10.1063(5)
_cell_measurement_reflns_used 7031
_cell_measurement_temperature 293(2)
_cell_measurement_theta_max 24.8736
_cell_measurement_theta_min 3.8870
_cell_volume 2670.7(2)
_computing_structure_refinement 'SHELXL-97 (Sheldrick, 1997)'
_computing_structure_solution 'SHELXS-97 (Sheldrick, 1990)'
_diffrn_ambient_temperature 293(2)
_diffrn_measured_fraction_theta_full 0.997
_diffrn_measured_fraction_theta_max 0.997
_diffrn_measurement_device_type bruker-CCD
_diffrn_radiation_monochromator graphite
_diffrn_radiation_source 'fine-focus sealed tube'
_diffrn_radiation_type MoK\a
_diffrn_radiation_wavelength 0.71073
_diffrn_reflns_av_R_equivalents 0.0317
_diffrn_reflns_av_sigmaI/netI 0.0329
_diffrn_reflns_limit_h_max 9
_diffrn_reflns_limit_h_min -9
_diffrn_reflns_limit_k_max 40
_diffrn_reflns_limit_k_min -40
_diffrn_reflns_limit_l_max 12
_diffrn_reflns_limit_l_min -12
_diffrn_reflns_number 38319
_diffrn_reflns_theta_full 25.01
_diffrn_reflns_theta_max 25.01
_diffrn_reflns_theta_min 1.19
_exptl_absorpt_coefficient_mu 4.793
_exptl_absorpt_correction_T_max 0.6723
_exptl_absorpt_correction_T_min 0.6207
_exptl_absorpt_correction_type multi-scan
_exptl_absorpt_process_details sadabs
_exptl_crystal_colour colourless
_exptl_crystal_density_diffrn 2.941
_exptl_crystal_density_method 'not measured'
_exptl_crystal_description block
_exptl_crystal_F_000 2208
_exptl_crystal_size_max 0.11
_exptl_crystal_size_mid 0.10
_exptl_crystal_size_min 0.09
_refine_diff_density_max 1.094
_refine_diff_density_min -1.739
_refine_diff_density_rms 0.181
_refine_ls_abs_structure_details 'Flack H D (1983), Acta Cryst. A39, 876-881'
_refine_ls_abs_structure_Flack 0.027(9)
_refine_ls_extinction_coef 0.00170(5)
_refine_ls_extinction_expression Fc^*^=kFc[1+0.001xFc^2^\l^3^/sin(2\q)]^-1/4^
_refine_ls_extinction_method SHELXL
_refine_ls_goodness_of_fit_ref 1.047
_refine_ls_matrix_type full
_refine_ls_number_parameters 748
_refine_ls_number_reflns 13366
_refine_ls_number_restraints 7
_refine_ls_restrained_S_all 1.049
_refine_ls_R_factor_all 0.0400
_refine_ls_R_factor_gt 0.0378
_refine_ls_shift/su_max 0.001
_refine_ls_shift/su_mean 0.000
_refine_ls_structure_factor_coef Fsqd
_refine_ls_weighting_details 'calc w=1/[\s^2^(Fo^2^)+(0.0375P)^2^+12.5061P] where P=(Fo^2^+2Fc^2^)/3'
_refine_ls_weighting_scheme calc
_refine_ls_wR_factor_gt 0.0873
_refine_ls_wR_factor_ref 0.0899
_reflns_number_gt 9154
_reflns_number_total 9371
_reflns_threshold_expression >2sigma(I)
_cod_data_source_file ic6b02303_si_002.cif
_cod_data_source_block Cs6Mg6P18O54
_cod_original_sg_symbol_H-M P21
_cod_database_code 4345090

loop_
_symmetry_equiv_pos_as_xyz
'x, y, z'
'-x, y+1/2, -z'

loop_
_atom_site_label
_atom_site_type_symbol
_atom_site_fract_x
_atom_site_fract_y
_atom_site_fract_z
_atom_site_U_iso_or_equiv
_atom_site_adp_type
_atom_site_occupancy
_atom_site_symmetry_multiplicity
_atom_site_calc_flag
_atom_site_refinement_flags
Cs1 Cs -0.20088(10) -0.82181(2) -1.19768(5) 0.02996(13) Uani 1 1 d .
Cs2 Cs -0.68023(7) -0.492313(17) -0.69955(6) 0.02974(13) Uani 1 1 d .
Cs3 Cs -0.81766(8) -0.661202(15) -0.82331(10) 0.03081(13) Uani 1 1 d .
Cs4 Cs -0.29627(9) -0.32428(2) -0.34514(8) 0.03620(14) Uani 1 1 d .
Cs5 Cs -0.27794(7) -0.649333(16) -1.30644(8) 0.03928(19) Uani 1 1 d .
Cs6 Cs -0.21792(7) -0.48805(2) -1.15558(9) 0.04092(19) Uani 1 1 d .
P14 P -0.0841(2) -0.73560(4) -1.49586(15) 0.0083(3) Uani 1 1 d .
P8 P -0.4078(2) -0.90335(4) -1.00511(15) 0.0085(3) Uani 1 1 d .
P16 P -0.6729(2) -0.37805(4) -0.48302(15) 0.0082(3) Uani 1 1 d .
P7 P -0.22936(19) -0.38018(4) -1.01161(15) 0.0086(3) Uani 1 1 d .
P15 P -0.8020(2) -0.30687(4) -0.36350(16) 0.0091(3) Uani 1 1 d .
P10 P -0.27218(19) -0.54481(4) -1.49194(15) 0.0078(3) Uani 1 1 d .
P11 P -0.9144(2) -0.57180(4) -0.50807(16) 0.0087(3) Uani 1 1 d .
P17 P -0.0221(2) -0.40516(5) -0.52840(15) 0.0097(3) Uani 1 1 d .
P6 P -0.2910(2) -0.30820(4) -0.86930(15) 0.0087(3) Uani 1 1 d .
P12 P -0.77429(19) -0.64152(4) -1.37351(14) 0.0080(3) Uani 1 1 d .
P9 P -0.7174(2) -0.47393(4) -1.13414(16) 0.0091(3) Uani 1 1 d .
P3 P -0.32470(19) -0.64162(4) -0.85658(14) 0.0074(3) Uani 1 1 d .
P13 P -0.7170(2) -0.71516(4) -1.50080(15) 0.0088(3) Uani 1 1 d .
P18 P -0.1866(2) -0.47470(4) -0.63698(16) 0.0096(3) Uani 1 1 d .
P4 P -0.1942(2) -0.71041(4) -0.98750(15) 0.0094(3) Uani 1 1 d .
Mg4 Mg -0.6162(2) -0.55675(5) -1.28395(17) 0.0025(3) Uani 1 1 d U
Mg2 Mg -0.3879(2) -0.72581(5) -0.71616(17) 0.0024(4) Uiso 1 1 d .
P5 P -0.5414(2) -0.73888(4) -1.01932(16) 0.0095(3) Uani 1 1 d .
P2 P -0.47735(19) -0.57154(4) -0.97788(14) 0.0067(3) Uani 1 1 d .
Mg3 Mg 0.1108(2) -0.39076(5) -0.22062(17) 0.0028(4) Uani 1 1 d .
Mg5 Mg -0.8708(2) -0.72400(5) -1.21721(17) 0.0028(4) Uiso 1 1 d .
P1 P -0.83474(19) -0.54705(4) -1.02181(15) 0.0076(3) Uani 1 1 d .
Mg6 Mg -0.3585(2) -0.39147(5) -0.71878(18) 0.0037(4) Uani 1 1 d .
Mg1 Mg -1.1442(2) -0.55884(5) -0.78317(17) 0.0032(4) Uani 1 1 d U
O1 O -0.2681(6) -0.66645(13) -0.9851(4) 0.0194(10) Uani 1 1 d .
O2 O -0.7331(7) -0.33299(13) -0.4853(4) 0.0216(11) Uani 1 1 d .
O3 O -0.1182(6) -0.38863(13) -1.1249(4) 0.0162(9) Uani 1 1 d .
O4 O -0.7980(7) -0.50065(12) -1.0209(5) 0.0209(11) Uani 1 1 d .
O5 O -0.5893(6) -0.44799(13) -1.0438(5) 0.0235(11) Uani 1 1 d .
O6 O 0.2577(5) -0.38219(12) -0.0520(4) 0.0120(9) Uani 1 1 d .
O7 O 0.0919(6) -0.33158(12) -0.2750(4) 0.0132(9) Uani 1 1 d .
O8 O -0.1784(6) -0.72529(13) -0.8500(4) 0.0142(9) Uani 1 1 d .
O9 O 0.3284(5) -0.39223(12) -0.3439(4) 0.0132(9) Uani 1 1 d .
O10 O -0.6549(6) -0.28439(12) -0.3116(5) 0.0153(9) Uani 1 1 d .
O11 O -1.1762(5) -0.61721(12) -0.8177(5) 0.0147(9) Uani 1 1 d .
O12 O -0.4290(6) -0.90361(13) -1.1513(4) 0.0149(9) Uani 1 1 d .
O13 O -0.7052(5) -0.73539(12) -1.3715(4) 0.0134(9) Uani 1 1 d .
O14 O -0.5155(6) -0.38089(14) -0.5631(4) 0.0188(10) Uani 1 1 d .
O15 O -0.2034(6) -0.39991(13) -0.8831(4) 0.0152(9) Uani 1 1 d .
O16 O -0.8545(6) -0.78216(12) -1.1663(5) 0.0165(9) Uani 1 1 d .
O17 O -1.3097(6) -0.56259(13) -0.6219(4) 0.0166(9) Uani 1 1 d .
O18 O -0.3460(6) -0.73204(13) -1.0681(4) 0.0151(9) Uani 1 1 d .
O19 O -0.6087(6) -0.72770(13) -0.6113(4) 0.0196(10) Uani 1 1 d .
O20 O -0.8593(5) -0.44966(12) -1.1888(4) 0.0129(9) Uani 1 1 d .
O21 O -0.1345(6) -0.37964(12) -0.6108(5) 0.0174(10) Uani 1 1 d .
O22 O -0.2258(7) -0.33396(13) -0.9923(5) 0.0245(12) Uani 1 1 d .
O23 O -0.6348(5) -0.61624(12) -1.3213(4) 0.0133(9) Uani 1 1 d .
O24 O -0.0412(6) -0.40359(14) -0.3836(4) 0.0185(10) Uani 1 1 d .
O25 O -0.6732(6) -0.56245(13) -0.9367(4) 0.0174(10) Uani 1 1 d .
O26 O -0.8787(6) -0.66599(13) -1.2850(4) 0.0130(9) Uani 1 1 d .
O27 O 0.1756(6) -0.39778(14) -0.5693(4) 0.0163(9) Uani 1 1 d .
O28 O -0.0727(5) -0.73810(13) -1.3495(4) 0.0151(9) Uani 1 1 d .
O29 O -0.5503(6) -0.73699(14) -0.8741(4) 0.0175(10) Uani 1 1 d .
O30 O -0.3710(6) -0.33367(12) -0.7710(5) 0.0153(10) Uani 1 1 d .
O31 O -0.6878(6) -0.66891(13) -1.4839(4) 0.0169(10) Uani 1 1 d .
O32 O -1.1120(6) -0.50107(12) -0.7367(4) 0.0167(10) Uani 1 1 d .
O33 O -0.4123(6) -0.66681(13) -0.7593(4) 0.0158(9) Uani 1 1 d .
O34 O -0.6098(6) -0.49793(12) -1.2217(4) 0.0168(10) Uani 1 1 d .
O35 O -0.3632(5) -0.54618(12) -0.8974(4) 0.0152(9) Uani 1 1 d .
O36 O -0.6586(6) -0.71388(12) -1.0977(5) 0.0184(10) Uani 1 1 d .
O37 O -0.3356(6) -0.44945(12) -0.6708(5) 0.0171(10) Uani 1 1 d .
O38 O -1.0434(6) -0.71036(14) -1.0746(5) 0.0237(11) Uani 1 1 d .
O39 O -0.2381(7) -0.49900(14) -1.5071(5) 0.0248(11) Uani 1 1 d U
O40 O -0.9370(6) -0.57102(13) -0.6538(4) 0.0165(10) Uani 1 1 d .
O41 O -0.2341(5) -0.71469(12) -1.5555(4) 0.0124(9) Uani 1 1 d .
O42 O -0.9896(6) -0.55376(13) -0.9420(4) 0.0193(10) Uani 1 1 d .
O43 O -1.0289(6) -0.44926(12) -0.5793(5) 0.0172(10) Uani 1 1 d .
O44 O -0.8287(5) -0.56166(12) -1.1598(4) 0.0123(9) Uani 1 1 d .
O45 O -0.3916(6) -0.54967(14) -1.3809(4) 0.0200(10) Uani 1 1 d .
O46 O -0.5561(6) -0.78372(13) -1.0642(5) 0.0210(11) Uani 1 1 d .
O47 O -0.4597(6) -0.57120(14) -1.1220(4) 0.0160(9) Uani 1 1 d .
O48 O -0.4731(5) -0.61571(12) -0.9243(4) 0.0159(10) Uani 1 1 d .
O49 O -0.0659(6) -0.77909(13) -1.5563(5) 0.0214(11) Uani 1 1 d .
O50 O 0.0862(6) -0.71597(13) -1.5548(4) 0.0155(9) Uani 1 1 d .
O51 O -1.0887(6) -0.55933(15) -0.4358(4) 0.0205(11) Uani 1 1 d .
O52 O -0.9056(6) -0.61688(12) -1.4631(5) 0.0199(10) Uani 1 1 d .
O53 O -0.7705(6) -0.54890(12) -0.4484(4) 0.0124(9) Uani 1 1 d .
O54 O -0.4208(6) -0.38687(14) -1.0656(5) 0.0201(10) Uani 1 1 d U

loop_
_atom_site_aniso_label
_atom_site_aniso_U_11
_atom_site_aniso_U_22
_atom_site_aniso_U_33
_atom_site_aniso_U_23
_atom_site_aniso_U_13
_atom_site_aniso_U_12
Cs1 0.0245(2) 0.0371(3) 0.0283(3) -0.0005(2) 0.0015(2) -0.0145(2)
Cs2 0.0228(2) 0.0380(3) 0.0284(3) -0.0025(2) 0.00277(19) -0.0119(2)
Cs3 0.0136(2) 0.0386(3) 0.0402(3) 0.0051(2) -0.0018(2) 0.0013(2)
Cs4 0.0146(2) 0.0336(3) 0.0604(3) 0.0008(3) -0.0046(2) 0.0043(2)
Cs5 0.0214(3) 0.0500(5) 0.0465(4) 0.0097(3) 0.0046(2) 0.0171(3)
Cs6 0.0154(2) 0.0393(3) 0.0681(5) -0.0074(3) 0.0003(2) -0.0067(2)
P14 0.0070(8) 0.0111(7) 0.0069(8) -0.0009(6) -0.0018(6) -0.0016(6)
P8 0.0095(8) 0.0091(7) 0.0069(7) 0.0009(6) -0.0024(6) 0.0013(6)
P16 0.0086(7) 0.0099(7) 0.0060(7) -0.0012(5) 0.0033(6) -0.0018(6)
P7 0.0071(7) 0.0110(7) 0.0078(7) -0.0041(6) 0.0024(6) -0.0013(6)
P15 0.0108(8) 0.0063(7) 0.0102(8) 0.0000(6) 0.0009(6) 0.0003(6)
P10 0.0056(7) 0.0126(7) 0.0053(7) 0.0034(5) 0.0025(6) 0.0010(6)
P11 0.0056(8) 0.0130(7) 0.0075(8) 0.0016(6) -0.0003(6) 0.0011(6)
P17 0.0085(8) 0.0113(7) 0.0093(8) -0.0037(6) -0.0023(6) -0.0008(6)
P6 0.0106(8) 0.0075(7) 0.0079(8) -0.0001(6) 0.0002(6) 0.0012(6)
P12 0.0089(7) 0.0081(7) 0.0068(7) -0.0001(6) -0.0001(6) 0.0003(6)
P9 0.0100(8) 0.0073(7) 0.0099(8) -0.0011(6) -0.0007(6) 0.0007(6)
P3 0.0078(7) 0.0052(7) 0.0093(7) 0.0015(6) -0.0003(6) 0.0002(6)
P13 0.0093(8) 0.0103(7) 0.0066(7) -0.0017(6) 0.0042(6) -0.0021(6)
P18 0.0119(8) 0.0063(7) 0.0104(8) -0.0009(6) -0.0018(6) -0.0012(6)
P4 0.0092(7) 0.0112(7) 0.0079(7) -0.0011(6) 0.0039(6) -0.0010(6)
Mg4 0.0018(7) 0.0038(7) 0.0017(7) -0.0017(6) 0.0001(6) 0.0006(6)
P5 0.0081(8) 0.0103(7) 0.0100(8) -0.0030(6) -0.0039(6) -0.0008(6)
P2 0.0043(8) 0.0079(7) 0.0080(8) 0.0013(6) -0.0006(6) 0.0007(6)
Mg3 0.0022(9) 0.0051(8) 0.0012(8) 0.0015(6) -0.0004(7) 0.0001(6)
P1 0.0054(7) 0.0115(7) 0.0060(7) -0.0007(5) 0.0029(6) 0.0005(6)
Mg6 0.0045(9) 0.0050(8) 0.0016(9) 0.0008(6) 0.0006(7) 0.0013(7)
Mg1 0.0017(7) 0.0054(7) 0.0024(7) -0.0015(6) 0.0011(6) -0.0016(6)
O1 0.032(3) 0.011(2) 0.015(2) -0.0037(18) 0.004(2) 0.0031(19)
O2 0.039(3) 0.015(2) 0.011(2) -0.0019(17) 0.011(2) -0.001(2)
O3 0.014(2) 0.024(2) 0.011(2) -0.0032(17) 0.0044(18) 0.0005(18)
O4 0.039(3) 0.009(2) 0.015(2) -0.0036(17) 0.016(2) 0.0025(19)
O5 0.025(3) 0.014(2) 0.032(3) -0.011(2) -0.016(2) 0.0083(19)
O6 0.013(2) 0.0099(19) 0.013(2) -0.0022(17) -0.0021(17) 0.0025(16)
O7 0.009(2) 0.012(2) 0.019(2) 0.0037(17) 0.0089(18) 0.0008(17)
O8 0.009(2) 0.024(2) 0.010(2) 0.0012(18) 0.0039(17) 0.0042(17)
O9 0.010(2) 0.020(2) 0.010(2) -0.0007(17) -0.0002(17) 0.0059(17)
O10 0.013(2) 0.008(2) 0.024(2) 0.0013(18) -0.0071(18) -0.0003(17)
O11 0.005(2) 0.012(2) 0.027(2) -0.0015(18) -0.0027(18) 0.0005(16)
O12 0.013(2) 0.025(2) 0.007(2) -0.0005(18) 0.0033(17) 0.0003(19)
O13 0.012(2) 0.017(2) 0.012(2) 0.0003(17) 0.0043(17) 0.0021(17)
O14 0.009(2) 0.030(2) 0.017(2) -0.0031(19) 0.0021(18) -0.0040(19)
O15 0.014(2) 0.022(2) 0.010(2) 0.0014(18) 0.0063(17) 0.0035(18)
O16 0.010(2) 0.012(2) 0.028(3) 0.0023(18) -0.0024(18) -0.0006(17)
O17 0.016(2) 0.024(2) 0.010(2) -0.0028(18) 0.0007(18) -0.0078(19)
O18 0.014(2) 0.021(2) 0.010(2) -0.0061(17) 0.0046(17) -0.0072(18)
O19 0.024(3) 0.019(2) 0.016(2) -0.0055(18) 0.0089(19) -0.0051(19)
O20 0.013(2) 0.009(2) 0.016(2) -0.0038(17) -0.0028(18) 0.0016(16)
O21 0.017(2) 0.009(2) 0.026(3) -0.0020(18) -0.009(2) -0.0006(17)
O22 0.045(3) 0.012(2) 0.017(2) -0.0027(18) 0.014(2) -0.010(2)
O23 0.010(2) 0.009(2) 0.022(2) 0.0034(17) -0.0046(18) 0.0021(16)
O24 0.011(2) 0.033(3) 0.012(2) -0.005(2) 0.0000(18) 0.000(2)
O25 0.009(2) 0.030(3) 0.013(2) 0.0021(19) 0.0049(18) 0.0104(19)
O26 0.016(2) 0.015(2) 0.009(2) 0.0010(18) 0.0067(18) 0.0037(18)
O27 0.009(2) 0.030(2) 0.009(2) -0.0084(18) 0.0027(17) -0.0043(19)
O28 0.007(2) 0.028(2) 0.010(2) 0.0025(19) 0.0003(17) -0.0048(18)
O29 0.013(2) 0.030(3) 0.010(2) -0.0077(19) 0.0021(18) -0.0010(19)
O30 0.014(2) 0.009(2) 0.022(3) 0.0015(17) 0.0038(19) 0.0056(17)
O31 0.020(2) 0.021(2) 0.010(2) -0.0006(18) 0.0066(18) -0.0035(19)
O32 0.020(2) 0.012(2) 0.018(2) -0.0049(18) 0.0081(19) -0.0043(18)
O33 0.015(2) 0.013(2) 0.019(2) 0.0056(19) 0.0102(19) 0.0005(18)
O34 0.019(2) 0.011(2) 0.020(2) -0.0043(19) 0.0103(19) -0.0025(18)
O35 0.014(2) 0.011(2) 0.020(2) 0.0008(18) -0.0103(18) -0.0024(17)
O36 0.020(2) 0.015(2) 0.021(2) -0.0037(18) -0.0118(19) 0.0029(18)
O37 0.011(2) 0.014(2) 0.026(3) 0.0006(19) -0.0010(19) -0.0016(17)
O38 0.016(2) 0.030(3) 0.025(3) -0.004(2) 0.011(2) -0.002(2)
O39 0.0278(14) 0.0234(13) 0.0233(14) 0.0009(9) 0.0020(9) -0.0007(9)
O40 0.014(2) 0.026(2) 0.009(2) 0.0037(18) -0.0014(18) -0.0031(19)
O41 0.011(2) 0.014(2) 0.011(2) -0.0016(17) -0.0047(17) 0.0038(17)
O42 0.014(2) 0.030(2) 0.014(2) -0.0023(19) 0.0076(18) -0.0036(19)
O43 0.013(2) 0.013(2) 0.026(3) -0.0068(18) -0.0061(19) 0.0023(17)
O44 0.007(2) 0.021(2) 0.009(2) -0.0026(17) 0.0013(16) -0.0035(17)
O45 0.016(2) 0.034(3) 0.011(2) -0.0002(19) 0.0059(18) -0.0054(19)
O46 0.020(3) 0.012(2) 0.031(3) -0.0065(19) -0.011(2) 0.0022(18)
O47 0.012(2) 0.030(2) 0.006(2) -0.0014(18) 0.0001(17) 0.0024(19)
O48 0.009(2) 0.013(2) 0.026(3) 0.0056(18) -0.0091(18) -0.0016(16)
O49 0.014(2) 0.013(2) 0.037(3) -0.008(2) -0.011(2) 0.0041(18)
O50 0.012(2) 0.018(2) 0.016(2) 0.0046(18) 0.0020(17) -0.0050(18)
O51 0.008(2) 0.046(3) 0.008(2) 0.001(2) -0.0004(17) 0.011(2)
O52 0.019(2) 0.013(2) 0.027(3) 0.0064(19) -0.009(2) -0.0051(18)
O53 0.016(2) 0.010(2) 0.011(2) 0.0008(16) -0.0031(17) -0.0039(17)
O54 0.0190(13) 0.0224(13) 0.0187(13) 0.0017(9) 0.0000(9) -0.0026(9)

loop_
_atom_type_symbol
_atom_type_description
_atom_type_scat_dispersion_real
_atom_type_scat_dispersion_imag
_atom_type_scat_source
Cs Cs -0.3680 2.1192 'International Tables Vol C Tables 4.2.6.8 and 6.1.1.4'
Mg Mg 0.0486 0.0363 'International Tables Vol C Tables 4.2.6.8 and 6.1.1.4'
O O 0.0106 0.0060 'International Tables Vol C Tables 4.2.6.8 and 6.1.1.4'
P P 0.1023 0.0942 'International Tables Vol C Tables 4.2.6.8 and 6.1.1.4'

loop_
_geom_angle_atom_site_label_1
_geom_angle_atom_site_label_2
_geom_angle_atom_site_label_3
_geom_angle
_geom_angle_site_symmetry_1
_geom_angle_site_symmetry_3
O16 Cs1 O2 106.75(13) 1_655 2_443
O16 Cs1 O6 108.90(11) 1_655 2_544
O2 Cs1 O6 131.22(11) 2_443 2_544
O16 Cs1 O46 121.16(12) 1_655 .
O2 Cs1 O46 108.59(13) 2_443 .
O6 Cs1 O46 79.55(11) 2_544 .
O16 Cs1 O12 146.18(12) 1_655 .
O2 Cs1 O12 87.76(11) 2_443 .
O6 Cs1 O12 45.14(10) 2_544 .
O46 Cs1 O12 80.23(11) . .
O16 Cs1 O30 160.26(11) 1_655 2_443
O2 Cs1 O30 75.25(13) 2_443 2_443
O6 Cs1 O30 81.90(11) 2_544 2_443
O46 Cs1 O30 42.91(11) . 2_443
O12 Cs1 O30 52.29(11) . 2_443
O16 Cs1 O28 53.67(11) 1_655 .
O2 Cs1 O28 72.48(11) 2_443 .
O6 Cs1 O28 156.20(11) 2_544 .
O46 Cs1 O28 95.71(12) . .
O12 Cs1 O28 157.52(9) . .
O30 Cs1 O28 110.56(11) 2_443 .
O16 Cs1 O27 110.36(12) 1_655 2_543
O2 Cs1 O27 42.59(10) 2_443 2_543
O6 Cs1 O27 93.46(10) 2_544 2_543
O46 Cs1 O27 127.55(11) . 2_543
O12 Cs1 O27 60.57(10) . 2_543
O30 Cs1 O27 84.68(10) 2_443 2_543
O28 Cs1 O27 107.50(10) . 2_543
O16 Cs1 O18 81.75(11) 1_655 .
O2 Cs1 O18 114.78(11) 2_443 .
O6 Cs1 O18 102.41(10) 2_544 .
O46 Cs1 O18 40.88(10) . .
O12 Cs1 O18 120.32(10) . .
O30 Cs1 O18 79.75(10) 2_443 .
O28 Cs1 O18 62.01(11) . .
O27 Cs1 O18 155.85(10) 2_543 .
O16 Cs1 P8 131.22(9) 1_655 .
O2 Cs1 P8 110.93(9) 2_443 .
O6 Cs1 P8 23.04(8) 2_544 .
O46 Cs1 P8 73.95(9) . .
O12 Cs1 P8 23.18(7) . .
O30 Cs1 P8 62.28(8) 2_443 .
O28 Cs1 P8 169.64(9) . .
O27 Cs1 P8 80.01(8) 2_543 .
O18 Cs1 P8 108.25(8) . .
O16 Cs1 O21 71.13(11) 1_655 2_543
O2 Cs1 O21 62.76(11) 2_443 2_543
O6 Cs1 O21 99.27(10) 2_544 2_543
O46 Cs1 O21 167.49(10) . 2_543
O12 Cs1 O21 90.10(10) . 2_543
O30 Cs1 O21 124.60(10) 2_443 2_543
O28 Cs1 O21 90.21(10) . 2_543
O27 Cs1 O21 39.94(10) 2_543 2_543
O18 Cs1 O21 149.58(10) . 2_543
P8 Cs1 O21 100.05(7) . 2_543
O16 Cs1 P16 121.88(9) 1_655 2_443
O2 Cs1 P16 24.13(8) 2_443 2_443
O6 Cs1 P16 107.11(8) 2_544 2_443
O46 Cs1 P16 109.03(8) . 2_443
O12 Cs1 P16 64.67(7) . 2_443
O30 Cs1 P16 67.55(8) 2_443 2_443
O28 Cs1 P16 96.51(8) . 2_443
O27 Cs1 P16 24.47(7) 2_543 2_443
O18 Cs1 P16 131.46(8) . 2_443
P8 Cs1 P16 87.63(3) . 2_443
O21 Cs1 P16 59.20(7) 2_543 2_443
O37 Cs2 O53 113.61(12) . .
O37 Cs2 O43 117.81(11) . .
O53 Cs2 O43 78.33(11) . .
O37 Cs2 O32 156.48(11) . .
O53 Cs2 O32 79.44(11) . .
O43 Cs2 O32 43.17(10) . .
O37 Cs2 O40 152.00(12) . .
O53 Cs2 O40 45.11(10) . .
O43 Cs2 O40 79.64(11) . .
O32 Cs2 O40 50.26(11) . .
O37 Cs2 O4 111.16(12) . .
O53 Cs2 O4 129.71(11) . .
O43 Cs2 O4 100.08(12) . .
O32 Cs2 O4 68.01(12) . .
O40 Cs2 O4 84.80(11) . .
O37 Cs2 O25 112.76(12) . .
O53 Cs2 O25 97.85(11) . .
O43 Cs2 O25 126.18(11) . .
O32 Cs2 O25 83.10(10) . .
O40 Cs2 O25 63.08(11) . .
O4 Cs2 O25 42.79(10) . .
O37 Cs2 O12 53.93(11) . 2_453
O53 Cs2 O12 154.43(10) . 2_453
O43 Cs2 O12 88.54(11) . 2_453
O32 Cs2 O12 105.78(11) . 2_453
O40 Cs2 O12 153.44(10) . 2_453
O4 Cs2 O12 73.87(10) . 2_453
O25 Cs2 O12 107.58(10) . 2_453
O37 Cs2 O27 79.19(11) . 1_455
O53 Cs2 O27 100.02(10) . 1_455
O43 Cs2 O27 39.28(10) . 1_455
O32 Cs2 O27 79.26(10) . 1_455
O40 Cs2 O27 118.06(11) . 1_455
O4 Cs2 O27 109.81(10) . 1_455
O25 Cs2 O27 152.03(9) . 1_455
O12 Cs2 O27 57.75(10) 2_453 1_455
O37 Cs2 O35 72.79(11) . .
O53 Cs2 O35 105.95(10) . .
O43 Cs2 O35 166.43(10) . .
O32 Cs2 O35 124.13(10) . .
O40 Cs2 O35 94.19(10) . .
O4 Cs2 O35 67.12(10) . .
O25 Cs2 O35 41.12(10) . .
O12 Cs2 O35 91.94(10) 2_453 .
O27 Cs2 O35 147.54(10) 1_455 .
O37 Cs2 P11 135.48(9) . .
O53 Cs2 P11 22.70(8) . .
O43 Cs2 P11 74.73(8) . .
O32 Cs2 P11 61.15(8) . .
O40 Cs2 P11 22.87(8) . .
O4 Cs2 P11 107.63(8) . .
O25 Cs2 P11 82.31(8) . .
O12 Cs2 P11 163.25(8) 2_453 .
O27 Cs2 P11 107.35(7) 1_455 .
O35 Cs2 P11 104.08(7) . .
O37 Cs2 P18 20.00(8) . .
O53 Cs2 P18 100.32(8) . .
O43 Cs2 P18 132.05(8) . .
O32 Cs2 P18 175.21(8) . .
O40 Cs2 P18 132.48(8) . .
O4 Cs2 P18 115.11(9) . .
O25 Cs2 P18 101.66(8) . .
O12 Cs2 P18 72.37(8) 2_453 .
O27 Cs2 P18 96.11(7) 1_455 .
O35 Cs2 P18 60.59(7) . .
P11 Cs2 P18 119.74(4) . .
O11 Cs3 O33 152.20(12) . .
O11 Cs3 O48 120.09(11) . .
O33 Cs3 O48 44.67(11) . .
O11 Cs3 O29 155.94(11) . .
O33 Cs3 O29 51.72(11) . .
O48 Cs3 O29 79.15(11) . .
O11 Cs3 O50 92.85(12) . 1_456
O33 Cs3 O50 91.49(11) . 1_456
O48 Cs3 O50 134.46(11) . 1_456
O29 Cs3 O50 80.60(11) . 1_456
O11 Cs3 O38 78.82(11) . .
O33 Cs3 O38 126.94(11) . .
O48 Cs3 O38 114.02(11) . .
O29 Cs3 O38 79.92(11) . .
O50 Cs3 O38 101.86(11) 1_456 .
O11 Cs3 O19 134.30(12) . .
O33 Cs3 O19 52.53(11) . .
O48 Cs3 O19 97.16(10) . .
O29 Cs3 O19 46.57(10) . .
O50 Cs3 O19 41.91(10) 1_456 .
O38 Cs3 O19 111.02(11) . .
O11 Cs3 O36 124.57(11) . .
O33 Cs3 O36 77.40(11) . .
O48 Cs3 O36 72.89(11) . .
O29 Cs3 O36 43.00(10) . .
O50 Cs3 O36 115.37(11) 1_456 .
O38 Cs3 O36 50.36(10) . .
O19 Cs3 O36 89.34(10) . .
O11 Cs3 O8 66.64(10) . 1_455
O33 Cs3 O8 138.23(10) . 1_455
O48 Cs3 O8 156.07(11) . 1_455
O29 Cs3 O8 89.97(10) . 1_455
O50 Cs3 O8 62.85(11) 1_456 1_455
O38 Cs3 O8 42.47(10) . 1_455
O19 Cs3 O8 90.40(10) . 1_455
O36 Cs3 O8 84.58(10) . 1_455
O11 Cs3 O31 105.01(12) . 1_556
O33 Cs3 O31 62.22(11) . 1_556
O48 Cs3 O31 96.33(11) . 1_556
O29 Cs3 O31 85.45(11) . 1_556
O50 Cs3 O31 41.59(10) 1_456 1_556
O38 Cs3 O31 142.73(11) . 1_556
O19 Cs3 O31 40.68(10) . 1_556
O36 Cs3 O31 128.16(10) . 1_556
O8 Cs3 O31 104.05(10) 1_455 1_556
O11 Cs3 O40 50.51(11) . .
O33 Cs3 O40 101.94(11) . .
O48 Cs3 O40 87.47(11) . .
O29 Cs3 O40 151.87(10) . .
O50 Cs3 O40 91.80(11) 1_456 .
O38 Cs3 O40 128.21(11) . .
O19 Cs3 O40 112.12(10) . .
O36 Cs3 O40 152.80(10) . .
O8 Cs3 O40 110.69(10) 1_455 .
O31 Cs3 O40 71.46(10) 1_556 .
O11 Cs3 O25 80.89(10) . .
O33 Cs3 O25 79.68(10) . .
O48 Cs3 O25 39.26(10) . .
O29 Cs3 O25 117.53(10) . .
O50 Cs3 O25 144.41(10) 1_456 .
O38 Cs3 O25 111.04(11) . .
O19 Cs3 O25 129.31(10) . .
O36 Cs3 O25 96.40(10) . .
O8 Cs3 O25 140.24(10) 1_455 .
O31 Cs3 O25 106.14(10) 1_556 .
O40 Cs3 O25 57.29(9) . .
O7 Cs4 O10 151.20(12) . .
O7 Cs4 O49 44.98(11) . 2_553
O10 Cs4 O49 125.38(11) . 2_553
O7 Cs4 O24 52.64(11) . .
O10 Cs4 O24 152.43(11) . .
O49 Cs4 O24 80.99(11) 2_553 .
O7 Cs4 O14 125.89(11) . .
O10 Cs4 O14 82.91(11) . .
O49 Cs4 O14 119.09(12) 2_553 .
O24 Cs4 O14 76.01(11) . .
O7 Cs4 O19 108.44(11) . 2_454
O10 Cs4 O19 53.05(11) . 2_454
O49 Cs4 O19 72.38(11) 2_553 2_454
O24 Cs4 O19 152.56(11) . 2_454
O14 Cs4 O19 111.23(12) . 2_454
O7 Cs4 O3 53.91(11) . 1_556
O10 Cs4 O3 124.56(11) . 1_556
O49 Cs4 O3 98.89(11) 2_553 1_556
O24 Cs4 O3 47.51(10) . 1_556
O14 Cs4 O3 104.85(11) . 1_556
O19 Cs4 O3 142.52(10) 2_454 1_556
O7 Cs4 O21 77.35(11) . .
O10 Cs4 O21 129.81(11) . .
O49 Cs4 O21 73.61(11) 2_553 .
O24 Cs4 O21 43.11(10) . .
O14 Cs4 O21 51.38(10) . .
O19 Cs4 O21 119.91(10) 2_454 .
O3 Cs4 O21 90.43(10) 1_556 .
O7 Cs4 O22 68.12(12) . 1_556
O10 Cs4 O22 93.50(12) . 1_556
O49 Cs4 O22 102.34(12) 2_553 1_556
O24 Cs4 O22 87.47(11) . 1_556
O14 Cs4 O22 131.44(11) . 1_556
O19 Cs4 O22 104.29(11) 2_454 1_556
O3 Cs4 O22 40.61(10) 1_556 1_556
O21 Cs4 O22 130.57(11) . 1_556
O7 Cs4 O2 166.74(11) . .
O10 Cs4 O2 42.02(11) . .
O49 Cs4 O2 133.81(11) 2_553 .
O24 Cs4 O2 115.42(10) . .
O14 Cs4 O2 40.93(10) . .
O19 Cs4 O2 80.27(11) 2_454 .
O3 Cs4 O2 124.53(10) 1_556 .
O21 Cs4 O2 89.67(10) . .
O22 Cs4 O2 120.33(11) 1_556 .
O7 Cs4 O54 92.12(11) . 1_556
O10 Cs4 O54 86.05(11) . 1_556
O49 Cs4 O54 135.97(11) 2_553 1_556
O24 Cs4 O54 77.26(11) . 1_556
O14 Cs4 O54 92.03(11) . 1_556
O19 Cs4 O54 127.17(10) 2_454 1_556
O3 Cs4 O54 39.78(10) 1_556 1_556
O21 Cs4 O54 111.77(11) . 1_556
O22 Cs4 O54 39.48(10) 1_556 1_556
O2 Cs4 O54 90.19(10) . 1_556
O7 Cs4 P16 143.74(8) . .
O10 Cs4 P16 63.75(8) . .
O49 Cs4 P16 140.54(9) 2_553 .
O24 Cs4 P16 91.10(8) . .
O14 Cs4 P16 23.36(8) . .
O19 Cs4 P16 105.18(9) 2_454 .
O3 Cs4 P16 103.87(8) 1_556 .
O21 Cs4 P16 74.40(8) . .
O22 Cs4 P16 115.95(9) 1_556 .
O2 Cs4 P16 25.15(7) . .
O54 Cs4 P16 77.95(8) 1_556 .
O23 Cs5 O26 168.16(12) . 1_655
O23 Cs5 O1 97.54(12) . .
O26 Cs5 O1 83.36(11) 1_655 .
O23 Cs5 O41 108.04(11) . .
O26 Cs5 O41 80.12(11) 1_655 .
O1 Cs5 O41 127.87(10) . .
O23 Cs5 O28 138.79(11) . .
O26 Cs5 O28 52.94(11) 1_655 .
O1 Cs5 O28 87.77(10) . .
O41 Cs5 O28 43.80(10) . .
O23 Cs5 O52 128.74(11) . 1_655
O26 Cs5 O52 43.34(10) 1_655 1_655
O1 Cs5 O52 119.39(12) . 1_655
O41 Cs5 O52 77.48(11) . 1_655
O28 Cs5 O52 80.68(10) . 1_655
O23 Cs5 O47 51.13(11) . .
O26 Cs5 O47 119.48(11) 1_655 .
O1 Cs5 O47 67.83(11) . .
O41 Cs5 O47 158.20(10) . .
O28 Cs5 O47 155.56(10) . .
O52 Cs5 O47 109.44(11) 1_655 .
O23 Cs5 O45 53.58(11) . .
O26 Cs5 O45 115.11(11) 1_655 .
O1 Cs5 O45 112.19(10) . .
O41 Cs5 O45 119.63(10) . .
O28 Cs5 O45 156.57(10) . .
O52 Cs5 O45 78.81(10) 1_655 .
O47 Cs5 O45 45.68(10) . .
O23 Cs5 O38 135.27(11) . 1_655
O26 Cs5 O38 50.43(10) 1_655 1_655
O1 Cs5 O38 41.58(10) . 1_655
O41 Cs5 O38 92.85(10) . 1_655
O28 Cs5 O38 49.15(10) . 1_655
O52 Cs5 O38 93.69(10) 1_655 1_655
O47 Cs5 O38 106.95(10) . 1_655
O45 Cs5 O38 143.39(11) . 1_655
O23 Cs5 O51 92.15(11) . 1_654
O26 Cs5 O51 77.29(10) 1_655 1_654
O1 Cs5 O51 119.66(11) . 1_654
O41 Cs5 O51 104.23(10) . 1_654
O28 Cs5 O51 120.48(10) . 1_654
O52 Cs5 O51 39.92(10) 1_655 1_654
O47 Cs5 O51 73.61(10) . 1_654
O45 Cs5 O51 39.33(10) . 1_654
O38 Cs5 O51 121.06(10) 1_655 1_654
O23 Cs5 O31 41.68(11) . .
O26 Cs5 O31 147.16(11) 1_655 .
O1 Cs5 O31 117.34(11) . .
O41 Cs5 O31 67.06(10) . .
O28 Cs5 O31 100.08(10) . .
O52 Cs5 O31 123.24(10) 1_655 .
O47 Cs5 O31 92.76(10) . .
O45 Cs5 O31 82.02(10) . .
O38 Cs5 O31 129.51(10) 1_655 .
O51 Cs5 O31 108.92(10) 1_654 .
O23 Cs5 O18 100.52(11) . .
O26 Cs5 O18 87.84(10) 1_655 .
O1 Cs5 O18 40.27(10) . .
O41 Cs5 O18 89.83(9) . .
O28 Cs5 O18 59.14(10) . .
O52 Cs5 O18 130.72(10) 1_655 .
O47 Cs5 O18 99.78(10) . .
O45 Cs5 O18 144.28(10) . .
O38 Cs5 O18 38.94(10) 1_655 .
O51 Cs5 O18 157.23(10) 1_654 .
O31 Cs5 O18 92.95(10) . .
O20 Cs6 O34 153.58(12) 1_655 .
O20 Cs6 O45 123.04(11) 1_655 .
O34 Cs6 O45 53.53(11) . .
O20 Cs6 O5 129.14(11) 1_655 .
O34 Cs6 O5 44.61(11) . .
O45 Cs6 O5 98.13(11) . .
O20 Cs6 O47 148.85(11) 1_655 .
O34 Cs6 O47 53.06(11) . .
O45 Cs6 O47 48.18(10) . .
O5 Cs6 O47 80.49(11) . .
O20 Cs6 O35 128.32(11) 1_655 .
O34 Cs6 O35 77.25(11) . .
O45 Cs6 O35 91.22(10) . .
O5 Cs6 O35 72.50(12) . .
O47 Cs6 O35 43.13(10) . .
O20 Cs6 O3 53.11(10) 1_655 .
O34 Cs6 O3 109.76(11) . .
O45 Cs6 O3 138.81(10) . .
O5 Cs6 O3 76.47(11) . .
O47 Cs6 O3 156.72(10) . .
O35 Cs6 O3 124.13(10) . .
O20 Cs6 O4 43.13(11) 1_655 1_655
O34 Cs6 O4 163.26(11) . 1_655
O45 Cs6 O4 122.98(11) . 1_655
O5 Cs6 O4 134.46(11) . 1_655
O47 Cs6 O4 111.29(10) . 1_655
O35 Cs6 O4 86.75(10) . 1_655
O3 Cs6 O4 83.23(10) . 1_655
O20 Cs6 O42 83.71(11) 1_655 1_655
O34 Cs6 O42 122.53(11) . 1_655
O45 Cs6 O42 102.11(11) . 1_655
O5 Cs6 O42 118.02(11) . 1_655
O47 Cs6 O42 71.81(10) . 1_655
O35 Cs6 O42 49.36(10) . 1_655
O3 Cs6 O42 116.62(11) . 1_655
O4 Cs6 O42 40.77(10) 1_655 1_655
O20 Cs6 O39 88.24(11) 1_655 .
O34 Cs6 O39 74.96(12) . .
O45 Cs6 O39 41.35(11) . .
O5 Cs6 O39 110.04(12) . .
O47 Cs6 O39 89.53(11) . .
O35 Cs6 O39 132.47(11) . .
O3 Cs6 O39 101.41(11) . .
O4 Cs6 O39 113.74(11) 1_655 .
O42 Cs6 O39 123.56(11) 1_655 .
O20 Cs6 P1 64.29(8) 1_655 1_655
O34 Cs6 P1 140.30(9) . 1_655
O45 Cs6 P1 102.41(8) . 1_655
O5 Cs6 P1 138.87(9) . 1_655
O47 Cs6 P1 87.24(8) . 1_655
O35 Cs6 P1 71.83(8) . 1_655
O3 Cs6 P1 108.03(8) . 1_655
O4 Cs6 P1 24.85(7) 1_655 1_655
O42 Cs6 P1 22.56(7) 1_655 1_655
O39 Cs6 P1 108.94(9) . 1_655
O20 Cs6 P9 147.64(8) 1_655 .
O34 Cs6 P9 20.50(8) . .
O45 Cs6 P9 73.98(8) . .
O5 Cs6 P9 24.17(8) . .
O47 Cs6 P9 63.48(8) . .
O35 Cs6 P9 72.69(7) . .
O3 Cs6 P9 95.38(8) . .
O4 Cs6 P9 154.22(8) 1_655 .
O42 Cs6 P9 122.01(8) 1_655 .
O39 Cs6 P9 91.82(9) . .
P1 Cs6 P9 144.24(4) 1_655 .
O28 P14 O41 118.2(3) . .
O28 P14 O50 110.6(2) . .
O41 P14 O50 107.0(2) . .
O28 P14 O49 108.7(3) . .
O41 P14 O49 111.0(2) . .
O50 P14 O49 99.8(2) . .
O28 P14 Cs5 64.27(18) . .
O41 P14 Cs5 61.64(16) . .
O50 P14 Cs5 101.05(17) . .
O49 P14 Cs5 159.12(19) . .
O6 P8 O12 118.1(3) 2_544 .
O6 P8 O5 110.9(2) 2_544 2_443
O12 P8 O5 107.4(3) . 2_443
O6 P8 O54 107.6(3) 2_544 2_443
O12 P8 O54 110.9(3) . 2_443
O5 P8 O54 100.5(3) 2_443 2_443
O6 P8 Cs1 60.33(17) 2_544 .
O12 P8 Cs1 62.24(18) . .
O5 P8 Cs1 150.5(2) 2_443 .
O54 P8 Cs1 109.03(18) 2_443 .
O14 P16 O9 119.9(3) . 1_455
O14 P16 O27 106.2(2) . 1_455
O9 P16 O27 112.2(2) 1_455 1_455
O14 P16 O2 107.2(3) . .
O9 P16 O2 109.0(2) 1_455 .
O27 P16 O2 100.6(3) 1_455 .
O14 P16 Mg3 153.4(2) . 1_455
O9 P16 Mg3 33.50(17) 1_455 1_455
O27 P16 Mg3 90.50(17) 1_455 1_455
O2 P16 Mg3 89.31(17) . 1_455
O14 P16 Cs4 65.61(18) . .
O9 P16 Cs4 78.80(18) 1_455 .
O27 P16 Cs4 168.96(18) 1_455 .
O2 P16 Cs4 76.1(2) . .
Mg3 P16 Cs4 99.89(5) 1_455 .
O14 P16 Cs1 77.23(19) . 2_453
O9 P16 Cs1 161.60(18) 1_455 2_453
O27 P16 Cs1 64.92(18) 1_455 2_453
O2 P16 Cs1 56.13(17) . 2_453
Mg3 P16 Cs1 129.18(6) 1_455 2_453
Cs4 P16 Cs1 105.12(4) . 2_453
O3 P7 O15 121.4(3) . .
O3 P7 O22 106.3(3) . .
O15 P7 O22 110.0(3) . .
O3 P7 O54 104.8(3) . .
O15 P7 O54 110.9(3) . .
O22 P7 O54 101.5(3) . .
O3 P7 Mg6 154.2(2) . .
O15 P7 Mg6 32.91(17) . .
O22 P7 Mg6 90.66(18) . .
O54 P7 Mg6 90.17(18) . .
O3 P7 Cs4 59.80(18) . 1_554
O15 P7 Cs4 177.91(19) . 1_554
O22 P7 Cs4 67.86(18) . 1_554
O54 P7 Cs4 69.95(18) . 1_554
Mg6 P7 Cs4 145.97(6) . 1_554
O3 P7 Cs6 61.00(18) . .
O15 P7 Cs6 84.02(18) . .
O22 P7 Cs6 165.29(18) . .
O54 P7 Cs6 76.35(18) . .
Mg6 P7 Cs6 103.84(5) . .
Cs4 P7 Cs6 98.06(4) 1_554 .
O10 P15 O7 120.9(3) . 1_455
O10 P15 O49 111.2(2) . 2_453
O7 P15 O49 106.6(3) 1_455 2_453
O10 P15 O2 107.5(3) . .
O7 P15 O2 109.5(2) 1_455 .
O49 P15 O2 98.9(3) 2_453 .
O10 P15 Cs4 145.8(2) . 1_455
O7 P15 Cs4 48.14(18) 1_455 1_455
O49 P15 Cs4 59.38(17) 2_453 1_455
O2 P15 Cs4 106.5(2) . 1_455
O10 P15 Cs4 45.36(18) . .
O7 P15 Cs4 115.99(18) 1_455 .
O49 P15 Cs4 137.39(18) 2_453 .
O2 P15 Cs4 67.7(2) . .
Cs4 P15 Cs4 161.74(5) 1_455 .
O45 P10 O17 120.9(3) . 1_654
O45 P10 O39 106.9(3) . .
O17 P10 O39 110.5(3) 1_654 .
O45 P10 O51 104.8(3) . 1_654
O17 P10 O51 110.9(3) 1_654 1_654
O39 P10 O51 101.0(3) . 1_654
O45 P10 Mg1 154.3(2) . 1_654
O17 P10 Mg1 33.48(18) 1_654 1_654
O39 P10 Mg1 90.33(19) . 1_654
O51 P10 Mg1 89.99(17) 1_654 1_654
O45 P10 Cs6 57.26(18) . .
O17 P10 Cs6 172.9(2) 1_654 .
O39 P10 Cs6 65.35(19) . .
O51 P10 Cs6 75.97(17) 1_654 .
Mg1 P10 Cs6 148.26(6) 1_654 .
O45 P10 Cs5 62.32(19) . .
O17 P10 Cs5 92.71(19) 1_654 .
O39 P10 Cs5 156.3(2) . .
O51 P10 Cs5 64.85(19) 1_654 .
Mg1 P10 Cs5 107.75(5) 1_654 .
Cs6 P10 Cs5 92.03(3) . .
O45 P10 Cs2 87.36(19) . 1_554
O17 P10 Cs2 65.55(19) 1_654 1_554
O39 P10 Cs2 69.9(2) . 1_554
O51 P10 Cs2 166.74(19) 1_654 1_554
Mg1 P10 Cs2 80.68(5) 1_654 1_554
Cs6 P10 Cs2 107.35(3) . 1_554
Cs5 P10 Cs2 126.98(4) . 1_554
O40 P11 O53 118.5(3) . .
O40 P11 O51 110.8(3) . .
O53 P11 O51 107.9(3) . .
O40 P11 O52 107.6(3) . 1_556
O53 P11 O52 111.1(2) . 1_556
O51 P11 O52 99.2(3) . 1_556
O40 P11 Cs2 62.27(18) . .
O53 P11 Cs2 58.13(16) . .
O51 P11 Cs2 116.8(2) . .
O52 P11 Cs2 143.99(19) 1_556 .
O24 P17 O21 118.3(3) . .
O24 P17 O43 110.6(3) . 1_655
O21 P17 O43 110.9(2) . 1_655
O24 P17 O27 110.6(2) . .
O21 P17 O27 108.6(3) . .
O43 P17 O27 95.4(2) 1_655 .
O24 P17 Cs4 56.68(19) . .
O21 P17 Cs4 62.45(19) . .
O43 P17 Cs4 142.71(18) 1_655 .
O27 P17 Cs4 121.78(17) . .
O30 P6 O16 121.2(3) . 2_453
O30 P6 O46 106.4(3) . 2_453
O16 P6 O46 110.5(3) 2_453 2_453
O30 P6 O22 109.7(2) . .
O16 P6 O22 105.9(3) 2_453 .
O46 P6 O22 101.4(3) 2_453 .
O30 P6 Cs1 103.28(19) . 2_553
O16 P6 Cs1 44.41(17) 2_453 2_553
O46 P6 Cs1 149.20(18) 2_453 2_553
O22 P6 Cs1 75.9(2) . 2_553
O30 P6 Cs1 52.94(18) . 2_453
O16 P6 Cs1 140.65(19) 2_453 2_453
O46 P6 Cs1 53.66(17) 2_453 2_453
O22 P6 Cs1 112.4(2) . 2_453
Cs1 P6 Cs1 156.05(5) 2_553 2_453
O26 P12 O23 121.2(3) . .
O26 P12 O52 107.1(3) . .
O23 P12 O52 110.9(2) . .
O26 P12 O31 109.0(2) . .
O23 P12 O31 106.3(3) . .
O52 P12 O31 100.4(3) . .
O26 P12 Cs5 113.58(19) . .
O23 P12 Cs5 42.42(16) . .
O52 P12 Cs5 139.14(18) . .
O31 P12 Cs5 70.47(18) . .
O26 P12 Cs5 46.63(18) . 1_455
O23 P12 Cs5 134.01(18) . 1_455
O52 P12 Cs5 60.65(18) . 1_455
O31 P12 Cs5 119.65(18) . 1_455
Cs5 P12 Cs5 158.69(5) . 1_455
O34 P9 O20 120.7(3) . .
O34 P9 O4 109.9(2) . .
O20 P9 O4 107.1(3) . .
O34 P9 O5 107.4(3) . .
O20 P9 O5 110.9(2) . .
O4 P9 O5 98.6(3) . .
O34 P9 Cs6 48.06(19) . .
O20 P9 Cs6 141.39(19) . .
O4 P9 Cs6 111.3(2) . .
O5 P9 Cs6 59.52(18) . .
O34 P9 Cs6 117.7(2) . 1_455
O20 P9 Cs6 46.78(17) . 1_455
O4 P9 Cs6 64.9(2) . 1_455
O5 P9 Cs6 134.90(19) . 1_455
Cs6 P9 Cs6 164.46(5) . 1_455
O11 P3 O33 121.0(3) 1_655 .
O11 P3 O48 111.0(2) 1_655 .
O33 P3 O48 106.0(3) . .
O11 P3 O1 107.2(3) 1_655 .
O33 P3 O1 111.1(3) . .
O48 P3 O1 98.3(2) . .
O11 P3 Cs3 147.08(19) 1_655 .
O33 P3 Cs3 52.15(19) . .
O48 P3 Cs3 55.24(16) . .
O1 P3 Cs3 104.58(19) . .
O11 P3 Cs3 46.07(17) 1_655 1_655
O33 P3 Cs3 107.62(19) . 1_655
O48 P3 Cs3 146.20(17) . 1_655
O1 P3 Cs3 72.99(19) . 1_655
Cs3 P3 Cs3 158.13(5) . 1_655
O19 P13 O13 120.3(3) 1_554 .
O19 P13 O31 106.7(2) 1_554 .
O13 P13 O31 110.9(2) . .
O19 P13 O50 106.3(3) 1_554 1_455
O13 P13 O50 110.0(2) . 1_455
O31 P13 O50 100.7(2) . 1_455
O19 P13 Mg5 153.4(2) 1_554 .
O13 P13 Mg5 33.60(17) . .
O31 P13 Mg5 92.96(17) . .
O50 P13 Mg5 86.74(17) 1_455 .
O19 P13 Cs3 66.72(19) 1_554 1_554
O13 P13 Cs3 171.60(19) . 1_554
O31 P13 Cs3 69.16(17) . 1_554
O50 P13 Cs3 62.22(16) 1_455 1_554
Mg5 P13 Cs3 138.79(7) . 1_554
O19 P13 Cs4 54.58(18) 1_554 2_443
O13 P13 Cs4 84.76(18) . 2_443
O31 P13 Cs4 160.90(17) . 2_443
O50 P13 Cs4 83.14(17) 1_455 2_443
Mg5 P13 Cs4 105.99(5) . 2_443
Cs3 P13 Cs4 96.96(3) 1_554 2_443
O32 P18 O37 120.5(3) 1_655 .
O32 P18 O43 106.2(3) 1_655 1_655
O37 P18 O43 111.1(2) . 1_655
O32 P18 O39 110.2(3) 1_655 1_556
O37 P18 O39 107.0(3) . 1_556
O43 P18 O39 100.1(3) 1_655 1_556
O32 P18 Cs2 100.54(19) 1_655 .
O37 P18 Cs2 44.99(17) . .
O43 P18 Cs2 151.78(17) 1_655 .
O39 P18 Cs2 78.7(2) 1_556 .
O32 P18 Cs2 54.08(19) 1_655 1_655
O37 P18 Cs2 144.20(19) . 1_655
O43 P18 Cs2 52.96(16) 1_655 1_655
O39 P18 Cs2 107.4(2) 1_556 1_655
Cs2 P18 Cs2 154.60(5) . 1_655
O38 P4 O8 120.1(3) 1_655 .
O38 P4 O18 106.2(3) 1_655 .
O8 P4 O18 111.9(3) . .
O38 P4 O1 107.0(3) 1_655 .
O8 P4 O1 109.5(2) . .
O18 P4 O1 100.2(3) . .
O38 P4 Mg2 154.2(2) 1_655 .
O8 P4 Mg2 34.09(17) . .
O18 P4 Mg2 90.76(17) . .
O1 P4 Mg2 88.36(18) . .
O38 P4 Cs3 69.2(2) 1_655 1_655
O8 P4 Cs3 71.31(18) . 1_655
O18 P4 Cs3 175.39(17) . 1_655
O1 P4 Cs3 81.41(18) . 1_655
Mg2 P4 Cs3 93.59(6) . 1_655
O38 P4 Cs5 68.3(2) 1_655 .
O8 P4 Cs5 166.37(18) . .
O18 P4 Cs5 73.08(17) . .
O1 P4 Cs5 56.92(17) . .
Mg2 P4 Cs5 136.61(7) . .
Cs3 P4 Cs5 104.58(4) 1_655 .
O45 Mg4 O53 95.14(19) . 1_554
O45 Mg4 O23 95.05(19) . .
O53 Mg4 O23 86.62(18) 1_554 .
O45 Mg4 O44 171.9(2) . .
O53 Mg4 O44 92.30(18) 1_554 .
O23 Mg4 O44 88.67(18) . .
O45 Mg4 O47 84.95(19) . .
O53 Mg4 O47 173.78(19) 1_554 .
O23 Mg4 O47 87.17(19) . .
O44 Mg4 O47 88.01(18) . .
O45 Mg4 O34 90.72(19) . .
O53 Mg4 O34 97.44(19) 1_554 .
O23 Mg4 O34 172.63(19) . .
O44 Mg4 O34 85.04(17) . .
O47 Mg4 O34 88.8(2) . .
O45 Mg4 P1 149.39(15) . .
O53 Mg4 P1 110.53(14) 1_554 .
O23 Mg4 P1 102.58(14) . .
O44 Mg4 P1 22.58(12) . .
O47 Mg4 P1 71.33(13) . .
O34 Mg4 P1 70.26(13) . .
O45 Mg4 Cs6 55.46(14) . .
O53 Mg4 Cs6 127.98(13) 1_554 .
O23 Mg4 Cs6 132.34(13) . .
O44 Mg4 Cs6 116.96(13) . .
O47 Mg4 Cs6 56.87(14) . .
O34 Mg4 Cs6 48.72(13) . .
P1 Mg4 Cs6 94.66(5) . .
O45 Mg4 Cs5 60.88(14) . .
O53 Mg4 Cs5 114.96(13) 1_554 .
O23 Mg4 Cs5 43.92(12) . .
O44 Mg4 Cs5 118.54(14) . .
O47 Mg4 Cs5 59.72(13) . .
O34 Mg4 Cs5 137.40(15) . .
P1 Mg4 Cs5 118.07(6) . .
Cs6 Mg4 Cs5 88.79(4) . .
O19 Mg2 O41 94.58(19) . 1_556
O19 Mg2 O10 91.93(19) . 2_444
O41 Mg2 O10 88.83(18) 1_556 2_444
O19 Mg2 O29 83.48(19) . .
O41 Mg2 O29 178.1(2) 1_556 .
O10 Mg2 O29 91.3(2) 2_444 .
O19 Mg2 O33 93.75(19) . .
O41 Mg2 O33 92.20(19) 1_556 .
O10 Mg2 O33 174.1(2) 2_444 .
O29 Mg2 O33 87.9(2) . .
O19 Mg2 O8 171.9(2) . .
O41 Mg2 O8 93.50(18) 1_556 .
O10 Mg2 O8 88.37(19) 2_444 .
O29 Mg2 O8 88.44(18) . .
O33 Mg2 O8 85.79(18) . .
O19 Mg2 P4 149.85(16) . .
O41 Mg2 P4 112.27(14) 1_556 .
O10 Mg2 P4 101.70(15) 2_444 .
O29 Mg2 P4 69.59(14) . .
O33 Mg2 P4 72.56(13) . .
O8 Mg2 P4 23.10(12) . .
O19 Mg2 Cs3 58.06(14) . .
O41 Mg2 Cs3 125.00(13) 1_556 .
O10 Mg2 Cs3 133.41(14) 2_444 .
O29 Mg2 Cs3 53.82(13) . .
O33 Mg2 Cs3 49.68(13) . .
O8 Mg2 Cs3 116.57(13) . .
P4 Mg2 Cs3 94.01(5) . .
O19 Mg2 Cs4 53.23(13) . 2_444
O41 Mg2 Cs4 111.58(13) 1_556 2_444
O10 Mg2 Cs4 44.97(13) 2_444 2_444
O29 Mg2 Cs4 67.29(14) . 2_444
O33 Mg2 Cs4 139.18(14) . 2_444
O8 Mg2 Cs4 123.32(13) . 2_444
P4 Mg2 Cs4 122.53(6) . 2_444
Cs3 Mg2 Cs4 89.82(4) . 2_444
O29 P5 O36 118.6(3) . .
O29 P5 O46 108.7(3) . .
O36 P5 O46 111.1(3) . .
O29 P5 O18 110.4(3) . .
O36 P5 O18 109.1(3) . .
O46 P5 O18 96.7(2) . .
O29 P5 Cs3 55.99(19) . .
O36 P5 Cs3 63.05(19) . .
O46 P5 Cs3 138.31(19) . .
O18 P5 Cs3 124.70(17) . .
O47 P2 O35 118.9(3) . .
O47 P2 O48 110.0(3) . .
O35 P2 O48 110.8(2) . .
O47 P2 O25 110.6(3) . .
O35 P2 O25 107.9(3) . .
O48 P2 O25 96.4(2) . .
O47 P2 Cs6 59.19(19) . .
O35 P2 Cs6 61.36(18) . .
O48 P2 Cs6 145.88(17) . .
O25 P2 Cs6 117.73(17) . .
O47 P2 Cs2 134.2(2) . .
O35 P2 Cs2 58.74(18) . .
O48 P2 Cs2 112.64(18) . .
O25 P2 Cs2 49.14(17) . .
Cs6 P2 Cs2 91.95(3) . .
O3 Mg3 O20 93.35(19) 1_556 1_656
O3 Mg3 O6 94.57(18) 1_556 .
O20 Mg3 O6 87.05(18) 1_656 .
O3 Mg3 O24 83.83(19) 1_556 .
O20 Mg3 O24 88.87(19) 1_656 .
O6 Mg3 O24 175.5(2) . .
O3 Mg3 O7 91.76(18) 1_556 .
O20 Mg3 O7 173.39(19) 1_656 .
O6 Mg3 O7 96.72(19) . .
O24 Mg3 O7 87.5(2) . .
O3 Mg3 O9 172.1(2) 1_556 .
O20 Mg3 O9 88.82(18) 1_656 .
O6 Mg3 O9 93.07(18) . .
O24 Mg3 O9 88.68(18) . .
O7 Mg3 O9 85.56(17) . .
O3 Mg3 P16 149.50(15) 1_556 1_655
O20 Mg3 P16 101.85(14) 1_656 1_655
O6 Mg3 P16 112.31(14) . 1_655
O24 Mg3 P16 70.36(14) . 1_655
O7 Mg3 P16 71.71(13) . 1_655
O9 Mg3 P16 22.97(12) . 1_655
O3 Mg3 Cs4 56.64(13) 1_556 .
O20 Mg3 Cs4 132.92(14) 1_656 .
O6 Mg3 Cs4 126.63(13) . .
O24 Mg3 Cs4 55.70(14) . .
O7 Mg3 Cs4 47.99(13) . .
O9 Mg3 Cs4 116.84(13) . .
P16 Mg3 Cs4 94.44(5) 1_655 .
O3 Mg3 Cs6 54.94(13) 1_556 1_556
O20 Mg3 Cs6 43.47(12) 1_656 1_556
O6 Mg3 Cs6 108.13(13) . 1_556
O24 Mg3 Cs6 67.54(14) . 1_556
O7 Mg3 Cs6 138.93(14) . 1_556
O9 Mg3 Cs6 123.91(13) . 1_556
P16 Mg3 Cs6 123.87(6) 1_655 1_556
Cs4 Mg3 Cs6 91.14(4) . 1_556
O38 Mg5 O16 94.8(2) . .
O38 Mg5 O36 94.1(2) . .
O16 Mg5 O36 88.17(19) . .
O38 Mg5 O13 175.9(2) . .
O16 Mg5 O13 88.27(19) . .
O36 Mg5 O13 88.7(2) . .
O38 Mg5 O26 89.86(19) . .
O16 Mg5 O26 175.1(2) . .
O36 Mg5 O26 93.11(19) . .
O13 Mg5 O26 87.00(18) . .
O38 Mg5 O28 90.8(2) . 1_455
O16 Mg5 O28 88.97(19) . 1_455
O36 Mg5 O28 174.5(2) . 1_455
O13 Mg5 O28 86.54(18) . 1_455
O26 Mg5 O28 89.36(19) . 1_455
O38 Mg5 P13 152.53(16) . .
O16 Mg5 P13 107.43(15) . .
O36 Mg5 P13 102.35(15) . .
O13 Mg5 P13 23.39(12) . .
O26 Mg5 P13 67.65(12) . .
O28 Mg5 P13 74.10(13) 1_455 .
O38 Mg5 Cs5 60.62(15) . 1_455
O16 Mg5 Cs5 133.89(14) . 1_455
O36 Mg5 Cs5 128.74(14) . 1_455
O13 Mg5 Cs5 115.27(13) . 1_455
O26 Mg5 Cs5 47.80(13) . 1_455
O28 Mg5 Cs5 56.12(13) 1_455 1_455
P13 Mg5 Cs5 92.03(5) . 1_455
O38 Mg5 Cs1 75.23(15) . 1_455
O16 Mg5 Cs1 42.12(13) . 1_455
O36 Mg5 Cs1 125.95(14) . 1_455
O13 Mg5 Cs1 105.49(13) . 1_455
O26 Mg5 Cs1 138.43(14) . 1_455
O28 Mg5 Cs1 53.14(12) 1_455 1_455
P13 Mg5 Cs1 110.79(5) . 1_455
Cs5 Mg5 Cs1 92.09(4) 1_455 1_455
O38 Mg5 Cs3 47.45(14) . .
O16 Mg5 Cs3 103.41(14) . .
O36 Mg5 Cs3 48.69(14) . .
O13 Mg5 Cs3 134.37(14) . .
O26 Mg5 Cs3 80.94(13) . .
O28 Mg5 Cs3 136.66(14) 1_455 .
P13 Mg5 Cs3 136.56(6) . .
Cs5 Mg5 Cs3 87.97(4) 1_455 .
Cs1 Mg5 Cs3 112.62(4) 1_455 .
O42 P1 O44 119.7(3) . .
O42 P1 O25 107.0(3) . .
O44 P1 O25 111.4(2) . .
O42 P1 O4 107.2(3) . .
O44 P1 O4 109.2(2) . .
O25 P1 O4 100.5(3) . .
O42 P1 Mg4 152.3(2) . .
O44 P1 Mg4 32.66(17) . .
O25 P1 Mg4 89.70(16) . .
O4 P1 Mg4 90.69(17) . .
O42 P1 Cs6 68.98(19) . 1_455
O44 P1 Cs6 82.78(17) . 1_455
O25 P1 Cs6 164.47(18) . 1_455
O4 P1 Cs6 67.7(2) . 1_455
Mg4 P1 Cs6 100.20(5) . 1_455
O42 P1 Cs2 82.19(19) . .
O44 P1 Cs2 158.02(18) . .
O25 P1 Cs2 58.64(17) . .
O4 P1 Cs2 58.34(18) . .
Mg4 P1 Cs2 125.47(5) . .
Cs6 P1 Cs2 105.85(4) 1_455 .
O14 Mg6 O30 90.0(2) . .
O14 Mg6 O37 92.3(2) . .
O30 Mg6 O37 177.4(2) . .
O14 Mg6 O15 177.1(2) . .
O30 Mg6 O15 87.36(19) . .
O37 Mg6 O15 90.32(19) . .
O14 Mg6 O21 93.5(2) . .
O30 Mg6 O21 89.19(19) . .
O37 Mg6 O21 89.59(18) . .
O15 Mg6 O21 87.8(2) . .
O14 Mg6 O12 92.74(19) . 2_453
O30 Mg6 O12 89.63(19) . 2_453
O37 Mg6 O12 91.33(19) . 2_453
O15 Mg6 O12 85.92(18) . 2_453
O21 Mg6 O12 173.7(2) . 2_453
O14 Mg6 P7 154.42(16) . .
O30 Mg6 P7 69.79(14) . .
O37 Mg6 P7 108.24(15) . .
O15 Mg6 P7 22.71(13) . .
O21 Mg6 P7 101.52(15) . .
O12 Mg6 P7 72.25(12) 2_453 .
O14 Mg6 Cs1 64.41(14) . 2_453
O30 Mg6 Cs1 51.01(13) . 2_453
O37 Mg6 Cs1 131.18(14) . 2_453
O15 Mg6 Cs1 112.82(14) . 2_453
O21 Mg6 Cs1 131.45(13) . 2_453
O12 Mg6 Cs1 51.06(13) 2_453 2_453
P7 Mg6 Cs1 90.27(5) . 2_453
O14 Mg6 Cs2 75.75(14) . .
O30 Mg6 Cs2 139.99(15) . .
O37 Mg6 Cs2 41.94(13) . .
O15 Mg6 Cs2 105.46(14) . .
O21 Mg6 Cs2 128.23(14) . .
O12 Mg6 Cs2 54.77(12) 2_453 .
P7 Mg6 Cs2 109.36(5) . .
Cs1 Mg6 Cs2 89.54(4) 2_453 .
O14 Mg6 Cs4 46.40(13) . .
O30 Mg6 Cs4 74.09(14) . .
O37 Mg6 Cs4 106.83(15) . .
O15 Mg6 Cs4 133.77(14) . .
O21 Mg6 Cs4 50.90(13) . .
O12 Mg6 Cs4 134.47(13) 2_453 .
P7 Mg6 Cs4 134.54(6) . .
Cs1 Mg6 Cs4 87.82(3) 2_453 .
Cs2 Mg6 Cs4 116.03(4) . .
O42 Mg1 O11 91.1(2) . .
O42 Mg1 O32 91.62(19) . .
O11 Mg1 O32 176.6(2) . .
O42 Mg1 O17 178.0(2) . .
O11 Mg1 O17 89.95(19) . .
O32 Mg1 O17 87.36(18) . .
O42 Mg1 O35 91.5(2) . 1_455
O11 Mg1 O35 90.58(18) . 1_455
O32 Mg1 O35 91.41(19) . 1_455
O17 Mg1 O35 86.77(19) . 1_455
O42 Mg1 O40 93.3(2) . .
O11 Mg1 O40 90.26(19) . .
O32 Mg1 O40 87.5(2) . .
O17 Mg1 O40 88.41(18) . .
O35 Mg1 O40 175.1(2) 1_455 .
O42 Mg1 P10 157.45(16) . 1_456
O11 Mg1 P10 105.67(15) . 1_456
O32 Mg1 P10 71.13(13) . 1_456
O17 Mg1 P10 22.95(12) . 1_456
O35 Mg1 P10 103.02(15) 1_455 1_456
O40 Mg1 P10 72.12(13) . 1_456
O42 Mg1 Cs2 67.29(14) . .
O11 Mg1 Cs2 130.26(14) . .
O32 Mg1 Cs2 49.37(14) . .
O17 Mg1 Cs2 113.19(13) . .
O35 Mg1 Cs2 131.96(13) 1_455 .
O40 Mg1 Cs2 49.77(13) . .
P10 Mg1 Cs2 90.24(5) 1_456 .
O42 Mg1 Cs3 69.19(14) . .
O11 Mg1 Cs3 42.78(12) . .
O32 Mg1 Cs3 136.87(15) . .
O17 Mg1 Cs3 112.71(14) . .
O35 Mg1 Cs3 125.92(13) 1_455 .
O40 Mg1 Cs3 57.04(13) . .
P10 Mg1 Cs3 113.44(6) 1_456 .
Cs2 Mg1 Cs3 87.54(3) . .
O42 Mg1 Cs6 50.30(14) . 1_455
O11 Mg1 Cs6 111.51(14) . 1_455
O32 Mg1 Cs6 71.88(14) . 1_455
O17 Mg1 Cs6 127.68(15) . 1_455
O35 Mg1 Cs6 47.95(13) 1_455 1_455
O40 Mg1 Cs6 135.78(14) . 1_455
P10 Mg1 Cs6 131.33(6) 1_456 1_455
Cs2 Mg1 Cs6 88.96(3) . 1_455
Cs3 Mg1 Cs6 115.13(4) . 1_455
P4 O1 P3 126.9(3) . .
P4 O1 Cs5 99.01(19) . .
P3 O1 Cs5 134.0(2) . .
P16 O2 P15 128.0(3) . .
P16 O2 Cs1 99.74(19) . 2_453
P15 O2 Cs1 129.3(2) . 2_453
P16 O2 Cs4 78.8(2) . .
P15 O2 Cs4 88.3(2) . .
Cs1 O2 Cs4 120.46(14) 2_453 .
P7 O3 Mg3 154.2(3) . 1_554
P7 O3 Cs4 98.4(2) . 1_554
Mg3 O3 Cs4 93.60(15) 1_554 1_554
P7 O3 Cs6 97.5(2) . .
Mg3 O3 Cs6 96.69(16) 1_554 .
Cs4 O3 Cs6 118.65(13) 1_554 .
P9 O4 P1 129.0(3) . .
P9 O4 Cs2 122.5(2) . .
P1 O4 Cs2 97.7(2) . .
P9 O4 Cs6 91.0(2) . 1_455
P1 O4 Cs6 87.4(2) . 1_455
Cs2 O4 Cs6 126.85(13) . 1_455
P8 O5 P9 133.5(3) 2_453 .
P8 O5 Cs6 120.1(2) 2_453 .
P9 O5 Cs6 96.3(2) . .
P8 O6 Mg3 132.7(3) 2_554 .
P8 O6 Cs1 96.63(19) 2_554 2_554
Mg3 O6 Cs1 130.28(18) . 2_554
P15 O7 Mg3 131.9(3) 1_655 .
P15 O7 Cs4 111.0(2) 1_655 .
Mg3 O7 Cs4 101.75(16) . .
P4 O8 Mg2 122.8(3) . .
P4 O8 Cs3 85.42(19) . 1_655
Mg2 O8 Cs3 124.13(18) . 1_655
P16 O9 Mg3 123.5(3) 1_655 .
P16 O9 Cs4 78.10(18) 1_655 1_655
Mg3 O9 Cs4 128.07(17) . 1_655
P15 O10 Mg2 133.2(3) . 2_454
P15 O10 Cs4 115.0(2) . .
Mg2 O10 Cs4 107.37(17) 2_454 .
P3 O11 Mg1 133.9(3) 1_455 .
P3 O11 Cs3 114.3(2) 1_455 .
Mg1 O11 Cs3 111.23(17) . .
P8 O12 Mg6 133.6(3) . 2_443
P8 O12 Cs1 94.6(2) . .
Mg6 O12 Cs1 99.05(16) 2_443 .
P8 O12 Cs2 114.2(2) . 2_443
Mg6 O12 Cs2 95.19(15) 2_443 2_443
Cs1 O12 Cs2 122.31(12) . 2_443
P13 O13 Mg5 123.0(3) . .
P16 O14 Mg6 160.5(3) . .
P16 O14 Cs4 91.0(2) . .
Mg6 O14 Cs4 107.83(17) . .
P7 O15 Mg6 124.4(3) . .
P6 O16 Mg5 133.4(3) 2_443 .
P6 O16 Cs1 115.6(2) 2_443 1_455
Mg5 O16 Cs1 110.73(18) . 1_455
P10 O17 Mg1 123.6(3) 1_456 .
P4 O18 P5 126.7(3) . .
P4 O18 Cs1 110.8(2) . .
P5 O18 Cs1 106.90(19) . .
P4 O18 Cs5 82.76(17) . .
P5 O18 Cs5 116.2(2) . .
Cs1 O18 Cs5 111.68(11) . .
P13 O19 Mg2 151.9(3) 1_556 .
P13 O19 Cs4 104.9(2) 1_556 2_444
Mg2 O19 Cs4 98.40(16) . 2_444
P13 O19 Cs3 90.7(2) 1_556 .
Mg2 O19 Cs3 92.71(16) . .
Cs4 O19 Cs3 116.68(13) 2_444 .
P9 O20 Mg3 133.7(3) . 1_454
P9 O20 Cs6 112.8(2) . 1_455
Mg3 O20 Cs6 109.41(17) 1_454 1_455
P17 O21 Mg6 131.6(3) . .
P17 O21 Cs4 95.6(2) . .
Mg6 O21 Cs4 101.78(17) . .
P17 O21 Cs1 101.0(2) . 2_553
Mg6 O21 Cs1 113.78(18) . 2_553
Cs4 O21 Cs1 110.96(11) . 2_553
P7 O22 P6 129.2(3) . .
P7 O22 Cs4 88.13(19) . 1_554
P6 O22 Cs4 131.8(3) . 1_554
P12 O23 Mg4 133.5(3) . .
P12 O23 Cs5 118.1(2) . .
Mg4 O23 Cs5 107.35(17) . .
P17 O24 Mg3 137.7(3) . .
P17 O24 Cs4 101.9(2) . .
Mg3 O24 Cs4 93.95(16) . .
P1 O25 P2 131.3(3) . .
P1 O25 Cs2 97.56(19) . .
P2 O25 Cs2 109.9(2) . .
P1 O25 Cs3 103.1(2) . .
P2 O25 Cs3 100.99(19) . .
Cs2 O25 Cs3 114.46(12) . .
P12 O26 Mg5 136.1(3) . .
P12 O26 Cs5 113.5(2) . 1_455
Mg5 O26 Cs5 102.66(17) . 1_455
P16 O27 P17 128.3(3) 1_655 .
P16 O27 Cs1 90.61(19) 1_655 2_553
P17 O27 Cs1 110.2(2) . 2_553
P16 O27 Cs2 110.0(2) 1_655 1_655
P17 O27 Cs2 104.3(2) . 1_655
Cs1 O27 Cs2 113.02(11) 2_553 1_655
P14 O28 Mg5 131.2(3) . 1_655
P14 O28 Cs1 118.9(2) . .
Mg5 O28 Cs1 97.11(15) 1_655 .
P14 O28 Cs5 92.9(2) . .
Mg5 O28 Cs5 93.44(16) 1_655 .
Cs1 O28 Cs5 123.06(12) . .
P5 O29 Mg2 138.5(3) . .
P5 O29 Cs3 102.7(2) . .
Mg2 O29 Cs3 96.45(16) . .
P6 O30 Mg6 136.9(3) . .
P6 O30 Cs1 106.7(2) . 2_453
Mg6 O30 Cs1 100.71(17) . 2_453
P13 O31 P12 126.0(3) . .
P13 O31 Cs3 86.07(18) . 1_554
P12 O31 Cs3 120.5(2) . 1_554
P13 O31 Cs5 110.5(2) . .
P12 O31 Cs5 85.35(18) . .
Cs3 O31 Cs5 133.36(12) 1_554 .
P18 O32 Mg1 134.5(3) 1_455 .
P18 O32 Cs2 105.2(2) 1_455 .
Mg1 O32 Cs2 103.30(17) . .
P3 O33 Mg2 131.8(3) . .
P3 O33 Cs3 106.5(2) . .
Mg2 O33 Cs3 100.86(17) . .
P9 O34 Mg4 134.4(3) . .
P9 O34 Cs6 111.4(2) . .
Mg4 O34 Cs6 100.83(17) . .
P2 O35 Mg1 131.5(3) . 1_655
P2 O35 Cs6 96.7(2) . .
Mg1 O35 Cs6 105.50(16) 1_655 .
P2 O35 Cs2 101.1(2) . .
Mg1 O35 Cs2 110.24(17) 1_655 .
Cs6 O35 Cs2 110.17(11) . .
P5 O36 Mg5 134.7(3) . .
P5 O36 Cs3 95.1(2) . .
Mg5 O36 Cs3 105.33(17) . .
P18 O37 Mg6 133.3(3) . .
P18 O37 Cs2 115.0(2) . .
Mg6 O37 Cs2 111.50(18) . .
P4 O38 Mg5 163.3(3) 1_455 .
P4 O38 Cs3 87.8(2) 1_455 .
Mg5 O38 Cs3 107.30(18) . .
P4 O38 Cs5 89.5(2) 1_455 1_455
Mg5 O38 Cs5 90.12(16) . 1_455
Cs3 O38 Cs5 116.11(13) . 1_455
P10 O39 P18 128.9(3) . 1_554
P10 O39 Cs6 90.8(2) . .
P18 O39 Cs6 138.5(2) 1_554 .
P11 O40 Mg1 134.9(3) . .
P11 O40 Cs2 94.9(2) . .
Mg1 O40 Cs2 101.83(16) . .
P11 O40 Cs3 115.0(2) . .
Mg1 O40 Cs3 94.00(15) . .
Cs2 O40 Cs3 117.12(13) . .
P14 O41 Mg2 133.0(3) . 1_554
P14 O41 Cs5 95.60(18) . .
Mg2 O41 Cs5 130.77(17) 1_554 .
P1 O42 Mg1 160.5(3) . .
P1 O42 Cs6 88.5(2) . 1_455
Mg1 O42 Cs6 103.95(18) . 1_455
P17 O43 P18 130.7(3) 1_455 1_455
P17 O43 Cs2 120.9(2) 1_455 .
P18 O43 Cs2 104.3(2) 1_455 .
P1 O44 Mg4 124.8(3) . .
P10 O45 Mg4 159.2(3) . .
P10 O45 Cs6 101.3(2) . .
Mg4 O45 Cs6 95.03(16) . .
P10 O45 Cs5 96.4(2) . .
Mg4 O45 Cs5 89.75(16) . .
Cs6 O45 Cs5 110.68(12) . .
P6 O46 P5 132.2(3) 2_443 .
P6 O46 Cs1 103.7(2) 2_443 .
P5 O46 Cs1 115.5(2) . .
P2 O47 Mg4 136.4(3) . .
P2 O47 Cs6 99.2(2) . .
Mg4 O47 Cs6 92.36(16) . .
P2 O47 Cs5 123.8(2) . .
Mg4 O47 Cs5 89.76(15) . .
Cs6 O47 Cs5 110.59(12) . .
P3 O48 P2 132.6(3) . .
P3 O48 Cs3 100.95(19) . .
P2 O48 Cs3 122.7(2) . .
P15 O49 P14 132.6(3) 2_443 .
P15 O49 Cs4 96.27(19) 2_443 2_543
P14 O49 Cs4 127.6(2) . 2_543
P14 O50 P13 131.3(3) . 1_655
P14 O50 Cs3 135.9(2) . 1_654
P13 O50 Cs3 92.79(17) 1_655 1_654
P11 O51 P10 132.0(3) . 1_456
P11 O51 Cs5 106.4(2) . 1_456
P10 O51 Cs5 91.7(2) 1_456 1_456
P12 O52 P11 133.7(3) . 1_554
P12 O52 Cs5 95.8(2) . 1_455
P11 O52 Cs5 113.6(2) 1_554 1_455
P11 O53 Mg4 133.6(3) . 1_556
P11 O53 Cs2 99.17(19) . .
Mg4 O53 Cs2 125.31(17) 1_556 .
P7 O54 P8 131.7(3) . 2_453
P7 O54 Cs4 86.04(19) . 1_554
P8 O54 Cs4 139.8(2) 2_453 1_554

loop_
_geom_bond_atom_site_label_1
_geom_bond_atom_site_label_2
_geom_bond_distance
_geom_bond_site_symmetry_2
Cs1 O16 3.019(4) 1_655
Cs1 O2 3.263(5) 2_443
Cs1 O6 3.290(4) 2_544
Cs1 O46 3.336(5) .
Cs1 O12 3.338(5) .
Cs1 O30 3.353(5) 2_443
Cs1 O28 3.394(4) .
Cs1 O27 3.509(5) 2_543
Cs1 O18 3.519(4) .
Cs1 P8 3.7607(16) .
Cs1 O21 3.803(5) 2_543
Cs1 P16 3.8738(16) 2_443
Cs2 O37 3.056(4) .
Cs2 O53 3.269(4) .
Cs2 O43 3.312(4) .
Cs2 O32 3.375(5) .
Cs2 O40 3.376(5) .
Cs2 O4 3.379(5) .
Cs2 O25 3.388(5) .
Cs2 O12 3.489(4) 2_453
Cs2 O27 3.662(4) 1_455
Cs2 O35 3.671(5) .
Cs2 P11 3.8002(16) .
Cs2 P18 3.9164(17) .
Cs3 O11 3.157(4) .
Cs3 O33 3.206(5) .
Cs3 O48 3.257(4) .
Cs3 O29 3.355(5) .
Cs3 O50 3.383(4) 1_456
Cs3 O38 3.501(5) .
Cs3 O19 3.508(5) .
Cs3 O36 3.534(5) .
Cs3 O8 3.556(4) 1_455
Cs3 O31 3.578(4) 1_556
Cs3 O40 3.645(5) .
Cs3 O25 3.734(5) .
Cs4 O7 3.093(4) .
Cs4 O10 3.113(4) .
Cs4 O49 3.358(5) 2_553
Cs4 O24 3.375(5) .
Cs4 O14 3.379(5) .
Cs4 O19 3.405(4) 2_454
Cs4 O3 3.411(4) 1_556
Cs4 O21 3.521(5) .
Cs4 O22 3.619(5) 1_556
Cs4 O2 3.670(5) .
Cs4 O54 3.677(5) 1_556
Cs4 P16 3.7091(16) .
Cs5 O23 2.988(4) .
Cs5 O26 3.150(4) 1_655
Cs5 O1 3.300(5) .
Cs5 O41 3.382(4) .
Cs5 O28 3.450(5) .
Cs5 O52 3.480(5) 1_655
Cs5 O47 3.550(5) .
Cs5 O45 3.592(5) .
Cs5 O38 3.614(5) 1_655
Cs5 O51 3.649(5) 1_654
Cs5 O31 3.695(5) .
Cs5 O18 3.751(5) .
Cs6 O20 3.091(4) 1_655
Cs6 O34 3.121(5) .
Cs6 O45 3.373(5) .
Cs6 O5 3.386(5) .
Cs6 O47 3.418(5) .
Cs6 O35 3.472(4) .
Cs6 O3 3.493(4) .
Cs6 O4 3.542(5) 1_655
Cs6 O42 3.572(5) 1_655
Cs6 O39 3.575(5) .
Cs6 P1 3.8248(19) 1_655
Cs6 P9 3.9049(17) .
P14 O28 1.484(4) .
P14 O41 1.487(4) .
P14 O50 1.597(4) .
P14 O49 1.612(4) .
P8 O6 1.482(4) 2_544
P8 O12 1.485(4) .
P8 O5 1.602(4) 2_443
P8 O54 1.613(5) 2_443
P16 O14 1.471(5) .
P16 O9 1.487(4) 1_455
P16 O27 1.604(4) 1_455
P16 O2 1.607(5) .
P16 Mg3 3.176(2) 1_455
P16 Cs1 3.8738(16) 2_453
P7 O3 1.466(4) .
P7 O15 1.475(5) .
P7 O22 1.589(4) .
P7 O54 1.592(5) .
P7 Mg6 3.154(2) .
P7 Cs4 3.9044(17) 1_554
P15 O10 1.467(5) .
P15 O7 1.482(4) 1_455
P15 O49 1.609(5) 2_453
P15 O2 1.614(4) .
P15 Cs4 3.8789(17) 1_455
P10 O45 1.469(4) .
P10 O17 1.474(5) 1_654
P10 O39 1.593(5) .
P10 O51 1.605(4) 1_654
P10 Mg1 3.149(2) 1_654
P10 Cs2 4.183(2) 1_554
P11 O40 1.482(5) .
P11 O53 1.485(4) .
P11 O51 1.597(4) .
P11 O52 1.605(4) 1_556
P17 O24 1.473(5) .
P17 O21 1.483(5) .
P17 O43 1.591(4) 1_655
P17 O27 1.609(4) .
P6 O30 1.461(5) .
P6 O16 1.478(5) 2_453
P6 O46 1.593(5) 2_453
P6 O22 1.607(5) .
P6 Cs1 3.8919(16) 2_553
P6 Cs1 4.0240(16) 2_453
P12 O26 1.470(5) .
P12 O23 1.477(4) .
P12 O52 1.596(5) .
P12 O31 1.605(5) .
P12 Cs5 3.9724(16) 1_455
P9 O34 1.469(4) .
P9 O20 1.480(4) .
P9 O4 1.594(5) .
P9 O5 1.609(5) .
P9 Cs6 3.9105(17) 1_455
P3 O11 1.471(4) 1_655
P3 O33 1.475(4) .
P3 O48 1.600(4) .
P3 O1 1.614(4) .
P3 Cs3 3.9946(16) 1_655
P13 O19 1.465(4) 1_554
P13 O13 1.480(4) .
P13 O31 1.604(5) .
P13 O50 1.615(5) 1_455
P13 Mg5 3.126(2) .
P13 Cs3 3.8191(16) 1_554
P13 Cs4 4.0377(17) 2_443
P18 O32 1.472(5) 1_655
P18 O37 1.478(5) .
P18 O43 1.605(4) 1_655
P18 O39 1.605(5) 1_556
P18 Cs2 4.0215(17) 1_655
P4 O38 1.467(5) 1_655
P4 O8 1.484(5) .
P4 O18 1.605(4) .
P4 O1 1.606(4) .
P4 Mg2 3.179(2) .
P4 Cs3 3.7424(18) 1_655
Mg4 O45 2.017(5) .
Mg4 O53 2.057(5) 1_554
Mg4 O23 2.070(4) .
Mg4 O44 2.083(5) .
Mg4 O47 2.088(5) .
Mg4 O34 2.104(5) .
Mg4 P1 3.171(2) .
Mg2 O19 2.019(5) .
Mg2 O41 2.043(4) 1_556
Mg2 O10 2.046(4) 2_444
Mg2 O29 2.061(5) .
Mg2 O33 2.068(5) .
Mg2 O8 2.120(5) .
Mg2 Cs4 4.2047(18) 2_444
P5 O29 1.471(5) .
P5 O36 1.473(5) .
P5 O46 1.600(5) .
P5 O18 1.612(4) .
P2 O47 1.464(5) .
P2 O35 1.477(4) .
P2 O48 1.602(4) .
P2 O25 1.606(4) .
Mg3 O3 2.027(5) 1_556
Mg3 O20 2.049(4) 1_656
Mg3 O6 2.063(5) .
Mg3 O24 2.064(5) .
Mg3 O7 2.098(4) .
Mg3 O9 2.103(5) .
Mg3 P16 3.176(2) 1_655
Mg3 Cs6 4.2380(18) 1_556
Mg5 O38 2.027(5) .
Mg5 O16 2.054(5) .
Mg5 O36 2.061(5) .
Mg5 O13 2.063(5) .
Mg5 O26 2.096(5) .
Mg5 O28 2.105(5) 1_455
Mg5 Cs5 4.1480(19) 1_455
Mg5 Cs1 4.2097(18) 1_455
P1 O42 1.468(4) .
P1 O44 1.482(4) .
P1 O25 1.601(4) .
P1 O4 1.609(4) .
P1 Cs6 3.8248(19) 1_455
Mg6 O14 2.028(5) .
Mg6 O30 2.044(4) .
Mg6 O37 2.045(5) .
Mg6 O15 2.077(5) .
Mg6 O21 2.082(5) .
Mg6 O12 2.138(5) 2_453
Mg6 Cs1 4.2385(19) 2_453
Mg1 O42 2.017(5) .
Mg1 O11 2.037(4) .
Mg1 O32 2.041(5) .
Mg1 O17 2.085(5) .
Mg1 O35 2.090(5) 1_455
Mg1 O40 2.103(5) .
Mg1 P10 3.149(2) 1_456
Mg1 Cs6 4.505(2) 1_455
O2 Cs1 3.263(5) 2_453
O3 Mg3 2.027(5) 1_554
O3 Cs4 3.411(4) 1_554
O4 Cs6 3.542(5) 1_455
O5 P8 1.602(4) 2_453
O6 P8 1.482(4) 2_554
O6 Cs1 3.290(4) 2_554
O7 P15 1.482(4) 1_655
O8 Cs3 3.556(4) 1_655
O9 P16 1.487(4) 1_655
O9 Cs4 3.718(4) 1_655
O10 Mg2 2.046(4) 2_454
O11 P3 1.471(4) 1_455
O12 Mg6 2.138(5) 2_443
O12 Cs2 3.489(4) 2_443
O16 P6 1.478(5) 2_443
O16 Cs1 3.019(4) 1_455
O17 P10 1.474(4) 1_456
O19 P13 1.465(4) 1_556
O19 Cs4 3.405(4) 2_444
O20 Mg3 2.049(4) 1_454
O20 Cs6 3.091(4) 1_455
O21 Cs1 3.803(5) 2_553
O22 Cs4 3.619(5) 1_554
O26 Cs5 3.150(4) 1_455
O27 P16 1.604(4) 1_655
O27 Cs1 3.509(5) 2_553
O27 Cs2 3.662(4) 1_655
O28 Mg5 2.105(5) 1_655
O30 Cs1 3.353(4) 2_453
O31 Cs3 3.578(4) 1_554
O32 P18 1.472(5) 1_455
O35 Mg1 2.090(5) 1_655
O38 P4 1.467(4) 1_455
O38 Cs5 3.614(5) 1_455
O39 P18 1.605(5) 1_554
O41 Mg2 2.043(4) 1_554
O42 Cs6 3.572(5) 1_455
O43 P17 1.591(4) 1_455
O43 P18 1.605(4) 1_455
O46 P6 1.593(5) 2_443
O49 P15 1.609(5) 2_443
O49 Cs4 3.358(5) 2_543
O50 P13 1.615(5) 1_655
O50 Cs3 3.383(4) 1_654
O51 P10 1.605(4) 1_456
O51 Cs5 3.649(5) 1_456
O52 P11 1.605(4) 1_554
O52 Cs5 3.480(5) 1_455
O53 Mg4 2.057(5) 1_556
O54 P8 1.613(5) 2_453
O54 Cs4 3.677(5) 1_554

loop_
_geom_torsion_atom_site_label_1
_geom_torsion_atom_site_label_2
_geom_torsion_atom_site_label_3
_geom_torsion_atom_site_label_4
_geom_torsion
_geom_torsion_site_symmetry_1
_geom_torsion_site_symmetry_4
O23 Cs5 P14 O28 -124.4(2) . .
O26 Cs5 P14 O28 63.9(2) 1_655 .
O1 Cs5 P14 O28 -5.4(2) . .
O41 Cs5 P14 O28 -148.8(3) . .
O52 Cs5 P14 O28 110.0(2) 1_655 .
O47 Cs5 P14 O28 -24(3) . .
O45 Cs5 P14 O28 160.5(2) . .
O38 Cs5 P14 O28 9.6(2) 1_655 .
O51 Cs5 P14 O28 127.2(2) 1_654 .
O31 Cs5 P14 O28 -123.7(2) . .
O18 Cs5 P14 O28 -30.2(2) . .
O23 Cs5 P14 O41 24.4(2) . .
O26 Cs5 P14 O41 -147.2(2) 1_655 .
O1 Cs5 P14 O41 143.5(2) . .
O28 Cs5 P14 O41 148.8(3) . .
O52 Cs5 P14 O41 -101.2(2) 1_655 .
O47 Cs5 P14 O41 124(2) . .
O45 Cs5 P14 O41 -50.7(2) . .
O38 Cs5 P14 O41 158.4(2) 1_655 .
O51 Cs5 P14 O41 -84.0(2) 1_654 .
O31 Cs5 P14 O41 25.1(2) . .
O18 Cs5 P14 O41 118.6(2) . .
O23 Cs5 P14 O50 127.9(2) . .
O26 Cs5 P14 O50 -43.79(19) 1_655 .
O1 Cs5 P14 O50 -113.09(19) . .
O41 Cs5 P14 O50 103.5(3) . .
O28 Cs5 P14 O50 -107.7(3) . .
O52 Cs5 P14 O50 2.29(19) 1_655 .
O47 Cs5 P14 O50 -132(2) . .
O45 Cs5 P14 O50 52.8(2) . .
O38 Cs5 P14 O50 -98.14(19) 1_655 .
O51 Cs5 P14 O50 19.48(19) 1_654 .
O31 Cs5 P14 O50 128.57(18) . .
O18 Cs5 P14 O50 -137.90(19) . .
O23 Cs5 P14 O49 -49.8(5) . .
O26 Cs5 P14 O49 138.6(5) 1_655 .
O1 Cs5 P14 O49 69.3(5) . .
O41 Cs5 P14 O49 -74.2(6) . .
O28 Cs5 P14 O49 74.6(5) . .
O52 Cs5 P14 O49 -175.3(5) 1_655 .
O47 Cs5 P14 O49 50(3) . .
O45 Cs5 P14 O49 -124.9(5) . .
O38 Cs5 P14 O49 84.2(5) 1_655 .
O51 Cs5 P14 O49 -158.1(5) 1_654 .
O31 Cs5 P14 O49 -49.1(5) . .
O18 Cs5 P14 O49 44.5(5) . .
O16 Cs1 P8 O6 16.4(2) 1_655 2_544
O2 Cs1 P8 O6 154.6(2) 2_443 2_544
O46 Cs1 P8 O6 -101.2(2) . 2_544
O12 Cs1 P8 O6 155.9(3) . 2_544
O30 Cs1 P8 O6 -146.0(2) 2_443 2_544
O28 Cs1 P8 O6 -97.9(5) . 2_544
O27 Cs1 P8 O6 124.8(2) 2_543 2_544
O18 Cs1 P8 O6 -78.6(2) . 2_544
O21 Cs1 P8 O6 90.1(2) 2_543 2_544
P16 Cs1 P8 O6 148.2(2) 2_443 2_544
O16 Cs1 P8 O12 -139.5(2) 1_655 .
O2 Cs1 P8 O12 -1.3(2) 2_443 .
O6 Cs1 P8 O12 -155.9(3) 2_544 .
O46 Cs1 P8 O12 102.9(2) . .
O30 Cs1 P8 O12 58.1(2) 2_443 .
O28 Cs1 P8 O12 106.2(4) . .
O27 Cs1 P8 O12 -31.1(2) 2_543 .
O18 Cs1 P8 O12 125.5(2) . .
O21 Cs1 P8 O12 -65.8(2) 2_543 .
P16 Cs1 P8 O12 -7.7(2) 2_443 .
O16 Cs1 P8 O5 -63.5(4) 1_655 2_443
O2 Cs1 P8 O5 74.6(4) 2_443 2_443
O6 Cs1 P8 O5 -80.0(4) 2_544 2_443
O46 Cs1 P8 O5 178.8(4) . 2_443
O12 Cs1 P8 O5 75.9(4) . 2_443
O30 Cs1 P8 O5 134.0(4) 2_443 2_443
O28 Cs1 P8 O5 -177.9(5) . 2_443
O27 Cs1 P8 O5 44.8(4) 2_543 2_443
O18 Cs1 P8 O5 -158.6(4) . 2_443
O21 Cs1 P8 O5 10.1(4) 2_543 2_443
P16 Cs1 P8 O5 68.2(4) 2_443 2_443
O16 Cs1 P8 O54 116.4(2) 1_655 2_443
O2 Cs1 P8 O54 -105.5(2) 2_443 2_443
O6 Cs1 P8 O54 99.9(3) 2_544 2_443
O46 Cs1 P8 O54 -1.3(2) . 2_443
O12 Cs1 P8 O54 -104.2(3) . 2_443
O30 Cs1 P8 O54 -46.1(2) 2_443 2_443
O28 Cs1 P8 O54 2.0(5) . 2_443
O27 Cs1 P8 O54 -135.3(2) 2_543 2_443
O18 Cs1 P8 O54 21.3(2) . 2_443
O21 Cs1 P8 O54 -170.0(2) 2_543 2_443
P16 Cs1 P8 O54 -111.86(19) 2_443 2_443
O7 Cs4 P16 O14 -49.0(3) . .
O10 Cs4 P16 O14 142.6(2) . .
O49 Cs4 P16 O14 28.0(3) 2_553 .
O24 Cs4 P16 O14 -49.1(2) . .
O19 Cs4 P16 O14 108.5(2) 2_454 .
O3 Cs4 P16 O14 -95.4(2) 1_556 .
O21 Cs4 P16 O14 -8.9(2) . .
O22 Cs4 P16 O14 -136.8(2) 1_556 .
O2 Cs4 P16 O14 116.6(3) . .
O54 Cs4 P16 O14 -125.8(2) 1_556 .
O7 Cs4 P16 O9 81.4(2) . 1_455
O10 Cs4 P16 O9 -87.0(2) . 1_455
O49 Cs4 P16 O9 158.4(2) 2_553 1_455
O24 Cs4 P16 O9 81.30(19) . 1_455
O14 Cs4 P16 O9 130.4(3) . 1_455
O19 Cs4 P16 O9 -121.03(19) 2_454 1_455
O3 Cs4 P16 O9 35.02(19) 1_556 1_455
O21 Cs4 P16 O9 121.53(19) . 1_455
O22 Cs4 P16 O9 -6.43(19) 1_556 1_455
O2 Cs4 P16 O9 -113.0(2) . 1_455
O54 Cs4 P16 O9 4.57(19) 1_556 1_455
O7 Cs4 P16 O27 -92.3(10) . 1_455
O10 Cs4 P16 O27 99.3(9) . 1_455
O49 Cs4 P16 O27 -15.3(10) 2_553 1_455
O24 Cs4 P16 O27 -92.5(9) . 1_455
O14 Cs4 P16 O27 -43.3(9) . 1_455
O19 Cs4 P16 O27 65.2(9) 2_454 1_455
O3 Cs4 P16 O27 -138.7(9) 1_556 1_455
O21 Cs4 P16 O27 -52.2(9) . 1_455
O22 Cs4 P16 O27 180(100) 1_556 1_455
O2 Cs4 P16 O27 73.3(10) . 1_455
O54 Cs4 P16 O27 -169.2(9) 1_556 1_455
O7 Cs4 P16 O2 -165.6(2) . .
O10 Cs4 P16 O2 26.01(19) . .
O49 Cs4 P16 O2 -88.6(2) 2_553 .
O24 Cs4 P16 O2 -165.72(19) . .
O14 Cs4 P16 O2 -116.6(3) . .
O19 Cs4 P16 O2 -8.06(19) 2_454 .
O3 Cs4 P16 O2 148.00(19) 1_556 .
O21 Cs4 P16 O2 -125.49(19) . .
O22 Cs4 P16 O2 106.55(19) 1_556 .
O54 Cs4 P16 O2 117.55(19) 1_556 .
O7 Cs4 P16 Mg3 107.63(15) . 1_455
O10 Cs4 P16 Mg3 -60.78(10) . 1_455
O49 Cs4 P16 Mg3 -175.41(13) 2_553 1_455
O24 Cs4 P16 Mg3 107.48(9) . 1_455
O14 Cs4 P16 Mg3 156.6(2) . 1_455
O19 Cs4 P16 Mg3 -94.85(9) 2_454 1_455
O3 Cs4 P16 Mg3 61.20(9) 1_556 1_455
O21 Cs4 P16 Mg3 147.71(9) . 1_455
O22 Cs4 P16 Mg3 19.75(10) 1_556 1_455
O2 Cs4 P16 Mg3 -86.80(18) . 1_455
O54 Cs4 P16 Mg3 30.75(9) 1_556 1_455
O7 Cs4 P16 Cs1 -117.02(14) . 2_453
O10 Cs4 P16 Cs1 74.57(10) . 2_453
O49 Cs4 P16 Cs1 -40.06(14) 2_553 2_453
O24 Cs4 P16 Cs1 -117.17(9) . 2_453
O14 Cs4 P16 Cs1 -68.1(2) . 2_453
O19 Cs4 P16 Cs1 40.49(8) 2_454 2_453
O3 Cs4 P16 Cs1 -163.45(8) 1_556 2_453
O21 Cs4 P16 Cs1 -76.94(8) . 2_453
O22 Cs4 P16 Cs1 155.10(9) 1_556 2_453
O2 Cs4 P16 Cs1 48.55(17) . 2_453
O54 Cs4 P16 Cs1 166.10(8) 1_556 2_453
O20 Cs6 P7 O3 32.6(2) 1_655 .
O34 Cs6 P7 O3 -122.3(2) . .
O45 Cs6 P7 O3 -87.7(3) . .
O5 Cs6 P7 O3 -142.5(2) . .
O47 Cs6 P7 O3 -166.7(2) . .
O35 Cs6 P7 O3 158.7(2) . .
O4 Cs6 P7 O3 72.1(2) 1_655 .
O42 Cs6 P7 O3 107.1(2) 1_655 .
O39 Cs6 P7 O3 -44.7(2) . .
P1 Cs6 P7 O3 82.7(2) 1_655 .
P9 Cs6 P7 O3 -132.0(2) . .
O20 Cs6 P7 O15 -98.4(2) 1_655 .
O34 Cs6 P7 O15 106.6(2) . .
O45 Cs6 P7 O15 141.2(2) . .
O5 Cs6 P7 O15 86.4(2) . .
O47 Cs6 P7 O15 62.3(2) . .
O35 Cs6 P7 O15 27.6(2) . .
O3 Cs6 P7 O15 -131.0(3) . .
O4 Cs6 P7 O15 -58.9(2) 1_655 .
O42 Cs6 P7 O15 -23.9(2) 1_655 .
O39 Cs6 P7 O15 -175.8(2) . .
P1 Cs6 P7 O15 -48.29(19) 1_655 .
P9 Cs6 P7 O15 96.99(18) . .
O20 Cs6 P7 O22 64.9(9) 1_655 .
O34 Cs6 P7 O22 -90.0(9) . .
O45 Cs6 P7 O22 -55.4(9) . .
O5 Cs6 P7 O22 -110.2(9) . .
O47 Cs6 P7 O22 -134.3(9) . .
O35 Cs6 P7 O22 -169.0(9) . .
O3 Cs6 P7 O22 32.4(9) . .
O4 Cs6 P7 O22 104.4(9) 1_655 .
O42 Cs6 P7 O22 139.5(9) 1_655 .
O39 Cs6 P7 O22 -12.4(9) . .
P1 Cs6 P7 O22 115.1(9) 1_655 .
P9 Cs6 P7 O22 -99.6(9) . .
O20 Cs6 P7 O54 148.3(2) 1_655 .
O34 Cs6 P7 O54 -6.6(2) . .
O45 Cs6 P7 O54 28.0(2) . .
O5 Cs6 P7 O54 -26.8(2) . .
O47 Cs6 P7 O54 -50.9(2) . .
O35 Cs6 P7 O54 -85.59(19) . .
O3 Cs6 P7 O54 115.8(3) . .
O4 Cs6 P7 O54 -172.16(19) 1_655 .
O42 Cs6 P7 O54 -137.13(19) 1_655 .
O39 Cs6 P7 O54 71.0(2) . .
P1 Cs6 P7 O54 -161.51(18) 1_655 .
P9 Cs6 P7 O54 -16.23(18) . .
O20 Cs6 P7 Mg6 -124.90(10) 1_655 .
O34 Cs6 P7 Mg6 80.17(10) . .
O45 Cs6 P7 Mg6 114.77(14) . .
O5 Cs6 P7 Mg6 59.96(11) . .
O47 Cs6 P7 Mg6 35.84(13) . .
O35 Cs6 P7 Mg6 1.16(9) . .
O3 Cs6 P7 Mg6 -157.5(2) . .
O4 Cs6 P7 Mg6 -85.41(9) 1_655 .
O42 Cs6 P7 Mg6 -50.38(9) 1_655 .
O39 Cs6 P7 Mg6 157.78(10) . .
P1 Cs6 P7 Mg6 -74.76(6) 1_655 .
P9 Cs6 P7 Mg6 70.53(6) . .
O20 Cs6 P7 Cs4 81.34(9) 1_655 1_554
O34 Cs6 P7 Cs4 -73.58(9) . 1_554
O45 Cs6 P7 Cs4 -38.98(14) . 1_554
O5 Cs6 P7 Cs4 -93.79(11) . 1_554
O47 Cs6 P7 Cs4 -117.91(11) . 1_554
O35 Cs6 P7 Cs4 -152.59(8) . 1_554
O3 Cs6 P7 Cs4 48.7(2) . 1_554
O4 Cs6 P7 Cs4 120.84(8) 1_655 1_554
O42 Cs6 P7 Cs4 155.87(8) 1_655 1_554
O39 Cs6 P7 Cs4 4.02(10) . 1_554
P1 Cs6 P7 Cs4 131.49(3) 1_655 1_554
P9 Cs6 P7 Cs4 -83.23(4) . 1_554
O7 Cs4 P15 O10 43.1(5) . .
O49 Cs4 P15 O10 -57.0(3) 2_553 .
O24 Cs4 P15 O10 164.7(3) . .
O14 Cs4 P15 O10 -162.5(3) . .
O19 Cs4 P15 O10 -34.1(3) 2_454 .
O3 Cs4 P15 O10 105.3(3) 1_556 .
O21 Cs4 P15 O10 -148.5(3) . .
O22 Cs4 P15 O10 66.8(3) 1_556 .
O2 Cs4 P15 O10 -149.6(3) . .
O54 Cs4 P15 O10 101.2(3) 1_556 .
P16 Cs4 P15 O10 -177.7(3) . .
O7 Cs4 P15 O7 -65.7(4) . 1_455
O10 Cs4 P15 O7 -108.8(3) . 1_455
O49 Cs4 P15 O7 -165.8(2) 2_553 1_455
O24 Cs4 P15 O7 55.9(2) . 1_455
O14 Cs4 P15 O7 88.7(2) . 1_455
O19 Cs4 P15 O7 -142.9(2) 2_454 1_455
O3 Cs4 P15 O7 -3.4(2) 1_556 1_455
O21 Cs4 P15 O7 102.7(2) . 1_455
O22 Cs4 P15 O7 -42.0(2) 1_556 1_455
O2 Cs4 P15 O7 101.6(3) . 1_455
O54 Cs4 P15 O7 -7.6(2) 1_556 1_455
P16 Cs4 P15 O7 73.5(2) . 1_455
O7 Cs4 P15 O49 114.2(5) . 2_453
O10 Cs4 P15 O49 71.1(4) . 2_453
O49 Cs4 P15 O49 14.12(19) 2_553 2_453
O24 Cs4 P15 O49 -124.3(3) . 2_453
O14 Cs4 P15 O49 -91.4(3) . 2_453
O19 Cs4 P15 O49 37.0(3) 2_454 2_453
O3 Cs4 P15 O49 176.4(3) 1_556 2_453
O21 Cs4 P15 O49 -77.4(3) . 2_453
O22 Cs4 P15 O49 137.9(3) 1_556 2_453
O2 Cs4 P15 O49 -78.5(3) . 2_453
O54 Cs4 P15 O49 172.3(3) 1_556 2_453
P16 Cs4 P15 O49 -106.7(3) . 2_453
O7 Cs4 P15 O2 -167.3(4) . .
O10 Cs4 P15 O2 149.6(3) . .
O49 Cs4 P15 O2 92.6(2) 2_553 .
O24 Cs4 P15 O2 -45.8(2) . .
O14 Cs4 P15 O2 -12.9(2) . .
O19 Cs4 P15 O2 115.5(2) 2_454 .
O3 Cs4 P15 O2 -105.1(2) 1_556 .
O21 Cs4 P15 O2 1.1(2) . .
O22 Cs4 P15 O2 -143.6(2) 1_556 .
O54 Cs4 P15 O2 -109.22(19) 1_556 .
P16 Cs4 P15 O2 -28.16(18) . .
O7 Cs4 P15 Cs4 -92.6(4) . 1_455
O10 Cs4 P15 Cs4 -135.7(3) . 1_455
O49 Cs4 P15 Cs4 167.37(18) 2_553 1_455
O24 Cs4 P15 Cs4 29.0(2) . 1_455
O14 Cs4 P15 Cs4 61.80(18) . 1_455
O19 Cs4 P15 Cs4 -169.78(18) 2_454 1_455
O3 Cs4 P15 Cs4 -30.32(19) 1_556 1_455
O21 Cs4 P15 Cs4 75.80(18) . 1_455
O22 Cs4 P15 Cs4 -68.83(17) 1_556 1_455
O2 Cs4 P15 Cs4 74.7(2) . 1_455
O54 Cs4 P15 Cs4 -34.47(17) 1_556 1_455
P16 Cs4 P15 Cs4 46.59(15) . 1_455
O20 Cs6 P10 O45 171.0(2) 1_655 .
O34 Cs6 P10 O45 -35.2(2) . .
O5 Cs6 P10 O45 -46.2(2) . .
O47 Cs6 P10 O45 21.8(2) . .
O35 Cs6 P10 O45 32.7(2) . .
O3 Cs6 P10 O45 -136.0(2) . .
O4 Cs6 P10 O45 127.0(2) 1_655 .
O42 Cs6 P10 O45 84.4(2) 1_655 .
O39 Cs6 P10 O45 -132.4(3) . .
P1 Cs6 P10 O45 105.9(2) 1_655 .
P9 Cs6 P10 O45 -39.1(2) . .
O20 Cs6 P10 O17 -112.1(15) 1_655 1_654
O34 Cs6 P10 O17 41.7(15) . 1_654
O45 Cs6 P10 O17 76.9(15) . 1_654
O5 Cs6 P10 O17 30.7(15) . 1_654
O47 Cs6 P10 O17 98.7(15) . 1_654
O35 Cs6 P10 O17 109.6(15) . 1_654
O3 Cs6 P10 O17 -59.1(15) . 1_654
O4 Cs6 P10 O17 -156.1(15) 1_655 1_654
O42 Cs6 P10 O17 161.3(15) 1_655 1_654
O39 Cs6 P10 O17 -55.5(15) . 1_654
P1 Cs6 P10 O17 -177.2(15) 1_655 1_654
P9 Cs6 P10 O17 37.8(15) . 1_654
O20 Cs6 P10 O39 -56.6(2) 1_655 .
O34 Cs6 P10 O39 97.2(2) . .
O45 Cs6 P10 O39 132.4(3) . .
O5 Cs6 P10 O39 86.2(2) . .
O47 Cs6 P10 O39 154.2(2) . .
O35 Cs6 P10 O39 165.1(2) . .
O3 Cs6 P10 O39 -3.6(2) . .
O4 Cs6 P10 O39 -100.6(2) 1_655 .
O42 Cs6 P10 O39 -143.2(2) 1_655 .
P1 Cs6 P10 O39 -121.7(2) 1_655 .
P9 Cs6 P10 O39 93.3(2) . .
O20 Cs6 P10 O51 52.7(2) 1_655 1_654
O34 Cs6 P10 O51 -153.5(2) . 1_654
O45 Cs6 P10 O51 -118.3(3) . 1_654
O5 Cs6 P10 O51 -164.5(2) . 1_654
O47 Cs6 P10 O51 -96.5(2) . 1_654
O35 Cs6 P10 O51 -85.6(2) . 1_654
O3 Cs6 P10 O51 105.7(2) . 1_654
O4 Cs6 P10 O51 8.7(2) 1_655 1_654
O42 Cs6 P10 O51 -33.9(2) 1_655 1_654
O39 Cs6 P10 O51 109.3(3) . 1_654
P1 Cs6 P10 O51 -12.4(2) 1_655 1_654
P9 Cs6 P10 O51 -157.4(2) . 1_654
O20 Cs6 P10 Mg1 -13.41(13) 1_655 1_654
O34 Cs6 P10 Mg1 140.31(14) . 1_654
O45 Cs6 P10 Mg1 175.5(3) . 1_654
O5 Cs6 P10 Mg1 129.36(14) . 1_654
O47 Cs6 P10 Mg1 -162.61(14) . 1_654
O35 Cs6 P10 Mg1 -151.74(13) . 1_654
O3 Cs6 P10 Mg1 39.52(15) . 1_654
O4 Cs6 P10 Mg1 -57.47(13) 1_655 1_654
O42 Cs6 P10 Mg1 -100.04(13) 1_655 1_654
O39 Cs6 P10 Mg1 43.2(2) . 1_654
P1 Cs6 P10 Mg1 -78.54(11) 1_655 1_654
P9 Cs6 P10 Mg1 136.48(11) . 1_654
O20 Cs6 P10 Cs5 116.17(8) 1_655 .
O34 Cs6 P10 Cs5 -90.11(9) . .
O45 Cs6 P10 Cs5 -54.9(2) . .
O5 Cs6 P10 Cs5 -101.06(10) . .
O47 Cs6 P10 Cs5 -33.03(8) . .
O35 Cs6 P10 Cs5 -22.16(8) . .
O3 Cs6 P10 Cs5 169.09(9) . .
O4 Cs6 P10 Cs5 72.11(8) 1_655 .
O42 Cs6 P10 Cs5 29.54(8) 1_655 .
O39 Cs6 P10 Cs5 172.7(2) . .
P1 Cs6 P10 Cs5 51.03(3) 1_655 .
P9 Cs6 P10 Cs5 -93.95(4) . .
O20 Cs6 P10 Cs2 -113.92(8) 1_655 1_554
O34 Cs6 P10 Cs2 39.80(9) . 1_554
O45 Cs6 P10 Cs2 75.0(2) . 1_554
O5 Cs6 P10 Cs2 28.85(10) . 1_554
O47 Cs6 P10 Cs2 96.88(9) . 1_554
O35 Cs6 P10 Cs2 107.75(8) . 1_554
O3 Cs6 P10 Cs2 -60.99(10) . 1_554
O4 Cs6 P10 Cs2 -157.98(8) 1_655 1_554
O42 Cs6 P10 Cs2 159.45(8) 1_655 1_554
O39 Cs6 P10 Cs2 -57.4(2) . 1_554
P1 Cs6 P10 Cs2 -179.05(4) 1_655 1_554
P9 Cs6 P10 Cs2 35.97(4) . 1_554
O23 Cs5 P10 O45 36.7(2) . .
O26 Cs5 P10 O45 -136.6(2) 1_655 .
O1 Cs5 P10 O45 -47.0(2) . .
O41 Cs5 P10 O45 141.2(2) . .
O28 Cs5 P10 O45 177.0(2) . .
O52 Cs5 P10 O45 -152.4(2) 1_655 .
O47 Cs5 P10 O45 -18.7(2) . .
O38 Cs5 P10 O45 -104.2(2) 1_655 .
O51 Cs5 P10 O45 -124.4(3) 1_654 .
O31 Cs5 P10 O45 75.7(2) . .
O18 Cs5 P10 O45 -14.2(4) . .
O23 Cs5 P10 O17 -87.0(2) . 1_654
O26 Cs5 P10 O17 99.7(2) 1_655 1_654
O1 Cs5 P10 O17 -170.8(2) . 1_654
O41 Cs5 P10 O17 17.5(2) . 1_654
O28 Cs5 P10 O17 53.3(2) . 1_654
O52 Cs5 P10 O17 83.9(2) 1_655 1_654
O47 Cs5 P10 O17 -142.4(2) . 1_654
O45 Cs5 P10 O17 -123.7(3) . 1_654
O38 Cs5 P10 O17 132.0(2) 1_655 1_654
O51 Cs5 P10 O17 111.8(3) 1_654 1_654
O31 Cs5 P10 O17 -48.0(2) . 1_654
O18 Cs5 P10 O17 -138.0(3) . 1_654
O23 Cs5 P10 O39 104.4(5) . .
O26 Cs5 P10 O39 -68.9(5) 1_655 .
O1 Cs5 P10 O39 20.6(5) . .
O41 Cs5 P10 O39 -151.1(5) . .
O28 Cs5 P10 O39 -115.4(5) . .
O52 Cs5 P10 O39 -84.8(5) 1_655 .
O47 Cs5 P10 O39 48.9(5) . .
O45 Cs5 P10 O39 67.6(5) . .
O38 Cs5 P10 O39 -36.6(5) 1_655 .
O51 Cs5 P10 O39 -56.8(5) 1_654 .
O31 Cs5 P10 O39 143.4(5) . .
O18 Cs5 P10 O39 53.4(6) . .
O23 Cs5 P10 O51 161.2(2) . 1_654
O26 Cs5 P10 O51 -12.1(2) 1_655 1_654
O1 Cs5 P10 O51 77.4(2) . 1_654
O41 Cs5 P10 O51 -94.3(2) . 1_654
O28 Cs5 P10 O51 -58.6(2) . 1_654
O52 Cs5 P10 O51 -28.0(2) 1_655 1_654
O47 Cs5 P10 O51 105.7(2) . 1_654
O45 Cs5 P10 O51 124.4(3) . 1_654
O38 Cs5 P10 O51 20.2(2) 1_655 1_654
O31 Cs5 P10 O51 -159.83(19) . 1_654
O18 Cs5 P10 O51 110.2(3) . 1_654
O23 Cs5 P10 Mg1 -117.49(10) . 1_654
O26 Cs5 P10 Mg1 69.21(10) 1_655 1_654
O1 Cs5 P10 Mg1 158.74(12) . 1_654
O41 Cs5 P10 Mg1 -12.99(9) . 1_654
O28 Cs5 P10 Mg1 22.78(13) . 1_654
O52 Cs5 P10 Mg1 53.38(10) 1_655 1_654
O47 Cs5 P10 Mg1 -172.93(10) . 1_654
O45 Cs5 P10 Mg1 -154.2(2) . 1_654
O38 Cs5 P10 Mg1 101.53(14) 1_655 1_654
O51 Cs5 P10 Mg1 81.34(19) 1_654 1_654
O31 Cs5 P10 Mg1 -78.49(8) . 1_654
O18 Cs5 P10 Mg1 -168.5(3) . 1_654
O23 Cs5 P10 Cs6 87.71(9) . .
O26 Cs5 P10 Cs6 -85.59(8) 1_655 .
O1 Cs5 P10 Cs6 3.94(12) . .
O41 Cs5 P10 Cs6 -167.79(8) . .
O28 Cs5 P10 Cs6 -132.02(11) . .
O52 Cs5 P10 Cs6 -101.42(9) 1_655 .
O47 Cs5 P10 Cs6 32.27(8) . .
O45 Cs5 P10 Cs6 51.0(2) . .
O38 Cs5 P10 Cs6 -53.27(13) 1_655 .
O51 Cs5 P10 Cs6 -73.46(18) 1_654 .
O31 Cs5 P10 Cs6 126.71(7) . .
O18 Cs5 P10 Cs6 36.7(3) . .
O23 Cs5 P10 Cs2 -25.88(10) . 1_554
O26 Cs5 P10 Cs2 160.83(9) 1_655 1_554
O1 Cs5 P10 Cs2 -109.65(12) . 1_554
O41 Cs5 P10 Cs2 78.62(9) . 1_554
O28 Cs5 P10 Cs2 114.39(11) . 1_554
O52 Cs5 P10 Cs2 144.99(10) 1_655 1_554
O47 Cs5 P10 Cs2 -81.31(9) . 1_554
O45 Cs5 P10 Cs2 -62.6(2) . 1_554
O38 Cs5 P10 Cs2 -166.86(12) 1_655 1_554
O51 Cs5 P10 Cs2 173.0(2) 1_654 1_554
O31 Cs5 P10 Cs2 13.12(8) . 1_554
O18 Cs5 P10 Cs2 -76.9(3) . 1_554
O37 Cs2 P11 O40 -146.0(2) . .
O53 Cs2 P11 O40 -164.1(3) . .
O43 Cs2 P11 O40 99.6(2) . .
O32 Cs2 P11 O40 55.1(2) . .
O4 Cs2 P11 O40 3.7(2) . .
O25 Cs2 P11 O40 -31.2(2) . .
O12 Cs2 P11 O40 96.3(3) 2_453 .
O27 Cs2 P11 O40 121.8(2) 1_455 .
O35 Cs2 P11 O40 -66.4(2) . .
P18 Cs2 P11 O40 -130.3(2) . .
O37 Cs2 P11 O53 18.1(2) . .
O43 Cs2 P11 O53 -96.3(2) . .
O32 Cs2 P11 O53 -140.8(2) . .
O40 Cs2 P11 O53 164.1(3) . .
O4 Cs2 P11 O53 167.8(2) . .
O25 Cs2 P11 O53 132.9(2) . .
O12 Cs2 P11 O53 -99.6(3) 2_453 .
O27 Cs2 P11 O53 -74.1(2) 1_455 .
O35 Cs2 P11 O53 97.7(2) . .
P18 Cs2 P11 O53 33.8(2) . .
O37 Cs2 P11 O51 113.4(2) . .
O53 Cs2 P11 O51 95.3(3) . .
O43 Cs2 P11 O51 -1.0(2) . .
O32 Cs2 P11 O51 -45.5(2) . .
O40 Cs2 P11 O51 -100.6(3) . .
O4 Cs2 P11 O51 -96.9(2) . .
O25 Cs2 P11 O51 -131.8(2) . .
O12 Cs2 P11 O51 -4.4(4) 2_453 .
O27 Cs2 P11 O51 21.2(2) 1_455 .
O35 Cs2 P11 O51 -167.0(2) . .
P18 Cs2 P11 O51 129.1(2) . .
O37 Cs2 P11 O52 -64.1(3) . 1_556
O53 Cs2 P11 O52 -82.2(4) . 1_556
O43 Cs2 P11 O52 -178.5(3) . 1_556
O32 Cs2 P11 O52 137.0(3) . 1_556
O40 Cs2 P11 O52 81.9(4) . 1_556
O4 Cs2 P11 O52 85.6(3) . 1_556
O25 Cs2 P11 O52 50.7(3) . 1_556
O12 Cs2 P11 O52 178.1(4) 2_453 1_556
O27 Cs2 P11 O52 -156.3(3) 1_455 1_556
O35 Cs2 P11 O52 15.5(3) . 1_556
P18 Cs2 P11 O52 -48.4(3) . 1_556
O7 Cs4 P17 O24 58.9(2) . .
O10 Cs4 P17 O24 -122.0(3) . .
O49 Cs4 P17 O24 105.8(2) 2_553 .
O14 Cs4 P17 O24 -120.0(2) . .
O19 Cs4 P17 O24 146.0(2) 2_454 .
O3 Cs4 P17 O24 -0.5(2) 1_556 .
O21 Cs4 P17 O24 -169.1(3) . .
O22 Cs4 P17 O24 7.8(2) 1_556 .
O2 Cs4 P17 O24 -122.2(2) . .
O54 Cs4 P17 O24 -30.5(2) 1_556 .
P16 Cs4 P17 O24 -107.7(2) . .
O7 Cs4 P17 O21 -132.0(2) . .
O10 Cs4 P17 O21 47.1(3) . .
O49 Cs4 P17 O21 -85.1(2) 2_553 .
O24 Cs4 P17 O21 169.1(3) . .
O14 Cs4 P17 O21 49.1(2) . .
O19 Cs4 P17 O21 -44.9(2) 2_454 .
O3 Cs4 P17 O21 168.6(2) 1_556 .
O22 Cs4 P17 O21 176.9(2) 1_556 .
O2 Cs4 P17 O21 46.9(2) . .
O54 Cs4 P17 O21 138.7(2) 1_556 .
P16 Cs4 P17 O21 61.4(2) . .
O7 Cs4 P17 O43 139.2(3) . 1_655
O10 Cs4 P17 O43 -41.6(3) . 1_655
O49 Cs4 P17 O43 -173.8(3) 2_553 1_655
O24 Cs4 P17 O43 80.4(4) . 1_655
O14 Cs4 P17 O43 -39.6(3) . 1_655
O19 Cs4 P17 O43 -133.6(3) 2_454 1_655
O3 Cs4 P17 O43 79.9(3) 1_556 1_655
O21 Cs4 P17 O43 -88.8(4) . 1_655
O22 Cs4 P17 O43 88.2(3) 1_556 1_655
O2 Cs4 P17 O43 -41.8(3) . 1_655
O54 Cs4 P17 O43 49.9(3) 1_556 1_655
P16 Cs4 P17 O43 -27.4(3) . 1_655
O7 Cs4 P17 O27 -36.2(2) . .
O10 Cs4 P17 O27 142.9(2) . .
O49 Cs4 P17 O27 10.7(2) 2_553 .
O24 Cs4 P17 O27 -95.1(3) . .
O14 Cs4 P17 O27 144.9(2) . .
O19 Cs4 P17 O27 50.9(2) 2_454 .
O3 Cs4 P17 O27 -95.6(2) 1_556 .
O21 Cs4 P17 O27 95.8(3) . .
O22 Cs4 P17 O27 -87.3(2) 1_556 .
O2 Cs4 P17 O27 142.7(2) . .
O54 Cs4 P17 O27 -125.6(2) 1_556 .
P16 Cs4 P17 O27 157.2(2) . .
O23 Cs5 P12 O26 -111.1(3) . .
O26 Cs5 P12 O26 91.6(6) 1_655 .
O1 Cs5 P12 O26 -31.0(2) . .
O41 Cs5 P12 O26 98.1(2) . .
O28 Cs5 P12 O26 63.0(2) . .
O52 Cs5 P12 O26 171.2(2) 1_655 .
O47 Cs5 P12 O26 -91.8(2) . .
O45 Cs5 P12 O26 -140.7(2) . .
O38 Cs5 P12 O26 3.4(2) 1_655 .
O51 Cs5 P12 O26 -156.7(2) 1_654 .
O31 Cs5 P12 O26 102.9(3) . .
O18 Cs5 P12 O26 8.2(2) . .
O26 Cs5 P12 O23 -157.3(6) 1_655 .
O1 Cs5 P12 O23 80.1(3) . .
O41 Cs5 P12 O23 -150.8(3) . .
O28 Cs5 P12 O23 174.1(3) . .
O52 Cs5 P12 O23 -77.7(3) 1_655 .
O47 Cs5 P12 O23 19.4(3) . .
O45 Cs5 P12 O23 -29.5(3) . .
O38 Cs5 P12 O23 114.6(3) 1_655 .
O51 Cs5 P12 O23 -45.6(3) 1_654 .
O31 Cs5 P12 O23 -146.0(3) . .
O18 Cs5 P12 O23 119.4(3) . .
O23 Cs5 P12 O52 62.8(4) . .
O26 Cs5 P12 O52 -94.5(6) 1_655 .
O1 Cs5 P12 O52 142.9(3) . .
O41 Cs5 P12 O52 -88.0(3) . .
O28 Cs5 P12 O52 -123.1(3) . .
O52 Cs5 P12 O52 -14.9(2) 1_655 .
O47 Cs5 P12 O52 82.1(3) . .
O45 Cs5 P12 O52 33.3(3) . .
O38 Cs5 P12 O52 177.3(3) 1_655 .
O51 Cs5 P12 O52 17.2(3) 1_654 .
O31 Cs5 P12 O52 -83.2(3) . .
O18 Cs5 P12 O52 -177.8(3) . .
O23 Cs5 P12 O31 146.0(3) . .
O26 Cs5 P12 O31 -11.3(6) 1_655 .
O1 Cs5 P12 O31 -133.86(19) . .
O41 Cs5 P12 O31 -4.78(19) . .
O28 Cs5 P12 O31 -39.9(2) . .
O52 Cs5 P12 O31 68.3(2) 1_655 .
O47 Cs5 P12 O31 165.4(2) . .
O45 Cs5 P12 O31 116.47(19) . .
O38 Cs5 P12 O31 -99.4(2) 1_655 .
O51 Cs5 P12 O31 100.39(19) 1_654 .
O18 Cs5 P12 O31 -94.63(18) . .
O23 Cs5 P12 Cs5 -91.7(3) . 1_455
O26 Cs5 P12 Cs5 111.1(5) 1_655 1_455
O1 Cs5 P12 Cs5 -11.51(16) . 1_455
O41 Cs5 P12 Cs5 117.57(15) . 1_455
O28 Cs5 P12 Cs5 82.44(16) . 1_455
O52 Cs5 P12 Cs5 -169.30(15) 1_655 1_455
O47 Cs5 P12 Cs5 -72.29(15) . 1_455
O45 Cs5 P12 Cs5 -121.18(15) . 1_455
O38 Cs5 P12 Cs5 22.90(18) 1_655 1_455
O51 Cs5 P12 Cs5 -137.26(14) 1_654 1_455
O31 Cs5 P12 Cs5 122.3(2) . 1_455
O18 Cs5 P12 Cs5 27.72(15) . 1_455
O20 Cs6 P9 O34 123.8(3) 1_655 .
O45 Cs6 P9 O34 -3.5(3) . .
O5 Cs6 P9 O34 174.3(3) . .
O47 Cs6 P9 O34 -54.3(3) . .
O35 Cs6 P9 O34 -100.0(3) . .
O3 Cs6 P9 O34 135.9(3) . .
O4 Cs6 P9 O34 -138.6(3) 1_655 .
O42 Cs6 P9 O34 -98.0(3) 1_655 .
O39 Cs6 P9 O34 34.2(3) . .
P1 Cs6 P9 O34 -92.6(2) 1_655 .
O20 Cs6 P9 O20 35.3(2) 1_655 .
O34 Cs6 P9 O20 -88.5(4) . .
O45 Cs6 P9 O20 -92.0(3) . .
O5 Cs6 P9 O20 85.8(4) . .
O47 Cs6 P9 O20 -142.8(3) . .
O35 Cs6 P9 O20 171.5(3) . .
O3 Cs6 P9 O20 47.4(3) . .
O4 Cs6 P9 O20 132.9(3) 1_655 .
O42 Cs6 P9 O20 173.5(3) 1_655 .
O39 Cs6 P9 O20 -54.3(3) . .
P1 Cs6 P9 O20 178.9(3) 1_655 .
O20 Cs6 P9 O4 -138.1(2) 1_655 .
O34 Cs6 P9 O4 98.1(3) . .
O45 Cs6 P9 O4 94.6(2) . .
O5 Cs6 P9 O4 -87.6(3) . .
O47 Cs6 P9 O4 43.8(2) . .
O35 Cs6 P9 O4 -1.88(19) . .
O3 Cs6 P9 O4 -126.01(19) . .
O4 Cs6 P9 O4 -40.45(17) 1_655 .
O42 Cs6 P9 O4 0.1(2) 1_655 .
O39 Cs6 P9 O4 132.4(2) . .
P1 Cs6 P9 O4 5.5(2) 1_655 .
O20 Cs6 P9 O5 -50.5(3) 1_655 .
O34 Cs6 P9 O5 -174.3(3) . .
O45 Cs6 P9 O5 -177.8(2) . .
O47 Cs6 P9 O5 131.4(2) . .
O35 Cs6 P9 O5 85.7(2) . .
O3 Cs6 P9 O5 -38.4(2) . .
O4 Cs6 P9 O5 47.1(3) 1_655 .
O42 Cs6 P9 O5 87.7(2) 1_655 .
O39 Cs6 P9 O5 -140.1(2) . .
P1 Cs6 P9 O5 93.1(2) 1_655 .
O20 Cs6 P9 Cs6 149.3(2) 1_655 1_455
O34 Cs6 P9 Cs6 25.5(3) . 1_455
O45 Cs6 P9 Cs6 22.0(2) . 1_455
O5 Cs6 P9 Cs6 -160.2(3) . 1_455
O47 Cs6 P9 Cs6 -28.8(2) . 1_455
O35 Cs6 P9 Cs6 -74.5(2) . 1_455
O3 Cs6 P9 Cs6 161.4(2) . 1_455
O4 Cs6 P9 Cs6 -113.0(2) 1_655 1_455
O42 Cs6 P9 Cs6 -72.5(2) 1_655 1_455
O39 Cs6 P9 Cs6 59.8(2) . 1_455
P1 Cs6 P9 Cs6 -67.1(2) 1_655 1_455
O11 Cs3 P3 O11 43.4(3) . 1_655
O33 Cs3 P3 O11 -89.9(4) . 1_655
O48 Cs3 P3 O11 74.4(4) . 1_655
O29 Cs3 P3 O11 -148.5(4) . 1_655
O50 Cs3 P3 O11 -84.4(4) 1_456 1_655
O38 Cs3 P3 O11 155.4(4) . 1_655
O19 Cs3 P3 O11 -99.5(4) . 1_655
O36 Cs3 P3 O11 165.3(4) . 1_655
O8 Cs3 P3 O11 -159.0(4) 1_455 1_655
O31 Cs3 P3 O11 -58.2(4) 1_556 1_655
O40 Cs3 P3 O11 11.2(4) . 1_655
O25 Cs3 P3 O11 56.5(4) . 1_655
O11 Cs3 P3 O33 133.3(3) . .
O48 Cs3 P3 O33 164.4(3) . .
O29 Cs3 P3 O33 -58.6(2) . .
O50 Cs3 P3 O33 5.5(2) 1_456 .
O38 Cs3 P3 O33 -114.7(2) . .
O19 Cs3 P3 O33 -9.6(2) . .
O36 Cs3 P3 O33 -104.8(2) . .
O8 Cs3 P3 O33 -69.1(3) 1_455 .
O31 Cs3 P3 O33 31.7(2) 1_556 .
O40 Cs3 P3 O33 101.1(2) . .
O25 Cs3 P3 O33 146.4(2) . .
O11 Cs3 P3 O48 -31.0(3) . .
O33 Cs3 P3 O48 -164.4(3) . .
O29 Cs3 P3 O48 137.0(2) . .
O50 Cs3 P3 O48 -158.9(2) 1_456 .
O38 Cs3 P3 O48 81.0(2) . .
O19 Cs3 P3 O48 -173.9(2) . .
O36 Cs3 P3 O48 90.9(2) . .
O8 Cs3 P3 O48 126.5(3) 1_455 .
O31 Cs3 P3 O48 -132.6(2) 1_556 .
O40 Cs3 P3 O48 -63.3(2) . .
O25 Cs3 P3 O48 -18.0(2) . .
O11 Cs3 P3 O1 -121.1(2) . .
O33 Cs3 P3 O1 105.6(3) . .
O48 Cs3 P3 O1 -90.1(3) . .
O29 Cs3 P3 O1 46.97(19) . .
O50 Cs3 P3 O1 111.09(19) 1_456 .
O38 Cs3 P3 O1 -9.1(2) . .
O19 Cs3 P3 O1 96.00(19) . .
O36 Cs3 P3 O1 0.82(19) . .
O8 Cs3 P3 O1 36.5(2) 1_455 .
O31 Cs3 P3 O1 137.33(19) 1_556 .
O40 Cs3 P3 O1 -153.34(19) . .
O25 Cs3 P3 O1 -108.02(19) . .
O11 Cs3 P3 Cs3 158.33(16) . 1_655
O33 Cs3 P3 Cs3 25.0(2) . 1_655
O48 Cs3 P3 Cs3 -170.6(3) . 1_655
O29 Cs3 P3 Cs3 -33.61(15) . 1_655
O50 Cs3 P3 Cs3 30.51(16) 1_456 1_655
O38 Cs3 P3 Cs3 -89.66(17) . 1_655
O19 Cs3 P3 Cs3 15.41(15) . 1_655
O36 Cs3 P3 Cs3 -79.76(15) . 1_655
O8 Cs3 P3 Cs3 -44.1(2) 1_455 1_655
O31 Cs3 P3 Cs3 56.74(15) 1_556 1_655
O40 Cs3 P3 Cs3 126.08(14) . 1_655
O25 Cs3 P3 Cs3 171.40(16) . 1_655
O37 Cs2 P18 O32 -122.9(3) . 1_655
O53 Cs2 P18 O32 103.4(2) . 1_655
O43 Cs2 P18 O32 -173.0(2) . 1_655
O32 Cs2 P18 O32 -169.8(12) . 1_655
O40 Cs2 P18 O32 67.1(2) . 1_655
O4 Cs2 P18 O32 -40.0(2) . 1_655
O25 Cs2 P18 O32 3.1(2) . 1_655
O12 Cs2 P18 O32 -101.9(2) 2_453 1_655
O27 Cs2 P18 O32 -155.2(2) 1_455 1_655
O35 Cs2 P18 O32 0.8(2) . 1_655
P11 Cs2 P18 O32 90.82(19) . 1_655
O53 Cs2 P18 O37 -133.6(3) . .
O43 Cs2 P18 O37 -50.1(3) . .
O32 Cs2 P18 O37 -46.9(11) . .
O40 Cs2 P18 O37 -169.9(3) . .
O4 Cs2 P18 O37 83.0(3) . .
O25 Cs2 P18 O37 126.0(3) . .
O12 Cs2 P18 O37 21.1(3) 2_453 .
O27 Cs2 P18 O37 -32.3(3) 1_455 .
O35 Cs2 P18 O37 123.8(3) . .
P11 Cs2 P18 O37 -146.2(3) . .
O37 Cs2 P18 O43 38.0(5) . 1_655
O53 Cs2 P18 O43 -95.7(4) . 1_655
O43 Cs2 P18 O43 -12.1(3) . 1_655
O32 Cs2 P18 O43 -8.9(11) . 1_655
O40 Cs2 P18 O43 -132.0(4) . 1_655
O4 Cs2 P18 O43 121.0(4) . 1_655
O25 Cs2 P18 O43 164.0(4) . 1_655
O12 Cs2 P18 O43 59.1(4) 2_453 1_655
O27 Cs2 P18 O43 5.7(4) 1_455 1_655
O35 Cs2 P18 O43 161.8(4) . 1_655
P11 Cs2 P18 O43 -108.3(4) . 1_655
O37 Cs2 P18 O39 128.4(3) . 1_556
O53 Cs2 P18 O39 -5.3(2) . 1_556
O43 Cs2 P18 O39 78.3(2) . 1_556
O32 Cs2 P18 O39 81.5(10) . 1_556
O40 Cs2 P18 O39 -41.6(2) . 1_556
O4 Cs2 P18 O39 -148.6(2) . 1_556
O25 Cs2 P18 O39 -105.6(2) . 1_556
O12 Cs2 P18 O39 149.4(2) 2_453 1_556
O27 Cs2 P18 O39 96.1(2) 1_455 1_556
O35 Cs2 P18 O39 -107.8(2) . 1_556
P11 Cs2 P18 O39 -17.87(19) . 1_556
O37 Cs2 P18 Cs2 -124.6(3) . 1_655
O53 Cs2 P18 Cs2 101.77(13) . 1_655
O43 Cs2 P18 Cs2 -174.70(14) . 1_655
O32 Cs2 P18 Cs2 -171.5(10) . 1_655
O40 Cs2 P18 Cs2 65.46(16) . 1_655
O4 Cs2 P18 Cs2 -41.61(15) . 1_655
O25 Cs2 P18 Cs2 1.43(15) . 1_655
O12 Cs2 P18 Cs2 -103.52(14) 2_453 1_655
O27 Cs2 P18 Cs2 -156.86(13) 1_455 1_655
O35 Cs2 P18 Cs2 -0.82(13) . 1_655
P11 Cs2 P18 Cs2 89.16(12) . 1_655
O23 Cs5 P4 O38 177.9(2) . 1_655
O26 Cs5 P4 O38 -13.6(2) 1_655 1_655
O1 Cs5 P4 O38 -129.4(3) . 1_655
O41 Cs5 P4 O38 60.8(2) . 1_655
O28 Cs5 P4 O38 43.4(2) . 1_655
O52 Cs5 P4 O38 -21.7(2) 1_655 1_655
O47 Cs5 P4 O38 -134.1(2) . 1_655
O45 Cs5 P4 O38 -121.2(2) . 1_655
O51 Cs5 P4 O38 -65.0(2) 1_654 1_655
O31 Cs5 P4 O38 132.0(2) . 1_655
O18 Cs5 P4 O38 115.8(3) . 1_655
O23 Cs5 P4 O8 -51.4(8) . .
O26 Cs5 P4 O8 117.1(8) 1_655 .
O1 Cs5 P4 O8 1.3(8) . .
O41 Cs5 P4 O8 -168.5(8) . .
O28 Cs5 P4 O8 174.0(8) . .
O52 Cs5 P4 O8 108.9(8) 1_655 .
O47 Cs5 P4 O8 -3.4(8) . .
O45 Cs5 P4 O8 9.4(8) . .
O38 Cs5 P4 O8 130.7(9) 1_655 .
O51 Cs5 P4 O8 65.7(8) 1_654 .
O31 Cs5 P4 O8 -97.4(8) . .
O18 Cs5 P4 O8 -113.6(8) . .
O23 Cs5 P4 O18 62.16(19) . .
O26 Cs5 P4 O18 -129.33(19) 1_655 .
O1 Cs5 P4 O18 114.8(3) . .
O41 Cs5 P4 O18 -54.98(18) . .
O28 Cs5 P4 O18 -72.40(19) . .
O52 Cs5 P4 O18 -137.50(19) 1_655 .
O47 Cs5 P4 O18 110.15(18) . .
O45 Cs5 P4 O18 123.0(2) . .
O38 Cs5 P4 O18 -115.8(3) 1_655 .
O51 Cs5 P4 O18 179.24(19) 1_654 .
O31 Cs5 P4 O18 16.17(19) . .
O23 Cs5 P4 O1 -52.7(2) . .
O26 Cs5 P4 O1 115.8(2) 1_655 .
O41 Cs5 P4 O1 -169.8(2) . .
O28 Cs5 P4 O1 172.8(2) . .
O52 Cs5 P4 O1 107.7(2) 1_655 .
O47 Cs5 P4 O1 -4.7(2) . .
O45 Cs5 P4 O1 8.2(2) . .
O38 Cs5 P4 O1 129.4(3) 1_655 .
O51 Cs5 P4 O1 64.4(2) 1_654 .
O31 Cs5 P4 O1 -98.7(2) . .
O18 Cs5 P4 O1 -114.8(3) . .
O23 Cs5 P4 Mg2 -10.29(13) . .
O26 Cs5 P4 Mg2 158.22(12) 1_655 .
O1 Cs5 P4 Mg2 42.4(2) . .
O41 Cs5 P4 Mg2 -127.42(11) . .
O28 Cs5 P4 Mg2 -144.85(12) . .
O52 Cs5 P4 Mg2 150.06(11) 1_655 .
O47 Cs5 P4 Mg2 37.71(11) . .
O45 Cs5 P4 Mg2 50.57(15) . .
O38 Cs5 P4 Mg2 171.8(2) 1_655 .
O51 Cs5 P4 Mg2 106.80(13) 1_654 .
O31 Cs5 P4 Mg2 -56.27(12) . .
O18 Cs5 P4 Mg2 -72.44(18) . .
O23 Cs5 P4 Cs3 -121.96(9) . 1_655
O26 Cs5 P4 Cs3 46.55(9) 1_655 1_655
O1 Cs5 P4 Cs3 -69.3(2) . 1_655
O41 Cs5 P4 Cs3 120.90(8) . 1_655
O28 Cs5 P4 Cs3 103.48(9) . 1_655
O52 Cs5 P4 Cs3 38.38(9) 1_655 1_655
O47 Cs5 P4 Cs3 -73.97(8) . 1_655
O45 Cs5 P4 Cs3 -61.11(11) . 1_655
O38 Cs5 P4 Cs3 60.1(2) 1_655 1_655
O51 Cs5 P4 Cs3 -4.88(11) 1_654 1_655
O31 Cs5 P4 Cs3 -167.95(8) . 1_655
O18 Cs5 P4 Cs3 175.88(18) . 1_655
O20 Cs6 Mg4 O45 4.6(3) 1_655 .
O34 Cs6 Mg4 O45 128.6(2) . .
O5 Cs6 Mg4 O45 149.90(19) . .
O47 Cs6 Mg4 O45 -108.8(2) . .
O35 Cs6 Mg4 O45 -132.86(19) . .
O3 Cs6 Mg4 O45 107.5(2) . .
O4 Cs6 Mg4 O45 -72.0(2) 1_655 .
O42 Cs6 Mg4 O45 -94.13(18) 1_655 .
O39 Cs6 Mg4 O45 27.62(19) . .
P1 Cs6 Mg4 O45 -73.75(17) 1_655 .
P9 Cs6 Mg4 O45 143.23(18) . .
O20 Cs6 Mg4 O53 -61.8(3) 1_655 1_554
O34 Cs6 Mg4 O53 62.2(2) . 1_554
O45 Cs6 Mg4 O53 -66.5(2) . 1_554
O5 Cs6 Mg4 O53 83.44(19) . 1_554
O47 Cs6 Mg4 O53 -175.2(2) . 1_554
O35 Cs6 Mg4 O53 160.68(19) . 1_554
O3 Cs6 Mg4 O53 41.0(2) . 1_554
O4 Cs6 Mg4 O53 -138.5(2) 1_655 1_554
O42 Cs6 Mg4 O53 -160.59(18) 1_655 1_554
O39 Cs6 Mg4 O53 -38.84(19) . 1_554
P1 Cs6 Mg4 O53 -140.22(17) 1_655 1_554
P9 Cs6 Mg4 O53 76.77(17) . 1_554
O20 Cs6 Mg4 O23 65.8(3) 1_655 .
O34 Cs6 Mg4 O23 -170.2(3) . .
O45 Cs6 Mg4 O23 61.2(2) . .
O5 Cs6 Mg4 O23 -148.9(2) . .
O47 Cs6 Mg4 O23 -47.6(2) . .
O35 Cs6 Mg4 O23 -71.7(2) . .
O3 Cs6 Mg4 O23 168.6(2) . .
O4 Cs6 Mg4 O23 -10.9(2) 1_655 .
O42 Cs6 Mg4 O23 -33.0(2) 1_655 .
O39 Cs6 Mg4 O23 88.8(2) . .
P1 Cs6 Mg4 O23 -12.6(2) 1_655 .
P9 Cs6 Mg4 O23 -155.6(2) . .
O20 Cs6 Mg4 O44 -178.9(2) 1_655 .
O34 Cs6 Mg4 O44 -54.9(2) . .
O45 Cs6 Mg4 O44 176.5(2) . .
O5 Cs6 Mg4 O44 -33.59(17) . .
O47 Cs6 Mg4 O44 67.8(2) . .
O35 Cs6 Mg4 O44 43.65(16) . .
O3 Cs6 Mg4 O44 -76.04(19) . .
O4 Cs6 Mg4 O44 104.47(18) 1_655 .
O42 Cs6 Mg4 O44 82.38(16) 1_655 .
O39 Cs6 Mg4 O44 -155.87(18) . .
P1 Cs6 Mg4 O44 102.75(15) 1_655 .
P9 Cs6 Mg4 O44 -40.26(14) . .
O20 Cs6 Mg4 O47 113.4(2) 1_655 .
O34 Cs6 Mg4 O47 -122.6(2) . .
O45 Cs6 Mg4 O47 108.8(2) . .
O5 Cs6 Mg4 O47 -101.34(18) . .
O35 Cs6 Mg4 O47 -24.11(17) . .
O3 Cs6 Mg4 O47 -143.79(18) . .
O4 Cs6 Mg4 O47 36.7(2) 1_655 .
O42 Cs6 Mg4 O47 14.62(17) 1_655 .
O39 Cs6 Mg4 O47 136.38(18) . .
P1 Cs6 Mg4 O47 35.00(16) 1_655 .
P9 Cs6 Mg4 O47 -108.01(16) . .
O20 Cs6 Mg4 O34 -124.0(2) 1_655 .
O45 Cs6 Mg4 O34 -128.6(2) . .
O5 Cs6 Mg4 O34 21.27(19) . .
O47 Cs6 Mg4 O34 122.6(2) . .
O35 Cs6 Mg4 O34 98.51(18) . .
O3 Cs6 Mg4 O34 -21.2(2) . .
O4 Cs6 Mg4 O34 159.3(2) 1_655 .
O42 Cs6 Mg4 O34 137.24(18) 1_655 .
O39 Cs6 Mg4 O34 -101.01(19) . .
P1 Cs6 Mg4 O34 157.61(17) 1_655 .
P9 Cs6 Mg4 O34 14.60(16) . .
O20 Cs6 Mg4 P1 177.49(18) 1_655 .
O34 Cs6 Mg4 P1 -58.50(17) . .
O45 Cs6 Mg4 P1 172.87(18) . .
O5 Cs6 Mg4 P1 -37.23(10) . .
O47 Cs6 Mg4 P1 64.11(15) . .
O35 Cs6 Mg4 P1 40.01(9) . .
O3 Cs6 Mg4 P1 -79.67(12) . .
O4 Cs6 Mg4 P1 100.83(12) 1_655 .
O42 Cs6 Mg4 P1 78.74(8) 1_655 .
O39 Cs6 Mg4 P1 -159.51(10) . .
P1 Cs6 Mg4 P1 99.11(6) 1_655 .
P9 Cs6 Mg4 P1 -43.90(5) . .
O20 Cs6 Mg4 Cs5 59.43(18) 1_655 .
O34 Cs6 Mg4 Cs5 -176.56(17) . .
O45 Cs6 Mg4 Cs5 54.80(17) . .
O5 Cs6 Mg4 Cs5 -155.29(10) . .
O47 Cs6 Mg4 Cs5 -53.95(15) . .
O35 Cs6 Mg4 Cs5 -78.06(8) . .
O3 Cs6 Mg4 Cs5 162.26(11) . .
O4 Cs6 Mg4 Cs5 -17.23(12) 1_655 .
O42 Cs6 Mg4 Cs5 -39.33(8) 1_655 .
O39 Cs6 Mg4 Cs5 82.43(9) . .
P1 Cs6 Mg4 Cs5 -18.95(4) 1_655 .
P9 Cs6 Mg4 Cs5 -161.96(6) . .
O23 Cs5 Mg4 O45 -136.4(2) . .
O26 Cs5 Mg4 O45 41.6(2) 1_655 .
O1 Cs5 Mg4 O45 127.55(17) . .
O41 Cs5 Mg4 O45 -83.77(18) . .
O28 Cs5 Mg4 O45 -128.9(4) . .
O52 Cs5 Mg4 O45 4.28(18) 1_655 .
O47 Cs5 Mg4 O45 102.0(2) . .
O38 Cs5 Mg4 O45 120.49(19) 1_655 .
O51 Cs5 Mg4 O45 7.67(17) 1_654 .
O31 Cs5 Mg4 O45 -115.01(17) . .
O18 Cs5 Mg4 O45 163.30(17) . .
O23 Cs5 Mg4 O53 -54.8(2) . 1_554
O26 Cs5 Mg4 O53 123.20(18) 1_655 1_554
O1 Cs5 Mg4 O53 -150.85(16) . 1_554
O41 Cs5 Mg4 O53 -2.17(18) . 1_554
O28 Cs5 Mg4 O53 -47.3(4) . 1_554
O52 Cs5 Mg4 O53 85.88(16) 1_655 1_554
O47 Cs5 Mg4 O53 -176.4(2) . 1_554
O45 Cs5 Mg4 O53 81.6(2) . 1_554
O38 Cs5 Mg4 O53 -157.91(17) 1_655 1_554
O51 Cs5 Mg4 O53 89.27(16) 1_654 1_554
O31 Cs5 Mg4 O53 -33.41(16) . 1_554
O18 Cs5 Mg4 O53 -115.10(16) . 1_554
O26 Cs5 Mg4 O23 178.0(2) 1_655 .
O1 Cs5 Mg4 O23 -96.1(2) . .
O41 Cs5 Mg4 O23 52.6(2) . .
O28 Cs5 Mg4 O23 7.5(4) . .
O52 Cs5 Mg4 O23 140.6(2) 1_655 .
O47 Cs5 Mg4 O23 -121.6(2) . .
O45 Cs5 Mg4 O23 136.4(2) . .
O38 Cs5 Mg4 O23 -103.1(2) 1_655 .
O51 Cs5 Mg4 O23 144.0(2) 1_654 .
O31 Cs5 Mg4 O23 21.35(19) . .
O18 Cs5 Mg4 O23 -60.3(2) . .
O23 Cs5 Mg4 O44 52.9(2) . .
O26 Cs5 Mg4 O44 -129.11(18) 1_655 .
O1 Cs5 Mg4 O44 -43.17(17) . .
O41 Cs5 Mg4 O44 105.51(17) . .
O28 Cs5 Mg4 O44 60.4(4) . .
O52 Cs5 Mg4 O44 -166.44(16) 1_655 .
O47 Cs5 Mg4 O44 -68.7(2) . .
O45 Cs5 Mg4 O44 -170.7(2) . .
O38 Cs5 Mg4 O44 -50.23(19) 1_655 .
O51 Cs5 Mg4 O44 -163.05(17) 1_654 .
O31 Cs5 Mg4 O44 74.27(16) . .
O18 Cs5 Mg4 O44 -7.42(17) . .
O23 Cs5 Mg4 O47 121.6(2) . .
O26 Cs5 Mg4 O47 -60.4(2) 1_655 .
O1 Cs5 Mg4 O47 25.52(17) . .
O41 Cs5 Mg4 O47 174.19(18) . .
O28 Cs5 Mg4 O47 129.1(4) . .
O52 Cs5 Mg4 O47 -97.76(17) 1_655 .
O45 Cs5 Mg4 O47 -102.0(2) . .
O38 Cs5 Mg4 O47 18.45(19) 1_655 .
O51 Cs5 Mg4 O47 -94.36(17) 1_654 .
O31 Cs5 Mg4 O47 142.95(17) . .
O18 Cs5 Mg4 O47 61.26(17) . .
O23 Cs5 Mg4 O34 169.4(3) . .
O26 Cs5 Mg4 O34 -12.6(3) 1_655 .
O1 Cs5 Mg4 O34 73.3(2) . .
O41 Cs5 Mg4 O34 -138.0(2) . .
O28 Cs5 Mg4 O34 176.9(4) . .
O52 Cs5 Mg4 O34 -49.9(2) 1_655 .
O47 Cs5 Mg4 O34 47.8(2) . .
O45 Cs5 Mg4 O34 -54.2(2) . .
O38 Cs5 Mg4 O34 66.3(2) 1_655 .
O51 Cs5 Mg4 O34 -46.5(2) 1_654 .
O31 Cs5 Mg4 O34 -169.2(2) . .
O18 Cs5 Mg4 O34 109.1(2) . .
O23 Cs5 Mg4 P1 78.60(19) . .
O26 Cs5 Mg4 P1 -103.43(13) 1_655 .
O1 Cs5 Mg4 P1 -17.48(10) . .
O41 Cs5 Mg4 P1 131.19(11) . .
O28 Cs5 Mg4 P1 86.1(4) . .
O52 Cs5 Mg4 P1 -140.75(10) 1_655 .
O47 Cs5 Mg4 P1 -43.00(15) . .
O45 Cs5 Mg4 P1 -145.03(17) . .
O38 Cs5 Mg4 P1 -24.55(13) 1_655 .
O51 Cs5 Mg4 P1 -137.36(10) 1_654 .
O31 Cs5 Mg4 P1 99.95(9) . .
O18 Cs5 Mg4 P1 18.26(10) . .
O23 Cs5 Mg4 Cs6 173.23(19) . .
O26 Cs5 Mg4 Cs6 -8.80(13) 1_655 .
O1 Cs5 Mg4 Cs6 77.15(9) . .
O41 Cs5 Mg4 Cs6 -134.17(10) . .
O28 Cs5 Mg4 Cs6 -179.3(3) . .
O52 Cs5 Mg4 Cs6 -46.12(9) 1_655 .
O47 Cs5 Mg4 Cs6 51.63(15) . .
O45 Cs5 Mg4 Cs6 -50.40(15) . .
O38 Cs5 Mg4 Cs6 70.08(11) 1_655 .
O51 Cs5 Mg4 Cs6 -42.73(8) 1_654 .
O31 Cs5 Mg4 Cs6 -165.42(8) . .
O18 Cs5 Mg4 Cs6 112.89(8) . .
O38 P4 Mg2 O19 -172.8(5) 1_655 .
O8 P4 Mg2 O19 -171.1(4) . .
O18 P4 Mg2 O19 -40.9(3) . .
O1 P4 Mg2 O19 59.3(3) . .
Cs3 P4 Mg2 O19 140.6(3) 1_655 .
Cs5 P4 Mg2 O19 24.9(3) . .
O38 P4 Mg2 O41 35.9(5) 1_655 1_556
O8 P4 Mg2 O41 37.6(3) . 1_556
O18 P4 Mg2 O41 167.8(2) . 1_556
O1 P4 Mg2 O41 -91.9(2) . 1_556
Cs3 P4 Mg2 O41 -10.65(14) 1_655 1_556
Cs5 P4 Mg2 O41 -126.35(15) . 1_556
O38 P4 Mg2 O10 -57.7(5) 1_655 2_444
O8 P4 Mg2 O10 -56.0(3) . 2_444
O18 P4 Mg2 O10 74.3(2) . 2_444
O1 P4 Mg2 O10 174.5(2) . 2_444
Cs3 P4 Mg2 O10 -104.22(14) 1_655 2_444
Cs5 P4 Mg2 O10 140.08(14) . 2_444
O38 P4 Mg2 O29 -144.7(5) 1_655 .
O8 P4 Mg2 O29 -143.0(4) . .
O18 P4 Mg2 O29 -12.7(2) . .
O1 P4 Mg2 O29 87.5(2) . .
Cs3 P4 Mg2 O29 168.78(15) 1_655 .
Cs5 P4 Mg2 O29 53.09(17) . .
O38 P4 Mg2 O33 121.0(5) 1_655 .
O8 P4 Mg2 O33 122.7(3) . .
O18 P4 Mg2 O33 -107.0(2) . .
O1 P4 Mg2 O33 -6.8(2) . .
Cs3 P4 Mg2 O33 74.46(14) 1_655 .
Cs5 P4 Mg2 O33 -41.23(16) . .
O38 P4 Mg2 O8 -1.7(6) 1_655 .
O18 P4 Mg2 O8 130.2(4) . .
O1 P4 Mg2 O8 -129.5(4) . .
Cs3 P4 Mg2 O8 -48.3(3) 1_655 .
Cs5 P4 Mg2 O8 -164.0(3) . .
O38 P4 Mg2 Cs3 166.4(5) 1_655 .
O8 P4 Mg2 Cs3 168.1(3) . .
O18 P4 Mg2 Cs3 -61.62(17) . .
O1 P4 Mg2 Cs3 38.60(18) . .
Cs3 P4 Mg2 Cs3 119.88(4) 1_655 .
Cs5 P4 Mg2 Cs3 4.19(9) . .
O38 P4 Mg2 Cs4 -101.2(5) 1_655 2_444
O8 P4 Mg2 Cs4 -99.5(3) . 2_444
O18 P4 Mg2 Cs4 30.73(18) . 2_444
O1 P4 Mg2 Cs4 130.95(18) . 2_444
Cs3 P4 Mg2 Cs4 -147.77(5) 1_655 2_444
Cs5 P4 Mg2 Cs4 96.54(8) . 2_444
O11 Cs3 Mg2 O19 17.9(3) . .
O33 Cs3 Mg2 O19 129.1(2) . .
O48 Cs3 Mg2 O19 151.73(17) . .
O29 Cs3 Mg2 O19 -106.9(2) . .
O50 Cs3 Mg2 O19 -2.34(17) 1_456 .
O38 Cs3 Mg2 O19 -98.65(17) . .
O36 Cs3 Mg2 O19 -130.04(17) . .
O8 Cs3 Mg2 O19 -53.58(17) 1_455 .
O31 Cs3 Mg2 O19 41.91(17) 1_556 .
O40 Cs3 Mg2 O19 77.47(17) . .
O25 Cs3 Mg2 O19 140.00(17) . .
O11 Cs3 Mg2 O41 -53.4(3) . 1_556
O33 Cs3 Mg2 O41 57.8(2) . 1_556
O48 Cs3 Mg2 O41 80.48(19) . 1_556
O29 Cs3 Mg2 O41 -178.1(2) . 1_556
O50 Cs3 Mg2 O41 -73.59(18) 1_456 1_556
O38 Cs3 Mg2 O41 -169.90(18) . 1_556
O19 Cs3 Mg2 O41 -71.2(2) . 1_556
O36 Cs3 Mg2 O41 158.71(19) . 1_556
O8 Cs3 Mg2 O41 -124.82(18) 1_455 1_556
O31 Cs3 Mg2 O41 -29.33(18) 1_556 1_556
O40 Cs3 Mg2 O41 6.23(19) . 1_556
O25 Cs3 Mg2 O41 68.75(18) . 1_556
O11 Cs3 Mg2 O10 75.5(4) . 2_444
O33 Cs3 Mg2 O10 -173.3(3) . 2_444
O48 Cs3 Mg2 O10 -150.6(2) . 2_444
O29 Cs3 Mg2 O10 -49.2(3) . 2_444
O50 Cs3 Mg2 O10 55.3(2) 1_456 2_444
O38 Cs3 Mg2 O10 -41.0(2) . 2_444
O19 Cs3 Mg2 O10 57.6(2) . 2_444
O36 Cs3 Mg2 O10 -72.4(2) . 2_444
O8 Cs3 Mg2 O10 4.1(2) 1_455 2_444
O31 Cs3 Mg2 O10 99.6(2) 1_556 2_444
O40 Cs3 Mg2 O10 135.1(2) . 2_444
O25 Cs3 Mg2 O10 -162.4(2) . 2_444
O11 Cs3 Mg2 O29 124.7(3) . .
O33 Cs3 Mg2 O29 -124.1(2) . .
O48 Cs3 Mg2 O29 -101.40(19) . .
O50 Cs3 Mg2 O29 104.53(18) 1_456 .
O38 Cs3 Mg2 O29 8.22(19) . .
O19 Cs3 Mg2 O29 106.9(2) . .
O36 Cs3 Mg2 O29 -23.17(18) . .
O8 Cs3 Mg2 O29 53.29(19) 1_455 .
O31 Cs3 Mg2 O29 148.78(19) 1_556 .
O40 Cs3 Mg2 O29 -175.66(18) . .
O25 Cs3 Mg2 O29 -113.13(18) . .
O11 Cs3 Mg2 O33 -111.2(3) . .
O48 Cs3 Mg2 O33 22.66(19) . .
O29 Cs3 Mg2 O33 124.1(2) . .
O50 Cs3 Mg2 O33 -131.40(19) 1_456 .
O38 Cs3 Mg2 O33 132.29(19) . .
O19 Cs3 Mg2 O33 -129.1(2) . .
O36 Cs3 Mg2 O33 100.89(18) . .
O8 Cs3 Mg2 O33 177.36(18) 1_455 .
O31 Cs3 Mg2 O33 -87.15(19) 1_556 .
O40 Cs3 Mg2 O33 -51.59(19) . .
O25 Cs3 Mg2 O33 10.94(18) . .
O11 Cs3 Mg2 O8 -169.1(3) . .
O33 Cs3 Mg2 O8 -57.9(2) . .
O48 Cs3 Mg2 O8 -35.20(17) . .
O29 Cs3 Mg2 O8 66.2(2) . .
O50 Cs3 Mg2 O8 170.73(17) 1_456 .
O38 Cs3 Mg2 O8 74.42(17) . .
O19 Cs3 Mg2 O8 173.1(2) . .
O36 Cs3 Mg2 O8 43.03(17) . .
O8 Cs3 Mg2 O8 119.5(2) 1_455 .
O31 Cs3 Mg2 O8 -145.01(17) 1_556 .
O40 Cs3 Mg2 O8 -109.46(17) . .
O25 Cs3 Mg2 O8 -46.93(17) . .
O11 Cs3 Mg2 P4 -174.2(3) . .
O33 Cs3 Mg2 P4 -63.03(17) . .
O48 Cs3 Mg2 P4 -40.37(9) . .
O29 Cs3 Mg2 P4 61.03(17) . .
O50 Cs3 Mg2 P4 165.56(9) 1_456 .
O38 Cs3 Mg2 P4 69.25(9) . .
O19 Cs3 Mg2 P4 167.90(16) . .
O36 Cs3 Mg2 P4 37.86(9) . .
O8 Cs3 Mg2 P4 114.32(9) 1_455 .
O31 Cs3 Mg2 P4 -150.18(10) 1_556 .
O40 Cs3 Mg2 P4 -114.62(9) . .
O25 Cs3 Mg2 P4 -52.10(8) . .
O11 Cs3 Mg2 Cs4 63.2(3) . 2_444
O33 Cs3 Mg2 Cs4 174.36(17) . 2_444
O48 Cs3 Mg2 Cs4 -162.98(9) . 2_444
O29 Cs3 Mg2 Cs4 -61.58(17) . 2_444
O50 Cs3 Mg2 Cs4 42.95(8) 1_456 2_444
O38 Cs3 Mg2 Cs4 -53.36(8) . 2_444
O19 Cs3 Mg2 Cs4 45.29(15) . 2_444
O36 Cs3 Mg2 Cs4 -84.75(8) . 2_444
O8 Cs3 Mg2 Cs4 -8.29(8) 1_455 2_444
O31 Cs3 Mg2 Cs4 87.21(9) 1_556 2_444
O40 Cs3 Mg2 Cs4 122.77(9) . 2_444
O25 Cs3 Mg2 Cs4 -174.71(8) . 2_444
O11 Cs3 P5 O29 -138.5(3) . .
O33 Cs3 P5 O29 55.9(2) . .
O48 Cs3 P5 O29 102.8(2) . .
O50 Cs3 P5 O29 -31.1(2) 1_456 .
O38 Cs3 P5 O29 -130.1(2) . .
O19 Cs3 P5 O29 -2.3(2) . .
O36 Cs3 P5 O29 -171.9(3) . .
O8 Cs3 P5 O29 -93.3(2) 1_455 .
O31 Cs3 P5 O29 11.0(2) 1_556 .
O40 Cs3 P5 O29 91.6(3) . .
O25 Cs3 P5 O29 124.0(2) . .
O11 Cs3 P5 O36 33.4(3) . .
O33 Cs3 P5 O36 -132.2(2) . .
O48 Cs3 P5 O36 -85.2(2) . .
O29 Cs3 P5 O36 171.9(3) . .
O50 Cs3 P5 O36 140.9(2) 1_456 .
O38 Cs3 P5 O36 41.9(2) . .
O19 Cs3 P5 O36 169.6(2) . .
O8 Cs3 P5 O36 78.6(2) 1_455 .
O31 Cs3 P5 O36 -177.1(2) 1_556 .
O40 Cs3 P5 O36 -96.5(3) . .
O25 Cs3 P5 O36 -64.1(2) . .
O11 Cs3 P5 O46 -58.6(3) . .
O33 Cs3 P5 O46 135.8(3) . .
O48 Cs3 P5 O46 -177.3(3) . .
O29 Cs3 P5 O46 79.9(3) . .
O50 Cs3 P5 O46 48.9(3) 1_456 .
O38 Cs3 P5 O46 -50.2(3) . .
O19 Cs3 P5 O46 77.6(3) . .
O36 Cs3 P5 O46 -92.0(3) . .
O8 Cs3 P5 O46 -13.4(3) 1_455 .
O31 Cs3 P5 O46 90.9(3) 1_556 .
O40 Cs3 P5 O46 171.5(3) . .
O25 Cs3 P5 O46 -156.1(3) . .
O11 Cs3 P5 O18 128.9(2) . .
O33 Cs3 P5 O18 -36.7(2) . .
O48 Cs3 P5 O18 10.2(2) . .
O29 Cs3 P5 O18 -92.6(3) . .
O50 Cs3 P5 O18 -123.6(2) 1_456 .
O38 Cs3 P5 O18 137.3(2) . .
O19 Cs3 P5 O18 -94.9(2) . .
O36 Cs3 P5 O18 95.5(3) . .
O8 Cs3 P5 O18 174.1(2) 1_455 .
O31 Cs3 P5 O18 -81.6(2) 1_556 .
O40 Cs3 P5 O18 -1.0(3) . .
O25 Cs3 P5 O18 31.4(2) . .
O20 Cs6 P2 O47 -116.4(3) 1_655 .
O34 Cs6 P2 O47 61.4(2) . .
O45 Cs6 P2 O47 2.7(2) . .
O5 Cs6 P2 O47 108.6(2) . .
O35 Cs6 P2 O47 -165.3(3) . .
O3 Cs6 P2 O47 147.7(2) . .
O4 Cs6 P2 O47 -118.2(2) 1_655 .
O42 Cs6 P2 O47 -114.4(2) 1_655 .
O39 Cs6 P2 O47 3.3(2) . .
P1 Cs6 P2 O47 -103.9(2) 1_655 .
P9 Cs6 P2 O47 84.4(2) . .
O20 Cs6 P2 O35 48.9(2) 1_655 .
O34 Cs6 P2 O35 -133.3(2) . .
O45 Cs6 P2 O35 168.0(2) . .
O5 Cs6 P2 O35 -86.1(2) . .
O47 Cs6 P2 O35 165.3(3) . .
O3 Cs6 P2 O35 -47.0(2) . .
O4 Cs6 P2 O35 47.0(2) 1_655 .
O42 Cs6 P2 O35 50.9(2) 1_655 .
O39 Cs6 P2 O35 168.6(2) . .
P1 Cs6 P2 O35 61.4(2) 1_655 .
P9 Cs6 P2 O35 -110.3(2) . .
O20 Cs6 P2 O48 -36.2(4) 1_655 .
O34 Cs6 P2 O48 141.6(3) . .
O45 Cs6 P2 O48 82.9(3) . .
O5 Cs6 P2 O48 -171.2(3) . .
O47 Cs6 P2 O48 80.2(4) . .
O35 Cs6 P2 O48 -85.1(4) . .
O3 Cs6 P2 O48 -132.1(3) . .
O4 Cs6 P2 O48 -38.0(3) 1_655 .
O42 Cs6 P2 O48 -34.2(3) 1_655 .
O39 Cs6 P2 O48 83.5(3) . .
P1 Cs6 P2 O48 -23.7(3) 1_655 .
P9 Cs6 P2 O48 164.6(3) . .
O20 Cs6 P2 O25 145.1(2) 1_655 .
O34 Cs6 P2 O25 -37.1(2) . .
O45 Cs6 P2 O25 -95.8(2) . .
O5 Cs6 P2 O25 10.1(2) . .
O47 Cs6 P2 O25 -98.5(3) . .
O35 Cs6 P2 O25 96.2(3) . .
O3 Cs6 P2 O25 49.2(2) . .
O4 Cs6 P2 O25 143.2(2) 1_655 .
O42 Cs6 P2 O25 147.1(2) 1_655 .
O39 Cs6 P2 O25 -95.3(2) . .
P1 Cs6 P2 O25 157.60(19) 1_655 .
P9 Cs6 P2 O25 -14.11(19) . .
O20 Cs6 P2 Cs2 101.31(14) 1_655 .
O34 Cs6 P2 Cs2 -80.94(9) . .
O45 Cs6 P2 Cs2 -139.59(9) . .
O5 Cs6 P2 Cs2 -33.73(8) . .
O47 Cs6 P2 Cs2 -142.3(2) . .
O35 Cs6 P2 Cs2 52.4(2) . .
O3 Cs6 P2 Cs2 5.39(13) . .
O4 Cs6 P2 Cs2 99.42(7) 1_655 .
O42 Cs6 P2 Cs2 103.26(8) 1_655 .
O39 Cs6 P2 Cs2 -139.06(9) . .
P1 Cs6 P2 Cs2 113.79(3) 1_655 .
P9 Cs6 P2 Cs2 -57.91(3) . .
O37 Cs2 P2 O47 -88.0(3) . .
O53 Cs2 P2 O47 157.2(3) . .
O43 Cs2 P2 O47 68.9(3) . .
O32 Cs2 P2 O47 75.0(3) . .
O40 Cs2 P2 O47 118.8(3) . .
O4 Cs2 P2 O47 26.8(3) . .
O25 Cs2 P2 O47 78.8(3) . .
O12 Cs2 P2 O47 -34.2(3) 2_453 .
O27 Cs2 P2 O47 -20.7(3) 1_455 .
O35 Cs2 P2 O47 -101.5(3) . .
P11 Cs2 P2 O47 136.2(3) . .
P18 Cs2 P2 O47 -104.3(3) . .
O37 Cs2 P2 O35 13.5(2) . .
O53 Cs2 P2 O35 -101.4(2) . .
O43 Cs2 P2 O35 170.4(2) . .
O32 Cs2 P2 O35 176.5(2) . .
O40 Cs2 P2 O35 -139.8(2) . .
O4 Cs2 P2 O35 128.3(2) . .
O25 Cs2 P2 O35 -179.7(3) . .
O12 Cs2 P2 O35 67.2(2) 2_453 .
O27 Cs2 P2 O35 80.8(3) 1_455 .
P11 Cs2 P2 O35 -122.4(2) . .
P18 Cs2 P2 O35 -2.8(2) . .
O37 Cs2 P2 O48 114.81(19) . .
O53 Cs2 P2 O48 -0.06(19) . .
O43 Cs2 P2 O48 -88.3(2) . .
O32 Cs2 P2 O48 -82.20(19) . .
O40 Cs2 P2 O48 -38.44(19) . .
O4 Cs2 P2 O48 -130.4(2) . .
O25 Cs2 P2 O48 -78.4(3) . .
O12 Cs2 P2 O48 168.57(19) 2_453 .
O27 Cs2 P2 O48 -177.9(2) 1_455 .
O35 Cs2 P2 O48 101.3(3) . .
P11 Cs2 P2 O48 -21.05(18) . .
P18 Cs2 P2 O48 98.51(17) . .
O37 Cs2 P2 O25 -166.8(2) . .
O53 Cs2 P2 O25 78.3(2) . .
O43 Cs2 P2 O25 -9.9(3) . .
O32 Cs2 P2 O25 -3.8(2) . .
O40 Cs2 P2 O25 39.9(2) . .
O4 Cs2 P2 O25 -52.0(2) . .
O12 Cs2 P2 O25 -113.1(2) 2_453 .
O27 Cs2 P2 O25 -99.5(3) 1_455 .
O35 Cs2 P2 O25 179.7(3) . .
P11 Cs2 P2 O25 57.3(2) . .
P18 Cs2 P2 O25 176.9(2) . .
O37 Cs2 P2 Cs6 -40.93(9) . .
O53 Cs2 P2 Cs6 -155.80(8) . .
O43 Cs2 P2 Cs6 115.94(16) . .
O32 Cs2 P2 Cs6 122.06(8) . .
O40 Cs2 P2 Cs6 165.82(8) . .
O4 Cs2 P2 Cs6 73.89(10) . .
O25 Cs2 P2 Cs6 125.9(2) . .
O12 Cs2 P2 Cs6 12.83(8) 2_453 .
O27 Cs2 P2 Cs6 26.36(19) 1_455 .
O35 Cs2 P2 Cs6 -54.4(2) . .
P11 Cs2 P2 Cs6 -176.79(4) . .
P18 Cs2 P2 Cs6 -57.23(3) . .
O7 Cs4 Mg3 O3 130.0(2) . 1_556
O10 Cs4 Mg3 O3 13.0(3) . 1_556
O49 Cs4 Mg3 O3 150.85(18) 2_553 1_556
O24 Cs4 Mg3 O3 -107.1(2) . 1_556
O14 Cs4 Mg3 O3 -92.93(17) . 1_556
O19 Cs4 Mg3 O3 116.37(19) 2_454 1_556
O21 Cs4 Mg3 O3 -130.74(17) . 1_556
O22 Cs4 Mg3 O3 36.15(17) 1_556 1_556
O2 Cs4 Mg3 O3 -68.6(2) . 1_556
O54 Cs4 Mg3 O3 -6.69(17) 1_556 1_556
P16 Cs4 Mg3 O3 -70.75(16) . 1_556
O7 Cs4 Mg3 O20 -171.1(3) . 1_656
O10 Cs4 Mg3 O20 71.9(3) . 1_656
O49 Cs4 Mg3 O20 -150.3(2) 2_553 1_656
O24 Cs4 Mg3 O20 -48.2(2) . 1_656
O14 Cs4 Mg3 O20 -34.0(2) . 1_656
O19 Cs4 Mg3 O20 175.3(2) 2_454 1_656
O3 Cs4 Mg3 O20 58.9(2) 1_556 1_656
O21 Cs4 Mg3 O20 -71.8(2) . 1_656
O22 Cs4 Mg3 O20 95.0(2) 1_556 1_656
O2 Cs4 Mg3 O20 -9.7(2) . 1_656
O54 Cs4 Mg3 O20 52.2(2) 1_556 1_656
P16 Cs4 Mg3 O20 -11.9(2) . 1_656
O7 Cs4 Mg3 O6 61.7(2) . .
O10 Cs4 Mg3 O6 -55.2(3) . .
O49 Cs4 Mg3 O6 82.60(19) 2_553 .
O24 Cs4 Mg3 O6 -175.3(2) . .
O14 Cs4 Mg3 O6 -161.18(18) . .
O19 Cs4 Mg3 O6 48.1(2) 2_454 .
O3 Cs4 Mg3 O6 -68.2(2) 1_556 .
O21 Cs4 Mg3 O6 161.02(19) . .
O22 Cs4 Mg3 O6 -32.10(18) 1_556 .
O2 Cs4 Mg3 O6 -136.86(19) . .
O54 Cs4 Mg3 O6 -74.93(18) 1_556 .
P16 Cs4 Mg3 O6 -139.00(17) . .
O7 Cs4 Mg3 O24 -123.0(2) . .
O10 Cs4 Mg3 O24 120.1(2) . .
O49 Cs4 Mg3 O24 -102.09(19) 2_553 .
O14 Cs4 Mg3 O24 14.13(18) . .
O19 Cs4 Mg3 O24 -136.6(2) 2_454 .
O3 Cs4 Mg3 O24 107.1(2) 1_556 .
O21 Cs4 Mg3 O24 -23.68(18) . .
O22 Cs4 Mg3 O24 143.21(19) 1_556 .
O2 Cs4 Mg3 O24 38.4(2) . .
O54 Cs4 Mg3 O24 100.37(18) 1_556 .
P16 Cs4 Mg3 O24 36.31(17) . .
O10 Cs4 Mg3 O7 -117.0(2) . .
O49 Cs4 Mg3 O7 20.86(19) 2_553 .
O24 Cs4 Mg3 O7 123.0(2) . .
O14 Cs4 Mg3 O7 137.09(18) . .
O19 Cs4 Mg3 O7 -13.6(2) 2_454 .
O3 Cs4 Mg3 O7 -130.0(2) 1_556 .
O21 Cs4 Mg3 O7 99.28(18) . .
O22 Cs4 Mg3 O7 -93.84(19) 1_556 .
O2 Cs4 Mg3 O7 161.4(2) . .
O54 Cs4 Mg3 O7 -136.67(19) 1_556 .
P16 Cs4 Mg3 O7 159.26(17) . .
O7 Cs4 Mg3 O9 -55.1(2) . .
O10 Cs4 Mg3 O9 -172.0(2) . .
O49 Cs4 Mg3 O9 -34.21(17) 2_553 .
O24 Cs4 Mg3 O9 67.9(2) . .
O14 Cs4 Mg3 O9 82.01(17) . .
O19 Cs4 Mg3 O9 -68.69(19) 2_454 .
O3 Cs4 Mg3 O9 174.9(2) 1_556 .
O21 Cs4 Mg3 O9 44.20(16) . .
O22 Cs4 Mg3 O9 -148.91(17) 1_556 .
O2 Cs4 Mg3 O9 106.33(19) . .
O54 Cs4 Mg3 O9 168.26(17) 1_556 .
P16 Cs4 Mg3 O9 104.19(15) . .
O7 Cs4 Mg3 P16 -60.42(17) . 1_655
O10 Cs4 Mg3 P16 -177.38(18) . 1_655
O49 Cs4 Mg3 P16 -39.56(10) 2_553 1_655
O24 Cs4 Mg3 P16 62.54(16) . 1_655
O14 Cs4 Mg3 P16 76.67(9) . 1_655
O19 Cs4 Mg3 P16 -74.03(13) 2_454 1_655
O3 Cs4 Mg3 P16 169.60(17) 1_556 1_655
O21 Cs4 Mg3 P16 38.86(9) . 1_655
O22 Cs4 Mg3 P16 -154.26(10) 1_556 1_655
O2 Cs4 Mg3 P16 100.99(13) . 1_655
O54 Cs4 Mg3 P16 162.91(9) 1_556 1_655
P16 Cs4 Mg3 P16 98.85(5) . 1_655
O7 Cs4 Mg3 Cs6 175.48(17) . 1_556
O10 Cs4 Mg3 Cs6 58.51(19) . 1_556
O49 Cs4 Mg3 Cs6 -163.66(10) 2_553 1_556
O24 Cs4 Mg3 Cs6 -61.57(16) . 1_556
O14 Cs4 Mg3 Cs6 -47.44(9) . 1_556
O19 Cs4 Mg3 Cs6 161.87(11) 2_454 1_556
O3 Cs4 Mg3 Cs6 45.49(15) 1_556 1_556
O21 Cs4 Mg3 Cs6 -85.24(8) . 1_556
O22 Cs4 Mg3 Cs6 81.64(9) 1_556 1_556
O2 Cs4 Mg3 Cs6 -23.12(13) . 1_556
O54 Cs4 Mg3 Cs6 38.81(8) 1_556 1_556
P16 Cs4 Mg3 Cs6 -25.26(5) . 1_556
O19 P13 Mg5 O38 -165.1(5) 1_554 .
O13 P13 Mg5 O38 -178.9(5) . .
O31 P13 Mg5 O38 56.5(4) . .
O50 P13 Mg5 O38 -44.0(4) 1_455 .
Cs3 P13 Mg5 O38 -4.7(4) 1_554 .
Cs4 P13 Mg5 O38 -126.0(3) 2_443 .
O19 P13 Mg5 O16 -22.6(5) 1_554 .
O13 P13 Mg5 O16 -36.3(3) . .
O31 P13 Mg5 O16 -161.0(2) . .
O50 P13 Mg5 O16 98.5(2) 1_455 .
Cs3 P13 Mg5 O16 137.84(15) 1_554 .
Cs4 P13 Mg5 O16 16.60(16) 2_443 .
O19 P13 Mg5 O36 69.4(5) 1_554 .
O13 P13 Mg5 O36 55.7(3) . .
O31 P13 Mg5 O36 -69.0(2) . .
O50 P13 Mg5 O36 -169.5(2) 1_455 .
Cs3 P13 Mg5 O36 -130.19(15) 1_554 .
Cs4 P13 Mg5 O36 108.58(14) 2_443 .
O19 P13 Mg5 O13 13.7(5) 1_554 .
O31 P13 Mg5 O13 -124.6(4) . .
O50 P13 Mg5 O13 134.8(4) 1_455 .
Cs3 P13 Mg5 O13 174.2(3) 1_554 .
Cs4 P13 Mg5 O13 52.9(3) 2_443 .
O19 P13 Mg5 O26 157.7(5) 1_554 .
O13 P13 Mg5 O26 143.9(3) . .
O31 P13 Mg5 O26 19.3(2) . .
O50 P13 Mg5 O26 -81.2(2) 1_455 .
Cs3 P13 Mg5 O26 -41.90(16) 1_554 .
Cs4 P13 Mg5 O26 -163.14(15) 2_443 .
O19 P13 Mg5 O28 -106.3(5) 1_554 1_455
O13 P13 Mg5 O28 -120.1(3) . 1_455
O31 P13 Mg5 O28 115.3(2) . 1_455
O50 P13 Mg5 O28 14.8(2) 1_455 1_455
Cs3 P13 Mg5 O28 54.10(16) 1_554 1_455
Cs4 P13 Mg5 O28 -67.13(14) 2_443 1_455
O19 P13 Mg5 Cs5 -160.2(4) 1_554 1_455
O13 P13 Mg5 Cs5 -173.9(3) . 1_455
O31 P13 Mg5 Cs5 61.47(18) . 1_455
O50 P13 Mg5 Cs5 -39.06(16) 1_455 1_455
Cs3 P13 Mg5 Cs5 0.26(9) 1_554 1_455
Cs4 P13 Mg5 Cs5 -120.97(4) 2_443 1_455
O19 P13 Mg5 Cs1 -67.2(5) 1_554 1_455
O13 P13 Mg5 Cs1 -80.9(3) . 1_455
O31 P13 Mg5 Cs1 154.48(18) . 1_455
O50 P13 Mg5 Cs1 53.95(17) 1_455 1_455
Cs3 P13 Mg5 Cs1 93.27(8) 1_554 1_455
Cs4 P13 Mg5 Cs1 -27.97(6) 2_443 1_455
O19 P13 Mg5 Cs3 110.7(4) 1_554 .
O13 P13 Mg5 Cs3 96.9(3) . .
O31 P13 Mg5 Cs3 -27.7(2) . .
O50 P13 Mg5 Cs3 -128.25(17) 1_455 .
Cs3 P13 Mg5 Cs3 -88.92(12) 1_554 .
Cs4 P13 Mg5 Cs3 149.84(6) 2_443 .
O11 Cs3 Mg5 O38 -35.1(2) . .
O33 Cs3 Mg5 O38 160.7(2) . .
O48 Cs3 Mg5 O38 -155.9(2) . .
O29 Cs3 Mg5 O38 126.8(2) . .
O50 Cs3 Mg5 O38 62.6(2) 1_456 .
O19 Cs3 Mg5 O38 106.3(2) . .
O36 Cs3 Mg5 O38 159.5(3) . .
O8 Cs3 Mg5 O38 23.4(2) 1_455 .
O31 Cs3 Mg5 O38 101.0(2) 1_556 .
O40 Cs3 Mg5 O38 -68.6(2) . .
O25 Cs3 Mg5 O38 -117.5(2) . .
O11 Cs3 Mg5 O16 -119.27(16) . .
O33 Cs3 Mg5 O16 76.55(16) . .
O48 Cs3 Mg5 O16 119.95(16) . .
O29 Cs3 Mg5 O16 42.67(16) . .
O50 Cs3 Mg5 O16 -21.54(16) 1_456 .
O38 Cs3 Mg5 O16 -84.1(2) . .
O19 Cs3 Mg5 O16 22.20(16) . .
O36 Cs3 Mg5 O16 75.3(2) . .
O8 Cs3 Mg5 O16 -60.76(16) 1_455 .
O31 Cs3 Mg5 O16 16.9(2) 1_556 .
O40 Cs3 Mg5 O16 -152.73(18) . .
O25 Cs3 Mg5 O16 158.32(15) . .
O11 Cs3 Mg5 O36 165.40(19) . .
O33 Cs3 Mg5 O36 1.21(19) . .
O48 Cs3 Mg5 O36 44.62(19) . .
O29 Cs3 Mg5 O36 -32.66(19) . .
O50 Cs3 Mg5 O36 -96.88(19) 1_456 .
O38 Cs3 Mg5 O36 -159.5(3) . .
O19 Cs3 Mg5 O36 -53.13(19) . .
O8 Cs3 Mg5 O36 -136.10(19) 1_455 .
O31 Cs3 Mg5 O36 -58.5(2) 1_556 .
O40 Cs3 Mg5 O36 131.9(2) . .
O25 Cs3 Mg5 O36 82.98(18) . .
O11 Cs3 Mg5 O13 139.8(2) . .
O33 Cs3 Mg5 O13 -24.4(2) . .
O48 Cs3 Mg5 O13 19.0(2) . .
O29 Cs3 Mg5 O13 -58.3(2) . .
O50 Cs3 Mg5 O13 -122.5(2) 1_456 .
O38 Cs3 Mg5 O13 174.9(3) . .
O19 Cs3 Mg5 O13 -78.7(2) . .
O36 Cs3 Mg5 O13 -25.6(2) . .
O8 Cs3 Mg5 O13 -161.7(2) 1_455 .
O31 Cs3 Mg5 O13 -84.1(2) 1_556 .
O40 Cs3 Mg5 O13 106.3(2) . .
O25 Cs3 Mg5 O13 57.4(2) . .
O11 Cs3 Mg5 O26 63.09(15) . .
O33 Cs3 Mg5 O26 -101.10(15) . .
O48 Cs3 Mg5 O26 -57.69(15) . .
O29 Cs3 Mg5 O26 -134.97(16) . .
O50 Cs3 Mg5 O26 160.81(15) 1_456 .
O38 Cs3 Mg5 O26 98.2(2) . .
O19 Cs3 Mg5 O26 -155.44(15) . .
O36 Cs3 Mg5 O26 -102.3(2) . .
O8 Cs3 Mg5 O26 121.59(15) 1_455 .
O31 Cs3 Mg5 O26 -160.79(18) 1_556 .
O40 Cs3 Mg5 O26 29.63(18) . .
O25 Cs3 Mg5 O26 -19.33(15) . .
O11 Cs3 Mg5 O28 -16.2(2) . 1_455
O33 Cs3 Mg5 O28 179.6(2) . 1_455
O48 Cs3 Mg5 O28 -137.0(2) . 1_455
O29 Cs3 Mg5 O28 145.7(2) . 1_455
O50 Cs3 Mg5 O28 81.5(2) 1_456 1_455
O38 Cs3 Mg5 O28 18.9(3) . 1_455
O19 Cs3 Mg5 O28 125.2(2) . 1_455
O36 Cs3 Mg5 O28 178.4(3) . 1_455
O8 Cs3 Mg5 O28 42.3(2) 1_455 1_455
O31 Cs3 Mg5 O28 119.9(2) 1_556 1_455
O40 Cs3 Mg5 O28 -49.7(2) . 1_455
O25 Cs3 Mg5 O28 -98.6(2) . 1_455
O11 Cs3 Mg5 P13 106.34(11) . .
O33 Cs3 Mg5 P13 -57.85(12) . .
O48 Cs3 Mg5 P13 -14.44(11) . .
O29 Cs3 Mg5 P13 -91.72(12) . .
O50 Cs3 Mg5 P13 -155.94(12) 1_456 .
O38 Cs3 Mg5 P13 141.5(2) . .
O19 Cs3 Mg5 P13 -112.19(12) . .
O36 Cs3 Mg5 P13 -59.06(18) . .
O8 Cs3 Mg5 P13 164.84(12) 1_455 .
O31 Cs3 Mg5 P13 -117.54(16) 1_556 .
O40 Cs3 Mg5 P13 72.88(15) . .
O25 Cs3 Mg5 P13 23.92(11) . .
O11 Cs3 Mg5 Cs5 15.54(8) . 1_455
O33 Cs3 Mg5 Cs5 -148.65(8) . 1_455
O48 Cs3 Mg5 Cs5 -105.24(8) . 1_455
O29 Cs3 Mg5 Cs5 177.48(10) . 1_455
O50 Cs3 Mg5 Cs5 113.26(9) 1_456 1_455
O38 Cs3 Mg5 Cs5 50.67(19) . 1_455
O19 Cs3 Mg5 Cs5 157.01(8) . 1_455
O36 Cs3 Mg5 Cs5 -149.86(18) . 1_455
O8 Cs3 Mg5 Cs5 74.04(8) 1_455 1_455
O31 Cs3 Mg5 Cs5 151.66(13) 1_556 1_455
O40 Cs3 Mg5 Cs5 -17.92(13) . 1_455
O25 Cs3 Mg5 Cs5 -66.88(7) . 1_455
O11 Cs3 Mg5 Cs1 -75.88(9) . 1_455
O33 Cs3 Mg5 Cs1 119.93(9) . 1_455
O48 Cs3 Mg5 Cs1 163.34(8) . 1_455
O29 Cs3 Mg5 Cs1 86.06(10) . 1_455
O50 Cs3 Mg5 Cs1 21.84(9) 1_456 1_455
O38 Cs3 Mg5 Cs1 -40.75(19) . 1_455
O19 Cs3 Mg5 Cs1 65.59(9) . 1_455
O36 Cs3 Mg5 Cs1 118.72(18) . 1_455
O8 Cs3 Mg5 Cs1 -17.38(8) 1_455 1_455
O31 Cs3 Mg5 Cs1 60.24(15) 1_556 1_455
O40 Cs3 Mg5 Cs1 -109.34(12) . 1_455
O25 Cs3 Mg5 Cs1 -158.30(7) . 1_455
O45 Mg4 P1 O42 -171.9(5) . .
O53 Mg4 P1 O42 42.8(5) 1_554 .
O23 Mg4 P1 O42 -48.3(5) . .
O44 Mg4 P1 O42 4.9(5) . .
O47 Mg4 P1 O42 -130.9(5) . .
O34 Mg4 P1 O42 133.6(5) . .
Cs6 Mg4 P1 O42 176.5(4) . .
Cs5 Mg4 P1 O42 -92.4(4) . .
O45 Mg4 P1 O44 -176.9(5) . .
O53 Mg4 P1 O44 37.9(3) 1_554 .
O23 Mg4 P1 O44 -53.2(3) . .
O47 Mg4 P1 O44 -135.8(3) . .
O34 Mg4 P1 O44 128.6(4) . .
Cs6 Mg4 P1 O44 171.5(3) . .
Cs5 Mg4 P1 O44 -97.4(3) . .
O45 Mg4 P1 O25 -43.7(4) . .
O53 Mg4 P1 O25 171.1(2) 1_554 .
O23 Mg4 P1 O25 80.0(2) . .
O44 Mg4 P1 O25 133.2(4) . .
O47 Mg4 P1 O25 -2.6(2) . .
O34 Mg4 P1 O25 -98.2(2) . .
Cs6 Mg4 P1 O25 -55.28(18) . .
Cs5 Mg4 P1 O25 35.83(19) . .
O45 Mg4 P1 O4 56.8(4) . .
O53 Mg4 P1 O4 -88.4(2) 1_554 .
O23 Mg4 P1 O4 -179.5(2) . .
O44 Mg4 P1 O4 -126.3(4) . .
O47 Mg4 P1 O4 97.9(2) . .
O34 Mg4 P1 O4 2.3(3) . .
Cs6 Mg4 P1 O4 45.2(2) . .
Cs5 Mg4 P1 O4 136.3(2) . .
O45 Mg4 P1 Cs6 124.3(3) . 1_455
O53 Mg4 P1 Cs6 -20.94(14) 1_554 1_455
O23 Mg4 P1 Cs6 -112.04(13) . 1_455
O44 Mg4 P1 Cs6 -58.8(3) . 1_455
O47 Mg4 P1 Cs6 165.36(14) . 1_455
O34 Mg4 P1 Cs6 69.77(15) . 1_455
Cs6 Mg4 P1 Cs6 112.68(4) . 1_455
Cs5 Mg4 P1 Cs6 -156.21(5) . 1_455
O45 Mg4 P1 Cs2 6.3(3) . .
O53 Mg4 P1 Cs2 -138.91(13) 1_554 .
O23 Mg4 P1 Cs2 129.99(13) . .
O44 Mg4 P1 Cs2 -176.8(3) . .
O47 Mg4 P1 Cs2 47.39(15) . .
O34 Mg4 P1 Cs2 -48.19(16) . .
Cs6 Mg4 P1 Cs2 -5.29(7) . .
Cs5 Mg4 P1 Cs2 85.83(7) . .
O37 Cs2 P1 O42 -177.8(2) . .
O53 Cs2 P1 O42 45.9(2) . .
O43 Cs2 P1 O42 -36.5(2) . .
O32 Cs2 P1 O42 -23.0(2) . .
O40 Cs2 P1 O42 33.3(2) . .
O4 Cs2 P1 O42 -115.8(3) . .
O25 Cs2 P1 O42 115.4(3) . .
O12 Cs2 P1 O42 -127.0(2) 2_453 .
O27 Cs2 P1 O42 -72.9(2) 1_455 .
O35 Cs2 P1 O42 144.9(2) . .
P11 Cs2 P1 O42 36.61(19) . .
P18 Cs2 P1 O42 159.15(19) . .
O37 Cs2 P1 O44 -1.6(5) . .
O53 Cs2 P1 O44 -137.9(5) . .
O43 Cs2 P1 O44 139.7(5) . .
O32 Cs2 P1 O44 153.2(5) . .
O40 Cs2 P1 O44 -150.5(5) . .
O4 Cs2 P1 O44 60.4(5) . .
O25 Cs2 P1 O44 -68.4(5) . .
O12 Cs2 P1 O44 49.2(5) 2_453 .
O27 Cs2 P1 O44 103.3(5) 1_455 .
O35 Cs2 P1 O44 -38.9(5) . .
P11 Cs2 P1 O44 -147.2(5) . .
P18 Cs2 P1 O44 -24.6(5) . .
O37 Cs2 P1 O25 66.8(2) . .
O53 Cs2 P1 O25 -69.5(2) . .
O43 Cs2 P1 O25 -151.9(2) . .
O32 Cs2 P1 O25 -138.4(2) . .
O40 Cs2 P1 O25 -82.1(2) . .
O4 Cs2 P1 O25 128.8(3) . .
O12 Cs2 P1 O25 117.6(2) 2_453 .
O27 Cs2 P1 O25 171.7(2) 1_455 .
O35 Cs2 P1 O25 29.5(2) . .
P11 Cs2 P1 O25 -78.8(2) . .
P18 Cs2 P1 O25 43.7(2) . .
O37 Cs2 P1 O4 -62.0(2) . .
O53 Cs2 P1 O4 161.7(2) . .
O43 Cs2 P1 O4 79.3(2) . .
O32 Cs2 P1 O4 92.8(2) . .
O40 Cs2 P1 O4 149.1(2) . .
O25 Cs2 P1 O4 -128.8(3) . .
O12 Cs2 P1 O4 -11.2(2) 2_453 .
O27 Cs2 P1 O4 42.9(2) 1_455 .
O35 Cs2 P1 O4 -99.4(2) . .
P11 Cs2 P1 O4 152.4(2) . .
P18 Cs2 P1 O4 -85.1(2) . .
O37 Cs2 P1 Mg4 2.99(12) . .
O53 Cs2 P1 Mg4 -133.27(10) . .
O43 Cs2 P1 Mg4 144.35(10) . .
O32 Cs2 P1 Mg4 157.84(11) . .
O40 Cs2 P1 Mg4 -145.89(11) . .
O4 Cs2 P1 Mg4 65.0(2) . .
O25 Cs2 P1 Mg4 -63.8(2) . .
O12 Cs2 P1 Mg4 53.81(10) 2_453 .
O27 Cs2 P1 Mg4 107.93(11) 1_455 .
O35 Cs2 P1 Mg4 -34.31(9) . .
P11 Cs2 P1 Mg4 -142.58(7) . .
P18 Cs2 P1 Mg4 -20.04(8) . .
O37 Cs2 P1 Cs6 -112.37(11) . 1_455
O53 Cs2 P1 Cs6 111.37(8) . 1_455
O43 Cs2 P1 Cs6 28.99(9) . 1_455
O32 Cs2 P1 Cs6 42.48(9) . 1_455
O40 Cs2 P1 Cs6 98.75(9) . 1_455
O4 Cs2 P1 Cs6 -50.3(2) . 1_455
O25 Cs2 P1 Cs6 -179.1(2) . 1_455
O12 Cs2 P1 Cs6 -61.55(8) 2_453 1_455
O27 Cs2 P1 Cs6 -7.43(10) 1_455 1_455
O35 Cs2 P1 Cs6 -149.67(9) . 1_455
P11 Cs2 P1 Cs6 102.06(4) . 1_455
P18 Cs2 P1 Cs6 -135.39(4) . 1_455
O3 P7 Mg6 O14 -177.0(5) . .
O15 P7 Mg6 O14 178.7(5) . .
O22 P7 Mg6 O14 50.9(4) . .
O54 P7 Mg6 O14 -50.6(4) . .
Cs4 P7 Mg6 O14 1.9(4) 1_554 .
Cs6 P7 Mg6 O14 -126.6(4) . .
O3 P7 Mg6 O30 143.1(5) . .
O15 P7 Mg6 O30 138.8(4) . .
O22 P7 Mg6 O30 11.0(3) . .
O54 P7 Mg6 O30 -90.5(2) . .
Cs4 P7 Mg6 O30 -38.00(18) 1_554 .
Cs6 P7 Mg6 O30 -166.53(15) . .
O3 P7 Mg6 O37 -35.1(5) . .
O15 P7 Mg6 O37 -39.4(4) . .
O22 P7 Mg6 O37 -167.2(3) . .
O54 P7 Mg6 O37 91.2(2) . .
Cs4 P7 Mg6 O37 143.77(15) 1_554 .
Cs6 P7 Mg6 O37 15.25(16) . .
O3 P7 Mg6 O15 4.3(5) . .
O22 P7 Mg6 O15 -127.8(4) . .
O54 P7 Mg6 O15 130.6(4) . .
Cs4 P7 Mg6 O15 -176.8(4) 1_554 .
Cs6 P7 Mg6 O15 54.7(3) . .
O3 P7 Mg6 O21 58.3(5) . .
O15 P7 Mg6 O21 54.0(4) . .
O22 P7 Mg6 O21 -73.8(2) . .
O54 P7 Mg6 O21 -175.4(2) . .
Cs4 P7 Mg6 O21 -122.82(15) 1_554 .
Cs6 P7 Mg6 O21 108.66(13) . .
O3 P7 Mg6 O12 -120.5(5) . 2_453
O15 P7 Mg6 O12 -124.8(4) . 2_453
O22 P7 Mg6 O12 107.3(3) . 2_453
O54 P7 Mg6 O12 5.8(2) . 2_453
Cs4 P7 Mg6 O12 58.35(17) 1_554 2_453
Cs6 P7 Mg6 O12 -70.17(14) . 2_453
O3 P7 Mg6 Cs1 -169.1(5) . 2_453
O15 P7 Mg6 Cs1 -173.4(3) . 2_453
O22 P7 Mg6 Cs1 58.7(2) . 2_453
O54 P7 Mg6 Cs1 -42.79(18) . 2_453
Cs4 P7 Mg6 Cs1 9.76(11) 1_554 2_453
Cs6 P7 Mg6 Cs1 -118.77(4) . 2_453
O3 P7 Mg6 Cs2 -79.5(5) . .
O15 P7 Mg6 Cs2 -83.8(3) . .
O22 P7 Mg6 Cs2 148.4(2) . .
O54 P7 Mg6 Cs2 46.82(19) . .
Cs4 P7 Mg6 Cs2 99.37(10) 1_554 .
Cs6 P7 Mg6 Cs2 -29.16(6) . .
O3 P7 Mg6 Cs4 103.7(5) . .
O15 P7 Mg6 Cs4 99.4(3) . .
O22 P7 Mg6 Cs4 -28.5(2) . .
O54 P7 Mg6 Cs4 -130.00(19) . .
Cs4 P7 Mg6 Cs4 -77.45(13) 1_554 .
Cs6 P7 Mg6 Cs4 154.02(6) . .
O37 Cs2 Mg6 O14 -110.2(3) . .
O53 Cs2 Mg6 O14 -50.58(18) . .
O43 Cs2 Mg6 O14 30.76(16) . .
O32 Cs2 Mg6 O14 62.78(18) . .
O40 Cs2 Mg6 O14 -30.9(9) . .
O4 Cs2 Mg6 O14 132.57(16) . .
O25 Cs2 Mg6 O14 172.65(16) . .
O12 Cs2 Mg6 O14 103.9(2) 2_453 .
O27 Cs2 Mg6 O14 25.54(16) 1_455 .
O35 Cs2 Mg6 O14 -160.86(16) . .
P11 Cs2 Mg6 O14 -41.45(17) . .
P18 Cs2 Mg6 O14 -112.43(15) . .
O37 Cs2 Mg6 O30 177.4(3) . .
O53 Cs2 Mg6 O30 -123.1(2) . .
O43 Cs2 Mg6 O30 -41.7(2) . .
O32 Cs2 Mg6 O30 -9.7(3) . .
O40 Cs2 Mg6 O30 -103.4(9) . .
O4 Cs2 Mg6 O30 60.1(2) . .
O25 Cs2 Mg6 O30 100.2(2) . .
O12 Cs2 Mg6 O30 31.4(3) 2_453 .
O27 Cs2 Mg6 O30 -46.9(2) 1_455 .
O35 Cs2 Mg6 O30 126.7(2) . .
P11 Cs2 Mg6 O30 -113.9(2) . .
P18 Cs2 Mg6 O30 175.1(2) . .
O53 Cs2 Mg6 O37 59.6(2) . .
O43 Cs2 Mg6 O37 140.9(2) . .
O32 Cs2 Mg6 O37 172.9(2) . .
O40 Cs2 Mg6 O37 79.2(9) . .
O4 Cs2 Mg6 O37 -117.3(2) . .
O25 Cs2 Mg6 O37 -77.2(2) . .
O12 Cs2 Mg6 O37 -146.0(3) 2_453 .
O27 Cs2 Mg6 O37 135.7(2) 1_455 .
O35 Cs2 Mg6 O37 -50.7(2) . .
P11 Cs2 Mg6 O37 68.7(2) . .
P18 Cs2 Mg6 O37 -2.3(2) . .
O37 Cs2 Mg6 O15 72.6(2) . .
O53 Cs2 Mg6 O15 132.16(17) . .
O43 Cs2 Mg6 O15 -146.49(16) . .
O32 Cs2 Mg6 O15 -114.48(17) . .
O40 Cs2 Mg6 O15 151.8(9) . .
O4 Cs2 Mg6 O15 -44.68(16) . .
O25 Cs2 Mg6 O15 -4.60(17) . .
O12 Cs2 Mg6 O15 -73.4(2) 2_453 .
O27 Cs2 Mg6 O15 -151.71(17) 1_455 .
O35 Cs2 Mg6 O15 21.88(15) . .
P11 Cs2 Mg6 O15 141.30(15) . .
P18 Cs2 Mg6 O15 70.32(14) . .
O37 Cs2 Mg6 O21 -27.1(3) . .
O53 Cs2 Mg6 O21 32.5(2) . .
O43 Cs2 Mg6 O21 113.9(2) . .
O32 Cs2 Mg6 O21 145.9(2) . .
O40 Cs2 Mg6 O21 52.2(10) . .
O4 Cs2 Mg6 O21 -144.3(2) . .
O25 Cs2 Mg6 O21 -104.2(2) . .
O12 Cs2 Mg6 O21 -173.0(2) 2_453 .
O27 Cs2 Mg6 O21 108.6(2) 1_455 .
O35 Cs2 Mg6 O21 -77.8(2) . .
P11 Cs2 Mg6 O21 41.7(2) . .
P18 Cs2 Mg6 O21 -29.32(18) . .
O37 Cs2 Mg6 O12 146.0(3) . 2_453
O53 Cs2 Mg6 O12 -154.45(17) . 2_453
O43 Cs2 Mg6 O12 -73.10(17) . 2_453
O32 Cs2 Mg6 O12 -41.09(18) . 2_453
O40 Cs2 Mg6 O12 -134.8(9) . 2_453
O4 Cs2 Mg6 O12 28.71(17) . 2_453
O25 Cs2 Mg6 O12 68.79(17) . 2_453
O27 Cs2 Mg6 O12 -78.32(17) 1_455 2_453
O35 Cs2 Mg6 O12 95.27(16) . 2_453
P11 Cs2 Mg6 O12 -145.31(16) . 2_453
P18 Cs2 Mg6 O12 143.71(16) . 2_453
O37 Cs2 Mg6 P7 96.0(2) . .
O53 Cs2 Mg6 P7 155.63(11) . .
O43 Cs2 Mg6 P7 -123.03(10) . .
O32 Cs2 Mg6 P7 -91.01(12) . .
O40 Cs2 Mg6 P7 175.3(9) . .
O4 Cs2 Mg6 P7 -21.22(10) . .
O25 Cs2 Mg6 P7 18.86(11) . .
O12 Cs2 Mg6 P7 -49.92(15) 2_453 .
O27 Cs2 Mg6 P7 -128.25(10) 1_455 .
O35 Cs2 Mg6 P7 45.35(8) . .
P11 Cs2 Mg6 P7 164.76(7) . .
P18 Cs2 Mg6 P7 93.78(7) . .
O37 Cs2 Mg6 Cs1 -173.8(2) . 2_453
O53 Cs2 Mg6 Cs1 -114.25(10) . 2_453
O43 Cs2 Mg6 Cs1 -32.90(8) . 2_453
O32 Cs2 Mg6 Cs1 -0.89(11) . 2_453
O40 Cs2 Mg6 Cs1 -94.6(9) . 2_453
O4 Cs2 Mg6 Cs1 68.91(9) . 2_453
O25 Cs2 Mg6 Cs1 108.99(9) . 2_453
O12 Cs2 Mg6 Cs1 40.20(14) 2_453 2_453
O27 Cs2 Mg6 Cs1 -38.12(8) 1_455 2_453
O35 Cs2 Mg6 Cs1 135.48(7) . 2_453
P11 Cs2 Mg6 Cs1 -105.11(8) . 2_453
P18 Cs2 Mg6 Cs1 -176.09(6) . 2_453
O37 Cs2 Mg6 Cs4 -86.5(2) . .
O53 Cs2 Mg6 Cs4 -26.90(12) . .
O43 Cs2 Mg6 Cs4 54.45(9) . .
O32 Cs2 Mg6 Cs4 86.46(11) . .
O40 Cs2 Mg6 Cs4 -7.2(9) . .
O4 Cs2 Mg6 Cs4 156.26(9) . .
O25 Cs2 Mg6 Cs4 -163.66(9) . .
O12 Cs2 Mg6 Cs4 127.55(16) 2_453 .
O27 Cs2 Mg6 Cs4 49.23(9) 1_455 .
O35 Cs2 Mg6 Cs4 -137.17(8) . .
P11 Cs2 Mg6 Cs4 -17.76(10) . .
P18 Cs2 Mg6 Cs4 -88.74(6) . .
O7 Cs4 Mg6 O14 148.6(2) . .
O10 Cs4 Mg6 O14 -39.2(2) . .
O49 Cs4 Mg6 O14 -167.0(2) 2_553 .
O24 Cs4 Mg6 O14 115.2(2) . .
O19 Cs4 Mg6 O14 -94.4(2) 2_454 .
O3 Cs4 Mg6 O14 92.6(2) 1_556 .
O21 Cs4 Mg6 O14 151.9(3) . .
O22 Cs4 Mg6 O14 75.7(3) 1_556 .
O2 Cs4 Mg6 O14 -28.7(2) . .
O54 Cs4 Mg6 O14 51.1(2) 1_556 .
P16 Cs4 Mg6 O14 -2.67(19) . .
O7 Cs4 Mg6 O30 -105.60(16) . .
O10 Cs4 Mg6 O30 66.59(16) . .
O49 Cs4 Mg6 O30 -61.19(16) 2_553 .
O24 Cs4 Mg6 O30 -138.95(17) . .
O14 Cs4 Mg6 O30 105.8(2) . .
O19 Cs4 Mg6 O30 11.45(16) 2_454 .
O3 Cs4 Mg6 O30 -161.55(16) 1_556 .
O21 Cs4 Mg6 O30 -102.3(2) . .
O22 Cs4 Mg6 O30 -178.4(2) 1_556 .
O2 Cs4 Mg6 O30 77.09(16) . .
O54 Cs4 Mg6 O30 156.91(16) 1_556 .
P16 Cs4 Mg6 O30 103.15(15) . .
O7 Cs4 Mg6 O37 71.88(16) . .
O10 Cs4 Mg6 O37 -115.93(16) . .
O49 Cs4 Mg6 O37 116.29(16) 2_553 .
O24 Cs4 Mg6 O37 38.53(16) . .
O14 Cs4 Mg6 O37 -76.7(2) . .
O19 Cs4 Mg6 O37 -171.07(16) 2_454 .
O3 Cs4 Mg6 O37 15.93(16) 1_556 .
O21 Cs4 Mg6 O37 75.2(2) . .
O22 Cs4 Mg6 O37 -1.0(2) 1_556 .
O2 Cs4 Mg6 O37 -105.43(16) . .
O54 Cs4 Mg6 O37 -25.61(16) 1_556 .
P16 Cs4 Mg6 O37 -79.37(14) . .
O7 Cs4 Mg6 O15 -35.4(2) . .
O10 Cs4 Mg6 O15 136.7(2) . .
O49 Cs4 Mg6 O15 9.0(2) 2_553 .
O24 Cs4 Mg6 O15 -68.8(2) . .
O14 Cs4 Mg6 O15 176.0(3) . .
O19 Cs4 Mg6 O15 81.6(2) 2_454 .
O3 Cs4 Mg6 O15 -91.4(2) 1_556 .
O21 Cs4 Mg6 O15 -32.1(2) . .
O22 Cs4 Mg6 O15 -108.3(2) 1_556 .
O2 Cs4 Mg6 O15 147.2(2) . .
O54 Cs4 Mg6 O15 -132.9(2) 1_556 .
P16 Cs4 Mg6 O15 173.3(2) . .
O7 Cs4 Mg6 O21 -3.32(18) . .
O10 Cs4 Mg6 O21 168.87(18) . .
O49 Cs4 Mg6 O21 41.09(18) 2_553 .
O24 Cs4 Mg6 O21 -36.67(18) . .
O14 Cs4 Mg6 O21 -151.9(3) . .
O19 Cs4 Mg6 O21 113.74(18) 2_454 .
O3 Cs4 Mg6 O21 -59.27(18) 1_556 .
O22 Cs4 Mg6 O21 -76.2(2) 1_556 .
O2 Cs4 Mg6 O21 179.37(18) . .
O54 Cs4 Mg6 O21 -100.81(18) 1_556 .
P16 Cs4 Mg6 O21 -154.57(17) . .
O7 Cs4 Mg6 O12 -178.8(2) . 2_453
O10 Cs4 Mg6 O12 -6.6(2) . 2_453
O49 Cs4 Mg6 O12 -134.4(2) 2_553 2_453
O24 Cs4 Mg6 O12 147.9(2) . 2_453
O14 Cs4 Mg6 O12 32.6(3) . 2_453
O19 Cs4 Mg6 O12 -61.7(2) 2_454 2_453
O3 Cs4 Mg6 O12 125.3(2) 1_556 2_453
O21 Cs4 Mg6 O12 -175.5(3) . 2_453
O22 Cs4 Mg6 O12 108.4(2) 1_556 2_453
O2 Cs4 Mg6 O12 3.9(2) . 2_453
O54 Cs4 Mg6 O12 83.7(2) 1_556 2_453
P16 Cs4 Mg6 O12 29.96(18) . 2_453
O7 Cs4 Mg6 P7 -67.28(12) . .
O10 Cs4 Mg6 P7 104.91(11) . .
O49 Cs4 Mg6 P7 -22.87(11) 2_553 .
O24 Cs4 Mg6 P7 -100.63(12) . .
O14 Cs4 Mg6 P7 144.1(2) . .
O19 Cs4 Mg6 P7 49.77(12) 2_454 .
O3 Cs4 Mg6 P7 -123.23(11) 1_556 .
O21 Cs4 Mg6 P7 -63.96(17) . .
O22 Cs4 Mg6 P7 -140.11(17) 1_556 .
O2 Cs4 Mg6 P7 115.41(12) . .
O54 Cs4 Mg6 P7 -164.77(11) 1_556 .
P16 Cs4 Mg6 P7 141.47(10) . .
O7 Cs4 Mg6 Cs1 -155.52(8) . 2_453
O10 Cs4 Mg6 Cs1 16.67(9) . 2_453
O49 Cs4 Mg6 Cs1 -111.11(8) 2_553 2_453
O24 Cs4 Mg6 Cs1 171.13(10) . 2_453
O14 Cs4 Mg6 Cs1 55.90(19) . 2_453
O19 Cs4 Mg6 Cs1 -38.46(9) 2_454 2_453
O3 Cs4 Mg6 Cs1 148.53(8) 1_556 2_453
O21 Cs4 Mg6 Cs1 -152.20(17) . 2_453
O22 Cs4 Mg6 Cs1 131.65(16) 1_556 2_453
O2 Cs4 Mg6 Cs1 27.17(8) . 2_453
O54 Cs4 Mg6 Cs1 106.99(8) 1_556 2_453
P16 Cs4 Mg6 Cs1 53.23(4) . 2_453
O7 Cs4 Mg6 Cs2 116.06(9) . .
O10 Cs4 Mg6 Cs2 -71.75(9) . .
O49 Cs4 Mg6 Cs2 160.47(8) 2_553 .
O24 Cs4 Mg6 Cs2 82.71(10) . .
O14 Cs4 Mg6 Cs2 -32.52(19) . .
O19 Cs4 Mg6 Cs2 -126.89(9) 2_454 .
O3 Cs4 Mg6 Cs2 60.11(9) 1_556 .
O21 Cs4 Mg6 Cs2 119.38(17) . .
O22 Cs4 Mg6 Cs2 43.23(17) 1_556 .
O2 Cs4 Mg6 Cs2 -61.25(9) . .
O54 Cs4 Mg6 Cs2 18.57(9) 1_556 .
P16 Cs4 Mg6 Cs2 -35.19(4) . .
O37 Cs2 Mg1 O42 -16.1(8) . .
O53 Cs2 Mg1 O42 -140.46(18) . .
O43 Cs2 Mg1 O42 134.49(18) . .
O32 Cs2 Mg1 O42 113.5(2) . .
O40 Cs2 Mg1 O42 -115.8(2) . .
O4 Cs2 Mg1 O42 20.04(17) . .
O25 Cs2 Mg1 O42 -28.70(17) . .
O12 Cs2 Mg1 O42 62.90(18) 2_453 .
O27 Cs2 Mg1 O42 124.49(17) 1_455 .
O35 Cs2 Mg1 O42 -37.28(17) . .
P11 Cs2 Mg1 O42 -136.51(16) . .
P18 Cs2 Mg1 O42 -71.71(19) . .
O37 Cs2 Mg1 O11 54.8(8) . .
O53 Cs2 Mg1 O11 -69.5(2) . .
O43 Cs2 Mg1 O11 -154.6(2) . .
O32 Cs2 Mg1 O11 -175.5(3) . .
O40 Cs2 Mg1 O11 -44.9(2) . .
O4 Cs2 Mg1 O11 91.0(2) . .
O25 Cs2 Mg1 O11 42.2(2) . .
O12 Cs2 Mg1 O11 133.8(2) 2_453 .
O27 Cs2 Mg1 O11 -164.6(2) 1_455 .
O35 Cs2 Mg1 O11 33.7(2) . .
P11 Cs2 Mg1 O11 -65.56(19) . .
P18 Cs2 Mg1 O11 -0.8(2) . .
O37 Cs2 Mg1 O32 -129.7(8) . .
O53 Cs2 Mg1 O32 105.99(19) . .
O43 Cs2 Mg1 O32 20.94(19) . .
O40 Cs2 Mg1 O32 130.6(2) . .
O4 Cs2 Mg1 O32 -93.50(19) . .
O25 Cs2 Mg1 O32 -142.3(2) . .
O12 Cs2 Mg1 O32 -50.6(2) 2_453 .
O27 Cs2 Mg1 O32 10.94(19) 1_455 .
O35 Cs2 Mg1 O32 -150.83(18) . .
P11 Cs2 Mg1 O32 109.94(18) . .
P18 Cs2 Mg1 O32 174.75(19) . .
O37 Cs2 Mg1 O17 166.0(8) . .
O53 Cs2 Mg1 O17 41.68(17) . .
O43 Cs2 Mg1 O17 -43.37(17) . .
O32 Cs2 Mg1 O17 -64.3(2) . .
O40 Cs2 Mg1 O17 66.3(2) . .
O4 Cs2 Mg1 O17 -157.82(18) . .
O25 Cs2 Mg1 O17 153.44(18) . .
O12 Cs2 Mg1 O17 -114.96(17) 2_453 .
O27 Cs2 Mg1 O17 -53.37(17) 1_455 .
O35 Cs2 Mg1 O17 144.86(17) . .
P11 Cs2 Mg1 O17 45.63(15) . .
P18 Cs2 Mg1 O17 110.43(18) . .
O37 Cs2 Mg1 O35 -86.4(8) . 1_455
O53 Cs2 Mg1 O35 149.3(2) . 1_455
O43 Cs2 Mg1 O35 64.3(2) . 1_455
O32 Cs2 Mg1 O35 43.3(2) . 1_455
O40 Cs2 Mg1 O35 173.9(3) . 1_455
O4 Cs2 Mg1 O35 -50.2(2) . 1_455
O25 Cs2 Mg1 O35 -98.9(2) . 1_455
O12 Cs2 Mg1 O35 -7.3(2) 2_453 1_455
O27 Cs2 Mg1 O35 54.2(2) 1_455 1_455
O35 Cs2 Mg1 O35 -107.5(2) . 1_455
P11 Cs2 Mg1 O35 153.3(2) . 1_455
P18 Cs2 Mg1 O35 -141.95(19) . 1_455
O37 Cs2 Mg1 O40 99.7(8) . .
O53 Cs2 Mg1 O40 -24.63(18) . .
O43 Cs2 Mg1 O40 -109.67(19) . .
O32 Cs2 Mg1 O40 -130.6(2) . .
O4 Cs2 Mg1 O40 135.88(19) . .
O25 Cs2 Mg1 O40 87.13(19) . .
O12 Cs2 Mg1 O40 178.74(18) 2_453 .
O27 Cs2 Mg1 O40 -119.68(18) 1_455 .
O35 Cs2 Mg1 O40 78.56(18) . .
P11 Cs2 Mg1 O40 -20.67(17) . .
P18 Cs2 Mg1 O40 44.1(2) . .
O37 Cs2 Mg1 P10 165.8(8) . 1_456
O53 Cs2 Mg1 P10 41.43(9) . 1_456
O43 Cs2 Mg1 P10 -43.61(9) . 1_456
O32 Cs2 Mg1 P10 -64.55(17) . 1_456
O40 Cs2 Mg1 P10 66.06(17) . 1_456
O4 Cs2 Mg1 P10 -158.06(10) . 1_456
O25 Cs2 Mg1 P10 153.19(10) . 1_456
O12 Cs2 Mg1 P10 -115.20(9) 2_453 1_456
O27 Cs2 Mg1 P10 -53.62(8) 1_455 1_456
O35 Cs2 Mg1 P10 144.62(8) . 1_456
P11 Cs2 Mg1 P10 45.39(5) . 1_456
P18 Cs2 Mg1 P10 110.19(10) . 1_456
O37 Cs2 Mg1 Cs3 52.3(8) . .
O53 Cs2 Mg1 Cs3 -72.02(8) . .
O43 Cs2 Mg1 Cs3 -157.07(9) . .
O32 Cs2 Mg1 Cs3 -178.01(18) . .
O40 Cs2 Mg1 Cs3 -47.39(17) . .
O4 Cs2 Mg1 Cs3 88.49(9) . .
O25 Cs2 Mg1 Cs3 39.74(9) . .
O12 Cs2 Mg1 Cs3 131.34(9) 2_453 .
O27 Cs2 Mg1 Cs3 -167.07(8) 1_455 .
O35 Cs2 Mg1 Cs3 31.16(7) . .
P11 Cs2 Mg1 Cs3 -68.06(5) . .
P18 Cs2 Mg1 Cs3 -3.26(11) . .
O37 Cs2 Mg1 Cs6 -62.9(8) . 1_455
O53 Cs2 Mg1 Cs6 172.77(9) . 1_455
O43 Cs2 Mg1 Cs6 87.73(9) . 1_455
O32 Cs2 Mg1 Cs6 66.78(17) . 1_455
O40 Cs2 Mg1 Cs6 -162.60(18) . 1_455
O4 Cs2 Mg1 Cs6 -26.72(9) . 1_455
O25 Cs2 Mg1 Cs6 -75.47(9) . 1_455
O12 Cs2 Mg1 Cs6 16.13(9) 2_453 1_455
O27 Cs2 Mg1 Cs6 77.72(8) 1_455 1_455
O35 Cs2 Mg1 Cs6 -84.05(7) . 1_455
P11 Cs2 Mg1 Cs6 176.73(6) . 1_455
P18 Cs2 Mg1 Cs6 -118.47(9) . 1_455
O11 Cs3 Mg1 O42 -116.2(3) . .
O33 Cs3 Mg1 O42 73.96(18) . .
O48 Cs3 Mg1 O42 37.27(17) . .
O29 Cs3 Mg1 O42 3.9(11) . .
O50 Cs3 Mg1 O42 176.53(17) 1_456 .
O38 Cs3 Mg1 O42 -78.66(17) . .
O19 Cs3 Mg1 O42 145.86(19) . .
O36 Cs3 Mg1 O42 -35.88(19) . .
O8 Cs3 Mg1 O42 -120.82(16) 1_455 .
O31 Cs3 Mg1 O42 134.65(17) 1_556 .
O40 Cs3 Mg1 O42 108.6(2) . .
O25 Cs3 Mg1 O42 30.25(16) . .
O33 Cs3 Mg1 O11 -169.8(2) . .
O48 Cs3 Mg1 O11 153.5(2) . .
O29 Cs3 Mg1 O11 120.1(11) . .
O50 Cs3 Mg1 O11 -67.3(2) 1_456 .
O38 Cs3 Mg1 O11 37.6(2) . .
O19 Cs3 Mg1 O11 -97.9(2) . .
O36 Cs3 Mg1 O11 80.3(2) . .
O8 Cs3 Mg1 O11 -4.6(2) 1_455 .
O31 Cs3 Mg1 O11 -109.1(2) 1_556 .
O40 Cs3 Mg1 O11 -135.1(3) . .
O25 Cs3 Mg1 O11 146.5(2) . .
O11 Cs3 Mg1 O32 175.0(3) . .
O33 Cs3 Mg1 O32 5.1(3) . .
O48 Cs3 Mg1 O32 -31.5(2) . .
O29 Cs3 Mg1 O32 -65.0(11) . .
O50 Cs3 Mg1 O32 107.7(2) 1_456 .
O38 Cs3 Mg1 O32 -147.5(2) . .
O19 Cs3 Mg1 O32 77.0(2) . .
O36 Cs3 Mg1 O32 -104.7(2) . .
O8 Cs3 Mg1 O32 170.4(2) 1_455 .
O31 Cs3 Mg1 O32 65.8(2) 1_556 .
O40 Cs3 Mg1 O32 39.8(2) . .
O25 Cs3 Mg1 O32 -38.6(2) . .
O11 Cs3 Mg1 O17 63.0(2) . .
O33 Cs3 Mg1 O17 -106.80(18) . .
O48 Cs3 Mg1 O17 -143.49(16) . .
O29 Cs3 Mg1 O17 -176.9(10) . .
O50 Cs3 Mg1 O17 -4.23(17) 1_456 .
O38 Cs3 Mg1 O17 100.58(17) . .
O19 Cs3 Mg1 O17 -34.90(19) . .
O36 Cs3 Mg1 O17 143.36(17) . .
O8 Cs3 Mg1 O17 58.42(17) 1_455 .
O31 Cs3 Mg1 O17 -46.11(16) 1_556 .
O40 Cs3 Mg1 O17 -72.1(2) . .
O25 Cs3 Mg1 O17 -150.50(17) . .
O11 Cs3 Mg1 O35 -40.1(3) . 1_455
O33 Cs3 Mg1 O35 150.04(19) . 1_455
O48 Cs3 Mg1 O35 113.35(19) . 1_455
O29 Cs3 Mg1 O35 79.9(11) . 1_455
O50 Cs3 Mg1 O35 -107.39(19) 1_456 1_455
O38 Cs3 Mg1 O35 -2.58(19) . 1_455
O19 Cs3 Mg1 O35 -138.1(2) . 1_455
O36 Cs3 Mg1 O35 40.2(2) . 1_455
O8 Cs3 Mg1 O35 -44.74(19) 1_455 1_455
O31 Cs3 Mg1 O35 -149.27(18) 1_556 1_455
O40 Cs3 Mg1 O35 -175.3(2) . 1_455
O25 Cs3 Mg1 O35 106.33(19) . 1_455
O11 Cs3 Mg1 O40 135.1(3) . .
O33 Cs3 Mg1 O40 -34.69(18) . .
O48 Cs3 Mg1 O40 -71.38(17) . .
O29 Cs3 Mg1 O40 -104.8(11) . .
O50 Cs3 Mg1 O40 67.88(17) 1_456 .
O38 Cs3 Mg1 O40 172.69(17) . .
O19 Cs3 Mg1 O40 37.21(19) . .
O36 Cs3 Mg1 O40 -144.53(18) . .
O8 Cs3 Mg1 O40 130.53(17) 1_455 .
O31 Cs3 Mg1 O40 26.00(17) 1_556 .
O25 Cs3 Mg1 O40 -78.40(17) . .
O11 Cs3 Mg1 P10 88.0(2) . 1_456
O33 Cs3 Mg1 P10 -81.84(12) . 1_456
O48 Cs3 Mg1 P10 -118.53(9) . 1_456
O29 Cs3 Mg1 P10 -151.9(10) . 1_456
O50 Cs3 Mg1 P10 20.73(10) 1_456 1_456
O38 Cs3 Mg1 P10 125.54(9) . 1_456
O19 Cs3 Mg1 P10 -9.94(13) . 1_456
O36 Cs3 Mg1 P10 168.32(11) . 1_456
O8 Cs3 Mg1 P10 83.38(10) 1_455 1_456
O31 Cs3 Mg1 P10 -21.15(9) 1_556 1_456
O40 Cs3 Mg1 P10 -47.15(15) . 1_456
O25 Cs3 Mg1 P10 -125.55(10) . 1_456
O11 Cs3 Mg1 Cs2 177.2(2) . .
O33 Cs3 Mg1 Cs2 7.36(11) . .
O48 Cs3 Mg1 Cs2 -29.34(8) . .
O29 Cs3 Mg1 Cs2 -62.7(11) . .
O50 Cs3 Mg1 Cs2 109.93(8) 1_456 .
O38 Cs3 Mg1 Cs2 -145.26(8) . .
O19 Cs3 Mg1 Cs2 79.26(11) . .
O36 Cs3 Mg1 Cs2 -102.49(11) . .
O8 Cs3 Mg1 Cs2 172.58(8) 1_455 .
O31 Cs3 Mg1 Cs2 68.05(8) 1_556 .
O40 Cs3 Mg1 Cs2 42.05(15) . .
O25 Cs3 Mg1 Cs2 -36.35(8) . .
O11 Cs3 Mg1 Cs6 -95.1(2) . 1_455
O33 Cs3 Mg1 Cs6 95.05(11) . 1_455
O48 Cs3 Mg1 Cs6 58.36(9) . 1_455
O29 Cs3 Mg1 Cs6 25.0(11) . 1_455
O50 Cs3 Mg1 Cs6 -162.38(8) 1_456 1_455
O38 Cs3 Mg1 Cs6 -57.56(8) . 1_455
O19 Cs3 Mg1 Cs6 166.96(11) . 1_455
O36 Cs3 Mg1 Cs6 -14.79(12) . 1_455
O8 Cs3 Mg1 Cs6 -99.73(8) 1_455 1_455
O31 Cs3 Mg1 Cs6 155.74(8) 1_556 1_455
O40 Cs3 Mg1 Cs6 129.74(16) . 1_455
O25 Cs3 Mg1 Cs6 51.35(9) . 1_455
O38 P4 O1 P3 -133.7(4) 1_655 .
O8 P4 O1 P3 -2.1(5) . .
O18 P4 O1 P3 115.7(4) . .
Mg2 P4 O1 P3 25.2(4) . .
Cs3 P4 O1 P3 -68.7(4) 1_655 .
Cs5 P4 O1 P3 177.6(5) . .
O38 P4 O1 Cs5 48.7(3) 1_655 .
O8 P4 O1 Cs5 -179.7(2) . .
O18 P4 O1 Cs5 -61.9(2) . .
Mg2 P4 O1 Cs5 -152.40(13) . .
Cs3 P4 O1 Cs5 113.71(13) 1_655 .
O11 P3 O1 P4 95.8(4) 1_655 .
O33 P3 O1 P4 -38.3(5) . .
O48 P3 O1 P4 -149.0(4) . .
Cs3 P3 O1 P4 -92.9(4) . .
Cs3 P3 O1 P4 64.5(3) 1_655 .
O11 P3 O1 Cs5 -87.5(4) 1_655 .
O33 P3 O1 Cs5 138.4(3) . .
O48 P3 O1 Cs5 27.7(4) . .
Cs3 P3 O1 Cs5 83.8(3) . .
Cs3 P3 O1 Cs5 -118.8(3) 1_655 .
O23 Cs5 O1 P4 132.5(2) . .
O26 Cs5 O1 P4 -59.4(2) 1_655 .
O41 Cs5 O1 P4 12.6(3) . .
O28 Cs5 O1 P4 -6.5(2) . .
O52 Cs5 O1 P4 -84.5(2) 1_655 .
O47 Cs5 O1 P4 175.0(2) . .
O45 Cs5 O1 P4 -173.88(18) . .
O38 Cs5 O1 P4 -26.05(17) 1_655 .
O51 Cs5 O1 P4 -130.69(19) 1_654 .
O31 Cs5 O1 P4 93.7(2) . .
O18 Cs5 O1 P4 35.08(16) . .
O23 Cs5 O1 P3 -44.9(3) . .
O26 Cs5 O1 P3 123.2(3) 1_655 .
O41 Cs5 O1 P3 -164.8(3) . .
O28 Cs5 O1 P3 176.2(3) . .
O52 Cs5 O1 P3 98.2(3) 1_655 .
O47 Cs5 O1 P3 -2.4(3) . .
O45 Cs5 O1 P3 8.8(4) . .
O38 Cs5 O1 P3 156.6(4) 1_655 .
O51 Cs5 O1 P3 52.0(4) 1_654 .
O31 Cs5 O1 P3 -83.6(3) . .
O18 Cs5 O1 P3 -142.2(4) . .
O14 P16 O2 P15 -137.4(4) . .
O9 P16 O2 P15 -6.1(5) 1_455 .
O27 P16 O2 P15 111.9(4) 1_455 .
Mg3 P16 O2 P15 21.5(4) 1_455 .
Cs4 P16 O2 P15 -78.9(4) . .
Cs1 P16 O2 P15 161.8(5) 2_453 .
O14 P16 O2 Cs1 60.9(3) . 2_453
O9 P16 O2 Cs1 -167.9(2) 1_455 2_453
O27 P16 O2 Cs1 -49.9(2) 1_455 2_453
Mg3 P16 O2 Cs1 -140.27(14) 1_455 2_453
Cs4 P16 O2 Cs1 119.36(15) . 2_453
O14 P16 O2 Cs4 -58.5(2) . .
O9 P16 O2 Cs4 72.7(2) 1_455 .
O27 P16 O2 Cs4 -169.25(17) 1_455 .
Mg3 P16 O2 Cs4 100.37(6) 1_455 .
Cs1 P16 O2 Cs4 -119.36(15) 2_453 .
O10 P15 O2 P16 96.5(4) . .
O7 P15 O2 P16 -36.6(5) 1_455 .
O49 P15 O2 P16 -147.8(4) 2_453 .
Cs4 P15 O2 P16 -87.3(4) 1_455 .
Cs4 P15 O2 P16 74.3(4) . .
O10 P15 O2 Cs1 -106.9(3) . 2_453
O7 P15 O2 Cs1 119.9(3) 1_455 2_453
O49 P15 O2 Cs1 8.7(3) 2_453 2_453
Cs4 P15 O2 Cs1 69.3(3) 1_455 2_453
Cs4 P15 O2 Cs1 -129.1(3) . 2_453
O10 P15 O2 Cs4 22.2(2) . .
O7 P15 O2 Cs4 -110.9(2) 1_455 .
O49 P15 O2 Cs4 137.82(18) 2_453 .
Cs4 P15 O2 Cs4 -161.62(5) 1_455 .
O7 Cs4 O2 P16 40.0(6) . .
O10 Cs4 O2 P16 -144.0(3) . .
O49 Cs4 O2 P16 118.29(18) 2_553 .
O24 Cs4 O2 P16 15.8(2) . .
O14 Cs4 O2 P16 32.77(16) . .
O19 Cs4 O2 P16 172.11(19) 2_454 .
O3 Cs4 O2 P16 -38.6(2) 1_556 .
O21 Cs4 O2 P16 51.65(17) . .
O22 Cs4 O2 P16 -86.95(18) 1_556 .
O54 Cs4 O2 P16 -60.12(18) 1_556 .
O7 Cs4 O2 P15 169.3(4) . .
O10 Cs4 O2 P15 -14.70(15) . .
O49 Cs4 O2 P15 -112.40(19) 2_553 .
O24 Cs4 O2 P15 145.15(17) . .
O14 Cs4 O2 P15 162.1(3) . .
O19 Cs4 O2 P15 -58.58(18) 2_454 .
O3 Cs4 O2 P15 90.67(19) 1_556 .
O21 Cs4 O2 P15 -179.03(18) . .
O22 Cs4 O2 P15 42.4(2) 1_556 .
O54 Cs4 O2 P15 69.19(18) 1_556 .
P16 Cs4 O2 P15 129.3(3) . .
O7 Cs4 O2 Cs1 -54.8(5) . 2_453
O10 Cs4 O2 Cs1 121.2(2) . 2_453
O49 Cs4 O2 Cs1 23.5(2) 2_553 2_453
O24 Cs4 O2 Cs1 -78.96(17) . 2_453
O14 Cs4 O2 Cs1 -62.03(17) . 2_453
O19 Cs4 O2 Cs1 77.31(15) 2_454 2_453
O3 Cs4 O2 Cs1 -133.45(13) 1_556 2_453
O21 Cs4 O2 Cs1 -43.15(15) . 2_453
O22 Cs4 O2 Cs1 178.25(12) 1_556 2_453
O54 Cs4 O2 Cs1 -154.92(15) 1_556 2_453
P16 Cs4 O2 Cs1 -94.8(2) . 2_453
O15 P7 O3 Mg3 -61.2(8) . 1_554
O22 P7 O3 Mg3 65.4(7) . 1_554
O54 P7 O3 Mg3 172.5(7) . 1_554
Mg6 P7 O3 Mg3 -64.0(9) . 1_554
Cs4 P7 O3 Mg3 116.8(7) 1_554 1_554
Cs6 P7 O3 Mg3 -122.7(7) . 1_554
O15 P7 O3 Cs4 -178.0(2) . 1_554
O22 P7 O3 Cs4 -51.3(3) . 1_554
O54 P7 O3 Cs4 55.7(2) . 1_554
Mg6 P7 O3 Cs4 179.3(3) . 1_554
Cs6 P7 O3 Cs4 120.54(17) . 1_554
O15 P7 O3 Cs6 61.5(3) . .
O22 P7 O3 Cs6 -171.9(2) . .
O54 P7 O3 Cs6 -64.8(2) . .
Mg6 P7 O3 Cs6 58.7(5) . .
Cs4 P7 O3 Cs6 -120.54(17) 1_554 .
O20 Cs6 O3 P7 -140.5(3) 1_655 .
O34 Cs6 O3 P7 62.5(2) . .
O45 Cs6 O3 P7 119.2(2) . .
O5 Cs6 O3 P7 32.3(2) . .
O47 Cs6 O3 P7 23.8(4) . .
O35 Cs6 O3 P7 -25.2(3) . .
O4 Cs6 O3 P7 -106.6(2) 1_655 .
O42 Cs6 O3 P7 -82.5(2) 1_655 .
O39 Cs6 O3 P7 140.4(2) . .
P1 Cs6 O3 P7 -105.11(19) 1_655 .
P9 Cs6 O3 P7 47.5(2) . .
O20 Cs6 O3 Mg3 17.79(14) 1_655 1_554
O34 Cs6 O3 Mg3 -139.16(16) . 1_554
O45 Cs6 O3 Mg3 -82.4(2) . 1_554
O5 Cs6 O3 Mg3 -169.34(18) . 1_554
O47 Cs6 O3 Mg3 -177.8(2) . 1_554
O35 Cs6 O3 Mg3 133.12(15) . 1_554
O4 Cs6 O3 Mg3 51.72(16) 1_655 1_554
O42 Cs6 O3 Mg3 75.83(17) 1_655 1_554
O39 Cs6 O3 Mg3 -61.22(17) . 1_554
P1 Cs6 O3 Mg3 53.23(16) 1_655 1_554
P9 Cs6 O3 Mg3 -154.18(14) . 1_554
O20 Cs6 O3 Cs4 115.62(18) 1_655 1_554
O34 Cs6 O3 Cs4 -41.34(16) . 1_554
O45 Cs6 O3 Cs4 15.4(2) . 1_554
O5 Cs6 O3 Cs4 -71.52(15) . 1_554
O47 Cs6 O3 Cs4 -80.0(3) . 1_554
O35 Cs6 O3 Cs4 -129.06(13) . 1_554
O4 Cs6 O3 Cs4 149.54(14) 1_655 1_554
O42 Cs6 O3 Cs4 173.66(11) 1_655 1_554
O39 Cs6 O3 Cs4 36.60(15) . 1_554
P1 Cs6 O3 Cs4 151.05(10) 1_655 1_554
P9 Cs6 O3 Cs4 -56.35(13) . 1_554
O34 P9 O4 P1 -24.5(5) . .
O20 P9 O4 P1 108.2(4) . .
O5 P9 O4 P1 -136.6(4) . .
Cs6 P9 O4 P1 -76.1(4) . .
Cs6 P9 O4 P1 87.5(4) 1_455 .
O34 P9 O4 Cs2 111.7(3) . .
O20 P9 O4 Cs2 -115.6(3) . .
O5 P9 O4 Cs2 -0.4(3) . .
Cs6 P9 O4 Cs2 60.1(2) . .
Cs6 P9 O4 Cs2 -136.3(2) 1_455 .
O34 P9 O4 Cs6 -112.1(2) . 1_455
O20 P9 O4 Cs6 20.7(2) . 1_455
O5 P9 O4 Cs6 135.83(18) . 1_455
Cs6 P9 O4 Cs6 -163.61(5) . 1_455
O42 P1 O4 P9 -147.1(4) . .
O44 P1 O4 P9 -15.9(5) . .
O25 P1 O4 P9 101.3(4) . .
Mg4 P1 O4 P9 11.5(4) . .
Cs6 P1 O4 P9 -89.3(4) 1_455 .
Cs2 P1 O4 P9 143.9(5) . .
O42 P1 O4 Cs2 69.0(3) . .
O44 P1 O4 Cs2 -159.83(19) . .
O25 P1 O4 Cs2 -42.6(2) . .
Mg4 P1 O4 Cs2 -132.40(11) . .
Cs6 P1 O4 Cs2 126.85(15) 1_455 .
O42 P1 O4 Cs6 -57.8(2) . 1_455
O44 P1 O4 Cs6 73.3(2) . 1_455
O25 P1 O4 Cs6 -169.43(17) . 1_455
Mg4 P1 O4 Cs6 100.75(8) . 1_455
Cs2 P1 O4 Cs6 -126.85(15) . 1_455
O37 Cs2 O4 P9 -18.4(3) . .
O53 Cs2 O4 P9 -170.0(2) . .
O43 Cs2 O4 P9 106.8(3) . .
O32 Cs2 O4 P9 136.3(3) . .
O40 Cs2 O4 P9 -174.7(3) . .
O25 Cs2 O4 P9 -119.5(3) . .
O12 Cs2 O4 P9 21.3(2) 2_453 .
O27 Cs2 O4 P9 67.3(3) 1_455 .
O35 Cs2 O4 P9 -77.9(3) . .
P11 Cs2 O4 P9 -176.1(2) . .
P18 Cs2 O4 P9 -39.8(3) . .
O37 Cs2 O4 P1 128.7(2) . .
O53 Cs2 O4 P1 -23.0(3) . .
O43 Cs2 O4 P1 -106.1(2) . .
O32 Cs2 O4 P1 -76.6(2) . .
O40 Cs2 O4 P1 -27.6(2) . .
O25 Cs2 O4 P1 27.57(17) . .
O12 Cs2 O4 P1 168.4(2) 2_453 .
O27 Cs2 O4 P1 -145.60(19) 1_455 .
O35 Cs2 O4 P1 69.2(2) . .
P11 Cs2 O4 P1 -29.0(2) . .
P18 Cs2 O4 P1 107.33(19) . .
O37 Cs2 O4 Cs6 -138.71(15) . 1_455
O53 Cs2 O4 Cs6 69.7(2) . 1_455
O43 Cs2 O4 Cs6 -13.47(17) . 1_455
O32 Cs2 O4 Cs6 15.99(14) . 1_455
O40 Cs2 O4 Cs6 65.02(16) . 1_455
O25 Cs2 O4 Cs6 120.2(2) . 1_455
O12 Cs2 O4 Cs6 -98.98(16) 2_453 1_455
O27 Cs2 O4 Cs6 -52.97(18) 1_455 1_455
O35 Cs2 O4 Cs6 161.80(19) . 1_455
P11 Cs2 O4 Cs6 63.58(15) . 1_455
P18 Cs2 O4 Cs6 -160.05(12) . 1_455
O34 P9 O5 P8 138.7(5) . 2_453
O20 P9 O5 P8 4.9(6) . 2_453
O4 P9 O5 P8 -107.3(5) . 2_453
Cs6 P9 O5 P8 143.1(6) . 2_453
Cs6 P9 O5 P8 -44.3(6) 1_455 2_453
O34 P9 O5 Cs6 -4.5(3) . .
O20 P9 O5 Cs6 -138.2(2) . .
O4 P9 O5 Cs6 109.6(2) . .
Cs6 P9 O5 Cs6 172.64(11) 1_455 .
O20 Cs6 O5 P8 -1.9(4) 1_655 2_453
O34 Cs6 O5 P8 -147.0(4) . 2_453
O45 Cs6 O5 P8 -147.7(3) . 2_453
O47 Cs6 O5 P8 167.3(3) . 2_453
O35 Cs6 O5 P8 123.6(3) . 2_453
O3 Cs6 O5 P8 -9.3(3) . 2_453
O4 Cs6 O5 P8 56.7(3) 1_655 2_453
O42 Cs6 O5 P8 103.9(3) 1_655 2_453
O39 Cs6 O5 P8 -106.7(3) . 2_453
P1 Cs6 O5 P8 92.7(3) 1_655 2_453
P9 Cs6 O5 P8 -149.8(4) . 2_453
O20 Cs6 O5 P9 147.85(18) 1_655 .
O34 Cs6 O5 P9 2.85(17) . .
O45 Cs6 O5 P9 2.1(2) . .
O47 Cs6 O5 P9 -42.9(2) . .
O35 Cs6 O5 P9 -86.6(2) . .
O3 Cs6 O5 P9 140.5(2) . .
O4 Cs6 O5 P9 -153.47(17) 1_655 .
O42 Cs6 O5 P9 -106.3(2) 1_655 .
O39 Cs6 O5 P9 43.1(2) . .
P1 Cs6 O5 P9 -117.47(18) 1_655 .
O3 Mg3 O6 P8 129.3(4) 1_556 2_554
O20 Mg3 O6 P8 36.2(4) 1_656 2_554
O24 Mg3 O6 P8 60(3) . 2_554
O7 Mg3 O6 P8 -138.4(4) . 2_554
O9 Mg3 O6 P8 -52.5(4) . 2_554
P16 Mg3 O6 P8 -65.4(4) 1_655 2_554
Cs4 Mg3 O6 P8 -179.6(3) . 2_554
Cs6 Mg3 O6 P8 74.8(4) 1_556 2_554
O3 Mg3 O6 Cs1 -42.3(3) 1_556 2_554
O20 Mg3 O6 Cs1 -135.5(2) 1_656 2_554
O24 Mg3 O6 Cs1 -111(2) . 2_554
O7 Mg3 O6 Cs1 50.0(3) . 2_554
O9 Mg3 O6 Cs1 135.9(2) . 2_554
P16 Mg3 O6 Cs1 122.93(19) 1_655 2_554
Cs4 Mg3 O6 Cs1 8.8(3) . 2_554
Cs6 Mg3 O6 Cs1 -96.9(2) 1_556 2_554
O3 Mg3 O7 P15 -172.5(4) 1_556 1_655
O20 Mg3 O7 P15 -31.7(19) 1_656 1_655
O6 Mg3 O7 P15 92.7(4) . 1_655
O24 Mg3 O7 P15 -88.7(4) . 1_655
O9 Mg3 O7 P15 0.1(4) . 1_655
P16 Mg3 O7 P15 -18.6(3) 1_655 1_655
Cs4 Mg3 O7 P15 -132.6(4) . 1_655
Cs6 Mg3 O7 P15 -139.5(3) 1_556 1_655
O3 Mg3 O7 Cs4 -39.81(18) 1_556 .
O20 Mg3 O7 Cs4 100.9(17) 1_656 .
O6 Mg3 O7 Cs4 -134.63(16) . .
O24 Mg3 O7 Cs4 43.93(17) . .
O9 Mg3 O7 Cs4 132.80(17) . .
P16 Mg3 O7 Cs4 114.05(14) 1_655 .
Cs6 Mg3 O7 Cs4 -6.9(3) 1_556 .
O10 Cs4 O7 P15 -90.3(3) . 1_655
O49 Cs4 O7 P15 -7.15(19) 2_553 1_655
O24 Cs4 O7 P15 111.9(3) . 1_655
O14 Cs4 O7 P15 90.0(2) . 1_655
O19 Cs4 O7 P15 -45.4(2) 2_454 1_655
O3 Cs4 O7 P15 172.2(3) 1_556 1_655
O21 Cs4 O7 P15 72.2(2) . 1_655
O22 Cs4 O7 P15 -143.8(3) 1_556 1_655
O2 Cs4 O7 P15 84.2(5) . 1_655
O54 Cs4 O7 P15 -175.9(2) 1_556 1_655
P16 Cs4 O7 P15 111.7(2) . 1_655
O10 Cs4 O7 Mg3 125.6(2) . .
O49 Cs4 O7 Mg3 -151.3(2) 2_553 .
O24 Cs4 O7 Mg3 -32.24(14) . .
O14 Cs4 O7 Mg3 -54.1(2) . .
O19 Cs4 O7 Mg3 170.47(15) 2_454 .
O3 Cs4 O7 Mg3 28.08(14) 1_556 .
O21 Cs4 O7 Mg3 -71.89(16) . .
O22 Cs4 O7 Mg3 72.05(16) 1_556 .
O2 Cs4 O7 Mg3 -59.9(5) . .
O54 Cs4 O7 Mg3 39.95(17) 1_556 .
P16 Cs4 O7 Mg3 -32.4(2) . .
O38 P4 O8 Mg2 179.1(3) 1_655 .
O18 P4 O8 Mg2 -55.4(4) . .
O1 P4 O8 Mg2 54.8(4) . .
Cs3 P4 O8 Mg2 128.2(3) 1_655 .
Cs5 P4 O8 Mg2 53.7(10) . .
O38 P4 O8 Cs3 51.0(3) 1_655 1_655
O18 P4 O8 Cs3 176.47(19) . 1_655
O1 P4 O8 Cs3 -73.3(2) . 1_655
Mg2 P4 O8 Cs3 -128.2(3) . 1_655
Cs5 P4 O8 Cs3 -74.5(8) . 1_655
O19 Mg2 O8 P4 33.5(15) . .
O41 Mg2 O8 P4 -145.5(3) 1_556 .
O10 Mg2 O8 P4 125.7(3) 2_444 .
O29 Mg2 O8 P4 34.4(3) . .
O33 Mg2 O8 P4 -53.6(3) . .
Cs3 Mg2 O8 P4 -13.2(4) . .
Cs4 Mg2 O8 P4 95.7(3) 2_444 .
O19 Mg2 O8 Cs3 142.3(13) . 1_655
O41 Mg2 O8 Cs3 -36.8(2) 1_556 1_655
O10 Mg2 O8 Cs3 -125.5(2) 2_444 1_655
O29 Mg2 O8 Cs3 143.2(2) . 1_655
O33 Mg2 O8 Cs3 55.2(2) . 1_655
P4 Mg2 O8 Cs3 108.8(4) . 1_655
Cs3 Mg2 O8 Cs3 95.54(18) . 1_655
Cs4 Mg2 O8 Cs3 -155.52(10) 2_444 1_655
O3 Mg3 O9 P16 18.9(16) 1_556 1_655
O20 Mg3 O9 P16 125.1(3) 1_656 1_655
O6 Mg3 O9 P16 -147.9(3) . 1_655
O24 Mg3 O9 P16 36.2(3) . 1_655
O7 Mg3 O9 P16 -51.4(3) . 1_655
Cs4 Mg3 O9 P16 -13.8(4) . 1_655
Cs6 Mg3 O9 P16 97.8(3) 1_556 1_655
O3 Mg3 O9 Cs4 120.7(14) 1_556 1_655
O20 Mg3 O9 Cs4 -133.1(2) 1_656 1_655
O6 Mg3 O9 Cs4 -46.1(2) . 1_655
O24 Mg3 O9 Cs4 138.0(2) . 1_655
O7 Mg3 O9 Cs4 50.4(2) . 1_655
P16 Mg3 O9 Cs4 101.8(4) 1_655 1_655
Cs4 Mg3 O9 Cs4 88.1(2) . 1_655
Cs6 Mg3 O9 Cs4 -160.42(11) 1_556 1_655
O7 P15 O10 Mg2 -109.8(4) 1_455 2_454
O49 P15 O10 Mg2 16.4(5) 2_453 2_454
O2 P15 O10 Mg2 123.6(4) . 2_454
Cs4 P15 O10 Mg2 -49.9(6) 1_455 2_454
Cs4 P15 O10 Mg2 153.0(5) . 2_454
O7 P15 O10 Cs4 97.2(3) 1_455 .
O49 P15 O10 Cs4 -136.6(2) 2_453 .
O2 P15 O10 Cs4 -29.4(3) . .
Cs4 P15 O10 Cs4 157.09(15) 1_455 .
O7 Cs4 O10 P15 -164.0(2) . .
O49 Cs4 O10 P15 136.6(2) 2_553 .
O24 Cs4 O10 P15 -24.3(4) . .
O14 Cs4 O10 P15 15.8(2) . .
O19 Cs4 O10 P15 139.2(3) 2_454 .
O3 Cs4 O10 P15 -87.4(3) 1_556 .
O21 Cs4 O10 P15 38.5(3) . .
O22 Cs4 O10 P15 -115.5(3) 1_556 .
O2 Cs4 O10 P15 17.93(19) . .
O54 Cs4 O10 P15 -76.7(2) 1_556 .
P16 Cs4 O10 P15 1.8(2) . .
O7 Cs4 O10 Mg2 36.3(3) . 2_454
O49 Cs4 O10 Mg2 -23.1(3) 2_553 2_454
O24 Cs4 O10 Mg2 175.99(18) . 2_454
O14 Cs4 O10 Mg2 -143.90(19) . 2_454
O19 Cs4 O10 Mg2 -20.52(15) 2_454 2_454
O3 Cs4 O10 Mg2 112.93(18) 1_556 2_454
O21 Cs4 O10 Mg2 -121.20(17) . 2_454
O22 Cs4 O10 Mg2 84.75(18) 1_556 2_454
O2 Cs4 O10 Mg2 -141.8(3) . 2_454
O54 Cs4 O10 Mg2 123.55(19) 1_556 2_454
P16 Cs4 O10 Mg2 -157.9(2) . 2_454
O42 Mg1 O11 P3 -113.7(4) . 1_455
O32 Mg1 O11 P3 103(3) . 1_455
O17 Mg1 O11 P3 64.6(4) . 1_455
O35 Mg1 O11 P3 -22.2(4) 1_455 1_455
O40 Mg1 O11 P3 153.0(4) . 1_455
P10 Mg1 O11 P3 81.5(4) 1_456 1_455
Cs2 Mg1 O11 P3 -174.4(3) . 1_455
Cs3 Mg1 O11 P3 -170.7(5) . 1_455
Cs6 Mg1 O11 P3 -66.5(4) 1_455 1_455
O42 Mg1 O11 Cs3 57.0(2) . .
O32 Mg1 O11 Cs3 -86(3) . .
O17 Mg1 O11 Cs3 -124.7(2) . .
O35 Mg1 O11 Cs3 148.5(2) 1_455 .
O40 Mg1 O11 Cs3 -36.3(2) . .
P10 Mg1 O11 Cs3 -107.77(15) 1_456 .
Cs2 Mg1 O11 Cs3 -3.7(3) . .
Cs6 Mg1 O11 Cs3 104.25(15) 1_455 .
O33 Cs3 O11 P3 -169.7(2) . 1_455
O48 Cs3 O11 P3 141.9(2) . 1_455
O29 Cs3 O11 P3 2.1(5) . 1_455
O50 Cs3 O11 P3 -71.1(3) 1_456 1_455
O38 Cs3 O11 P3 30.5(2) . 1_455
O19 Cs3 O11 P3 -78.1(3) . 1_455
O36 Cs3 O11 P3 52.7(3) . 1_455
O8 Cs3 O11 P3 -12.3(2) 1_455 1_455
O31 Cs3 O11 P3 -111.4(3) 1_556 1_455
O40 Cs3 O11 P3 -161.0(3) . 1_455
O25 Cs3 O11 P3 144.2(3) . 1_455
O33 Cs3 O11 Mg1 17.6(4) . .
O48 Cs3 O11 Mg1 -30.8(2) . .
O29 Cs3 O11 Mg1 -170.6(2) . .
O50 Cs3 O11 Mg1 116.3(2) 1_456 .
O38 Cs3 O11 Mg1 -142.2(2) . .
O19 Cs3 O11 Mg1 109.2(2) . .
O36 Cs3 O11 Mg1 -120.01(18) . .
O8 Cs3 O11 Mg1 175.0(2) 1_455 .
O31 Cs3 O11 Mg1 75.9(2) 1_556 .
O40 Cs3 O11 Mg1 26.27(16) . .
O25 Cs3 O11 Mg1 -28.48(19) . .
O6 P8 O12 Mg6 -130.8(3) 2_544 2_443
O5 P8 O12 Mg6 102.9(4) 2_443 2_443
O54 P8 O12 Mg6 -6.0(5) 2_443 2_443
Cs1 P8 O12 Mg6 -107.1(4) . 2_443
O6 P8 O12 Cs1 -23.7(3) 2_544 .
O5 P8 O12 Cs1 -150.0(2) 2_443 .
O54 P8 O12 Cs1 101.2(2) 2_443 .
O6 P8 O12 Cs2 104.9(3) 2_544 2_443
O5 P8 O12 Cs2 -21.4(3) 2_443 2_443
O54 P8 O12 Cs2 -130.3(2) 2_443 2_443
Cs1 P8 O12 Cs2 128.6(2) . 2_443
O16 Cs1 O12 P8 61.4(3) 1_655 .
O2 Cs1 O12 P8 178.8(2) 2_443 .
O6 Cs1 O12 P8 13.04(16) 2_544 .
O46 Cs1 O12 P8 -71.9(2) . .
O30 Cs1 O12 P8 -108.2(2) 2_443 .
O28 Cs1 O12 P8 -153.2(2) . .
O27 Cs1 O12 P8 144.3(2) 2_543 .
O18 Cs1 O12 P8 -63.6(2) . .
O21 Cs1 O12 P8 116.07(19) 2_543 .
P16 Cs1 O12 P8 171.5(2) 2_443 .
O16 Cs1 O12 Mg6 -163.11(18) 1_655 2_443
O2 Cs1 O12 Mg6 -45.74(16) 2_443 2_443
O6 Cs1 O12 Mg6 148.5(2) 2_544 2_443
O46 Cs1 O12 Mg6 63.56(15) . 2_443
O30 Cs1 O12 Mg6 27.29(14) 2_443 2_443
O28 Cs1 O12 Mg6 -17.7(4) . 2_443
O27 Cs1 O12 Mg6 -80.26(16) 2_543 2_443
O18 Cs1 O12 Mg6 71.84(17) . 2_443
P8 Cs1 O12 Mg6 135.5(3) . 2_443
O21 Cs1 O12 Mg6 -108.47(15) 2_543 2_443
P16 Cs1 O12 Mg6 -53.03(12) 2_443 2_443
O16 Cs1 O12 Cs2 -61.0(3) 1_655 2_443
O2 Cs1 O12 Cs2 56.34(16) 2_443 2_443
O6 Cs1 O12 Cs2 -109.4(2) 2_544 2_443
O46 Cs1 O12 Cs2 165.63(16) . 2_443
O30 Cs1 O12 Cs2 129.4(2) 2_443 2_443
O28 Cs1 O12 Cs2 84.4(3) . 2_443
O27 Cs1 O12 Cs2 21.81(12) 2_543 2_443
O18 Cs1 O12 Cs2 173.92(12) . 2_443
P8 Cs1 O12 Cs2 -122.5(3) . 2_443
O21 Cs1 O12 Cs2 -6.39(15) 2_543 2_443
P16 Cs1 O12 Cs2 49.04(11) 2_443 2_443
O19 P13 O13 Mg5 -172.9(3) 1_554 .
O31 P13 O13 Mg5 61.6(4) . .
O50 P13 O13 Mg5 -48.9(4) 1_455 .
Cs3 P13 O13 Mg5 -27.4(15) 1_554 .
Cs4 P13 O13 Mg5 -129.6(3) 2_443 .
O38 Mg5 O13 P13 7(3) . .
O16 Mg5 O13 P13 145.6(3) . .
O36 Mg5 O13 P13 -126.2(3) . .
O26 Mg5 O13 P13 -33.0(3) . .
O28 Mg5 O13 P13 56.5(3) 1_455 .
Cs5 Mg5 O13 P13 6.8(3) 1_455 .
Cs1 Mg5 O13 P13 106.7(3) 1_455 .
Cs3 Mg5 O13 P13 -107.3(3) . .
O9 P16 O14 Mg6 135.1(9) 1_455 .
O27 P16 O14 Mg6 6.8(10) 1_455 .
O2 P16 O14 Mg6 -100.0(10) . .
Mg3 P16 O14 Mg6 133.6(8) 1_455 .
Cs4 P16 O14 Mg6 -165.4(10) . .
Cs1 P16 O14 Mg6 -52.0(9) 2_453 .
O9 P16 O14 Cs4 -59.5(3) 1_455 .
O27 P16 O14 Cs4 172.14(19) 1_455 .
O2 P16 O14 Cs4 65.3(2) . .
Mg3 P16 O14 Cs4 -61.0(5) 1_455 .
Cs1 P16 O14 Cs4 113.34(11) 2_453 .
O30 Mg6 O14 P16 96.9(10) . .
O37 Mg6 O14 P16 -84.2(10) . .
O15 Mg6 O14 P16 70(5) . .
O21 Mg6 O14 P16 -173.9(10) . .
O12 Mg6 O14 P16 7.3(10) 2_453 .
P7 Mg6 O14 P16 59.9(12) . .
Cs1 Mg6 O14 P16 51.2(9) 2_453 .
Cs2 Mg6 O14 P16 -45.3(10) . .
Cs4 Mg6 O14 P16 164.6(11) . .
O30 Mg6 O14 Cs4 -67.71(19) . .
O37 Mg6 O14 Cs4 111.21(19) . .
O15 Mg6 O14 Cs4 -95(4) . .
O21 Mg6 O14 Cs4 21.48(19) . .
O12 Mg6 O14 Cs4 -157.34(18) 2_453 .
P7 Mg6 O14 Cs4 -104.7(3) . .
Cs1 Mg6 O14 Cs4 -113.44(17) 2_453 .
Cs2 Mg6 O14 Cs4 150.11(16) . .
O7 Cs4 O14 P16 146.58(18) . .
O10 Cs4 O14 P16 -33.3(2) . .
O49 Cs4 O14 P16 -160.04(18) 2_553 .
O24 Cs4 O14 P16 128.8(2) . .
O19 Cs4 O14 P16 -79.0(2) 2_454 .
O3 Cs4 O14 P16 90.7(2) 1_556 .
O21 Cs4 O14 P16 169.0(3) . .
O22 Cs4 O14 P16 55.1(3) 1_556 .
O2 Cs4 O14 P16 -35.45(17) . .
O54 Cs4 O14 P16 52.5(2) 1_556 .
O7 Cs4 O14 Mg6 -38.5(2) . .
O10 Cs4 O14 Mg6 141.6(2) . .
O49 Cs4 O14 Mg6 14.9(2) 2_553 .
O24 Cs4 O14 Mg6 -56.26(19) . .
O19 Cs4 O14 Mg6 95.92(19) 2_454 .
O3 Cs4 O14 Mg6 -94.42(19) 1_556 .
O21 Cs4 O14 Mg6 -16.07(15) . .
O22 Cs4 O14 Mg6 -129.96(18) 1_556 .
O2 Cs4 O14 Mg6 139.5(3) . .
O54 Cs4 O14 Mg6 -132.60(19) 1_556 .
P16 Cs4 O14 Mg6 174.9(4) . .
O3 P7 O15 Mg6 -177.8(3) . .
O22 P7 O15 Mg6 57.2(4) . .
O54 P7 O15 Mg6 -54.3(4) . .
Cs4 P7 O15 Mg6 59(5) 1_554 .
Cs6 P7 O15 Mg6 -127.2(3) . .
O14 Mg6 O15 P7 -11(4) . .
O30 Mg6 O15 P7 -38.2(3) . .
O37 Mg6 O15 P7 142.9(3) . .
O21 Mg6 O15 P7 -127.5(3) . .
O12 Mg6 O15 P7 51.6(3) 2_453 .
Cs1 Mg6 O15 P7 7.1(4) 2_453 .
Cs2 Mg6 O15 P7 103.3(3) . .
Cs4 Mg6 O15 P7 -103.1(3) . .
O38 Mg5 O16 P6 -124.8(4) . 2_443
O36 Mg5 O16 P6 -30.8(4) . 2_443
O13 Mg5 O16 P6 57.9(4) . 2_443
O26 Mg5 O16 P6 74(2) . 2_443
O28 Mg5 O16 P6 144.5(4) 1_455 2_443
P13 Mg5 O16 P6 71.5(4) . 2_443
Cs5 Mg5 O16 P6 -177.8(3) 1_455 2_443
Cs1 Mg5 O16 P6 173.5(5) 1_455 2_443
Cs3 Mg5 O16 P6 -77.5(4) . 2_443
O38 Mg5 O16 Cs1 61.7(2) . 1_455
O36 Mg5 O16 Cs1 155.7(2) . 1_455
O13 Mg5 O16 Cs1 -115.6(2) . 1_455
O26 Mg5 O16 Cs1 -99(2) . 1_455
O28 Mg5 O16 Cs1 -29.00(19) 1_455 1_455
P13 Mg5 O16 Cs1 -101.97(16) . 1_455
Cs5 Mg5 O16 Cs1 8.7(3) 1_455 1_455
Cs3 Mg5 O16 Cs1 109.03(14) . 1_455
O42 Mg1 O17 P10 -104(6) . 1_456
O11 Mg1 O17 P10 134.0(3) . 1_456
O32 Mg1 O17 P10 -43.8(3) . 1_456
O35 Mg1 O17 P10 -135.4(3) 1_455 1_456
O40 Mg1 O17 P10 43.8(3) . 1_456
Cs2 Mg1 O17 P10 -0.6(4) . 1_456
Cs3 Mg1 O17 P10 96.8(3) . 1_456
Cs6 Mg1 O17 P10 -108.4(3) 1_455 1_456
O38 P4 O18 P5 -178.1(3) 1_655 .
O8 P4 O18 P5 49.1(4) . .
O1 P4 O18 P5 -66.8(4) . .
Mg2 P4 O18 P5 21.6(3) . .
Cs3 P4 O18 P5 -177(100) 1_655 .
Cs5 P4 O18 P5 -117.4(4) . .
O38 P4 O18 Cs1 49.9(3) 1_655 .
O8 P4 O18 Cs1 -83.0(2) . .
O1 P4 O18 Cs1 161.1(2) . .
Mg2 P4 O18 Cs1 -110.43(14) . .
Cs3 P4 O18 Cs1 51(2) 1_655 .
Cs5 P4 O18 Cs1 110.49(16) . .
O38 P4 O18 Cs5 -60.6(2) 1_655 .
O8 P4 O18 Cs5 166.5(2) . .
O1 P4 O18 Cs5 50.61(19) . .
Mg2 P4 O18 Cs5 139.08(7) . .
Cs3 P4 O18 Cs5 -60(2) 1_655 .
O29 P5 O18 P4 -22.2(4) . .
O36 P5 O18 P4 109.8(4) . .
O46 P5 O18 P4 -135.1(4) . .
Cs3 P5 O18 P4 39.9(4) . .
O29 P5 O18 Cs1 111.3(2) . .
O36 P5 O18 Cs1 -116.7(2) . .
O46 P5 O18 Cs1 -1.6(2) . .
Cs3 P5 O18 Cs1 173.37(5) . .
O29 P5 O18 Cs5 -123.3(2) . .
O36 P5 O18 Cs5 8.7(3) . .
O46 P5 O18 Cs5 123.8(2) . .
Cs3 P5 O18 Cs5 -61.2(2) . .
O16 Cs1 O18 P4 -22.4(2) 1_655 .
O2 Cs1 O18 P4 -127.1(2) 2_443 .
O6 Cs1 O18 P4 85.2(2) 2_544 .
O46 Cs1 O18 P4 142.7(3) . .
O12 Cs1 O18 P4 130.2(2) . .
O30 Cs1 O18 P4 164.5(2) 2_443 .
O28 Cs1 O18 P4 -75.5(2) . .
O27 Cs1 O18 P4 -144.8(2) 2_543 .
P8 Cs1 O18 P4 108.37(19) . .
O21 Cs1 O18 P4 -49.2(3) 2_543 .
P16 Cs1 O18 P4 -148.14(16) 2_443 .
O16 Cs1 O18 P5 -163.9(2) 1_655 .
O2 Cs1 O18 P5 91.4(2) 2_443 .
O6 Cs1 O18 P5 -56.3(2) 2_544 .
O46 Cs1 O18 P5 1.16(17) . .
O12 Cs1 O18 P5 -11.4(3) . .
O30 Cs1 O18 P5 23.0(2) 2_443 .
O28 Cs1 O18 P5 143.0(2) . .
O27 Cs1 O18 P5 73.7(3) 2_543 .
P8 Cs1 O18 P5 -33.2(2) . .
O21 Cs1 O18 P5 169.25(17) 2_543 .
P16 Cs1 O18 P5 70.3(2) 2_443 .
O16 Cs1 O18 Cs5 67.92(13) 1_655 .
O2 Cs1 O18 Cs5 -36.79(16) 2_443 .
O6 Cs1 O18 Cs5 175.57(11) 2_544 .
O46 Cs1 O18 Cs5 -127.0(2) . .
O12 Cs1 O18 Cs5 -139.50(12) . .
O30 Cs1 O18 Cs5 -105.17(13) 2_443 .
O28 Cs1 O18 Cs5 14.85(10) . .
O27 Cs1 O18 Cs5 -54.5(3) 2_543 .
P8 Cs1 O18 Cs5 -161.30(8) . .
O21 Cs1 O18 Cs5 41.1(2) 2_543 .
P16 Cs1 O18 Cs5 -57.81(14) 2_443 .
O23 Cs5 O18 P4 -124.21(17) . .
O26 Cs5 O18 P4 47.35(17) 1_655 .
O1 Cs5 O18 P4 -34.93(17) . .
O41 Cs5 O18 P4 127.47(17) . .
O28 Cs5 O18 P4 94.50(18) . .
O52 Cs5 O18 P4 54.2(2) 1_655 .
O47 Cs5 O18 P4 -72.20(18) . .
O45 Cs5 O18 P4 -85.1(2) . .
O38 Cs5 O18 P4 32.71(16) 1_655 .
O51 Cs5 O18 P4 -1.4(4) 1_654 .
O31 Cs5 O18 P4 -165.52(17) . .
O23 Cs5 O18 P5 3.3(2) . .
O26 Cs5 O18 P5 174.8(2) 1_655 .
O1 Cs5 O18 P5 92.6(3) . .
O41 Cs5 O18 P5 -105.0(2) . .
O28 Cs5 O18 P5 -138.0(2) . .
O52 Cs5 O18 P5 -178.27(19) 1_655 .
O47 Cs5 O18 P5 55.3(2) . .
O45 Cs5 O18 P5 42.4(3) . .
O38 Cs5 O18 P5 160.2(3) 1_655 .
O51 Cs5 O18 P5 126.1(3) 1_654 .
O31 Cs5 O18 P5 -38.0(2) . .
O23 Cs5 O18 Cs1 126.26(13) . .
O26 Cs5 O18 Cs1 -62.18(13) 1_655 .
O1 Cs5 O18 Cs1 -144.5(2) . .
O41 Cs5 O18 Cs1 17.94(12) . .
O28 Cs5 O18 Cs1 -15.03(11) . .
O52 Cs5 O18 Cs1 -55.29(18) 1_655 .
O47 Cs5 O18 Cs1 178.27(12) . .
O45 Cs5 O18 Cs1 165.37(13) . .
O38 Cs5 O18 Cs1 -76.82(16) 1_655 .
O51 Cs5 O18 Cs1 -111.0(2) 1_654 .
O31 Cs5 O18 Cs1 84.95(13) . .
O41 Mg2 O19 P13 32.3(7) 1_556 1_556
O10 Mg2 O19 P13 121.3(7) 2_444 1_556
O29 Mg2 O19 P13 -147.7(7) . 1_556
O33 Mg2 O19 P13 -60.2(7) . 1_556
O8 Mg2 O19 P13 -146.7(11) . 1_556
P4 Mg2 O19 P13 -121.2(6) . 1_556
Cs3 Mg2 O19 P13 -96.6(7) . 1_556
Cs4 Mg2 O19 P13 145.9(7) 2_444 1_556
O41 Mg2 O19 Cs4 -113.62(16) 1_556 2_444
O10 Mg2 O19 Cs4 -24.64(17) 2_444 2_444
O29 Mg2 O19 Cs4 66.44(17) . 2_444
O33 Mg2 O19 Cs4 153.86(16) . 2_444
O8 Mg2 O19 Cs4 67.4(14) . 2_444
P4 Mg2 O19 Cs4 92.9(3) . 2_444
Cs3 Mg2 O19 Cs4 117.47(15) . 2_444
O41 Mg2 O19 Cs3 128.91(14) 1_556 .
O10 Mg2 O19 Cs3 -142.11(15) 2_444 .
O29 Mg2 O19 Cs3 -51.03(16) . .
O33 Mg2 O19 Cs3 36.39(16) . .
O8 Mg2 O19 Cs3 -50.1(14) . .
P4 Mg2 O19 Cs3 -24.6(3) . .
Cs4 Mg2 O19 Cs3 -117.47(15) 2_444 .
O11 Cs3 O19 P13 -20.7(3) . 1_556
O33 Cs3 O19 P13 123.3(2) . 1_556
O48 Cs3 O19 P13 125.25(19) . 1_556
O29 Cs3 O19 P13 -167.1(3) . 1_556
O50 Cs3 O19 P13 -31.22(17) 1_456 1_556
O38 Cs3 O19 P13 -115.56(19) . 1_556
O36 Cs3 O19 P13 -162.1(2) . 1_556
O8 Cs3 O19 P13 -77.5(2) 1_455 1_556
O31 Cs3 O19 P13 33.85(17) 1_556 1_556
O40 Cs3 O19 P13 35.1(2) . 1_556
O25 Cs3 O19 P13 100.2(2) . 1_556
O11 Cs3 O19 Mg2 -172.79(13) . .
O33 Cs3 O19 Mg2 -28.76(14) . .
O48 Cs3 O19 Mg2 -26.85(16) . .
O29 Cs3 O19 Mg2 40.80(15) . .
O50 Cs3 O19 Mg2 176.7(2) 1_456 .
O38 Cs3 O19 Mg2 92.34(16) . .
O36 Cs3 O19 Mg2 45.81(15) . .
O8 Cs3 O19 Mg2 130.38(15) 1_455 .
O31 Cs3 O19 Mg2 -118.2(2) 1_556 .
O40 Cs3 O19 Mg2 -117.03(15) . .
O25 Cs3 O19 Mg2 -51.92(19) . .
O11 Cs3 O19 Cs4 86.40(18) . 2_444
O33 Cs3 O19 Cs4 -129.57(18) . 2_444
O48 Cs3 O19 Cs4 -127.66(14) . 2_444
O29 Cs3 O19 Cs4 -60.01(15) . 2_444
O50 Cs3 O19 Cs4 75.88(17) 1_456 2_444
O38 Cs3 O19 Cs4 -8.46(16) . 2_444
O36 Cs3 O19 Cs4 -55.00(14) . 2_444
O8 Cs3 O19 Cs4 29.58(14) 1_455 2_444
O31 Cs3 O19 Cs4 140.9(2) 1_556 2_444
O40 Cs3 O19 Cs4 142.17(12) . 2_444
O25 Cs3 O19 Cs4 -152.73(12) . 2_444
O34 P9 O20 Mg3 -105.3(4) . 1_454
O4 P9 O20 Mg3 128.1(4) . 1_454
O5 P9 O20 Mg3 21.5(5) . 1_454
Cs6 P9 O20 Mg3 -45.5(5) . 1_454
Cs6 P9 O20 Mg3 154.1(5) 1_455 1_454
O34 P9 O20 Cs6 100.6(3) . 1_455
O4 P9 O20 Cs6 -26.1(3) . 1_455
O5 P9 O20 Cs6 -132.7(3) . 1_455
Cs6 P9 O20 Cs6 160.38(12) . 1_455
O24 P17 O21 Mg6 -100.9(4) . .
O43 P17 O21 Mg6 28.4(5) 1_655 .
O27 P17 O21 Mg6 132.0(4) . .
Cs4 P17 O21 Mg6 -111.2(4) . .
O24 P17 O21 Cs4 10.3(3) . .
O43 P17 O21 Cs4 139.6(2) 1_655 .
O27 P17 O21 Cs4 -116.8(2) . .
O24 P17 O21 Cs1 123.0(2) . 2_553
O43 P17 O21 Cs1 -107.8(2) 1_655 2_553
O27 P17 O21 Cs1 -4.1(2) . 2_553
Cs4 P17 O21 Cs1 112.66(15) . 2_553
O14 Mg6 O21 P17 88.6(4) . .
O30 Mg6 O21 P17 178.6(4) . .
O37 Mg6 O21 P17 -3.7(4) . .
O15 Mg6 O21 P17 -94.0(4) . .
O12 Mg6 O21 P17 -102.1(17) 2_453 .
P7 Mg6 O21 P17 -112.2(4) . .
Cs1 Mg6 O21 P17 147.0(3) 2_453 .
Cs2 Mg6 O21 P17 14.0(5) . .
Cs4 Mg6 O21 P17 108.6(4) . .
O14 Mg6 O21 Cs4 -19.99(18) . .
O30 Mg6 O21 Cs4 70.01(17) . .
O37 Mg6 O21 Cs4 -112.27(17) . .
O15 Mg6 O21 Cs4 157.40(17) . .
O12 Mg6 O21 Cs4 149.3(17) 2_453 .
P7 Mg6 O21 Cs4 139.19(10) . .
Cs1 Mg6 O21 Cs4 38.4(2) 2_453 .
Cs2 Mg6 O21 Cs4 -94.57(14) . .
O14 Mg6 O21 Cs1 -139.41(19) . 2_553
O30 Mg6 O21 Cs1 -49.41(19) . 2_553
O37 Mg6 O21 Cs1 128.31(18) . 2_553
O15 Mg6 O21 Cs1 37.98(18) . 2_553
O12 Mg6 O21 Cs1 29.9(18) 2_453 2_553
P7 Mg6 O21 Cs1 19.77(16) . 2_553
Cs1 Mg6 O21 Cs1 -81.0(2) 2_453 2_553
Cs2 Mg6 O21 Cs1 146.01(9) . 2_553
Cs4 Mg6 O21 Cs1 -119.42(19) . 2_553
O7 Cs4 O21 P17 42.13(19) . .
O10 Cs4 O21 P17 -148.74(18) . .
O49 Cs4 O21 P17 88.5(2) 2_553 .
O24 Cs4 O21 P17 -5.78(16) . .
O14 Cs4 O21 P17 -119.4(2) . .
O19 Cs4 O21 P17 146.31(18) 2_454 .
O3 Cs4 O21 P17 -10.6(2) 1_556 .
O22 Cs4 O21 P17 -3.8(3) 1_556 .
O2 Cs4 O21 P17 -135.1(2) . .
O54 Cs4 O21 P17 -45.1(2) 1_556 .
P16 Cs4 O21 P17 -114.9(2) . .
O7 Cs4 O21 Mg6 176.71(18) . .
O10 Cs4 O21 Mg6 -14.2(2) . .
O49 Cs4 O21 Mg6 -136.89(18) 2_553 .
O24 Cs4 O21 Mg6 128.8(2) . .
O14 Cs4 O21 Mg6 15.19(14) . .
O19 Cs4 O21 Mg6 -79.11(18) 2_454 .
O3 Cs4 O21 Mg6 123.97(16) 1_556 .
O22 Cs4 O21 Mg6 130.74(16) 1_556 .
O2 Cs4 O21 Mg6 -0.56(16) . .
O54 Cs4 O21 Mg6 89.51(17) 1_556 .
P16 Cs4 O21 Mg6 19.69(13) . .
O7 Cs4 O21 Cs1 -61.89(12) . 2_553
O10 Cs4 O21 Cs1 107.23(14) . 2_553
O49 Cs4 O21 Cs1 -15.49(11) 2_553 2_553
O24 Cs4 O21 Cs1 -109.81(18) . 2_553
O14 Cs4 O21 Cs1 136.59(18) . 2_553
O19 Cs4 O21 Cs1 42.28(16) 2_454 2_553
O3 Cs4 O21 Cs1 -114.63(12) 1_556 2_553
O22 Cs4 O21 Cs1 -107.87(15) 1_556 2_553
O2 Cs4 O21 Cs1 120.84(12) . 2_553
O54 Cs4 O21 Cs1 -149.09(11) 1_556 2_553
P16 Cs4 O21 Cs1 141.08(12) . 2_553
O3 P7 O22 P6 -166.8(4) . .
O15 P7 O22 P6 -33.6(5) . .
O54 P7 O22 P6 83.9(5) . .
Mg6 P7 O22 P6 -6.4(4) . .
Cs4 P7 O22 P6 146.5(5) 1_554 .
Cs6 P7 O22 P6 164.1(5) . .
O3 P7 O22 Cs4 46.8(2) . 1_554
O15 P7 O22 Cs4 179.9(2) . 1_554
O54 P7 O22 Cs4 -62.6(2) . 1_554
Mg6 P7 O22 Cs4 -152.88(9) . 1_554
Cs6 P7 O22 Cs4 17.6(9) . 1_554
O30 P6 O22 P7 -3.7(5) . .
O16 P6 O22 P7 128.7(4) 2_453 .
O46 P6 O22 P7 -115.9(5) 2_453 .
Cs1 P6 O22 P7 95.6(4) 2_553 .
Cs1 P6 O22 P7 -60.7(5) 2_453 .
O30 P6 O22 Cs4 128.6(3) . 1_554
O16 P6 O22 Cs4 -99.0(3) 2_453 1_554
O46 P6 O22 Cs4 16.4(4) 2_453 1_554
Cs1 P6 O22 Cs4 -132.1(3) 2_553 1_554
Cs1 P6 O22 Cs4 71.6(3) 2_453 1_554
O26 P12 O23 Mg4 -101.8(4) . .
O52 P12 O23 Mg4 24.9(5) . .
O31 P12 O23 Mg4 133.1(4) . .
Cs5 P12 O23 Mg4 166.4(5) . .
Cs5 P12 O23 Mg4 -43.9(5) 1_455 .
O26 P12 O23 Cs5 91.7(3) . .
O52 P12 O23 Cs5 -141.5(2) . .
O31 P12 O23 Cs5 -33.3(3) . .
Cs5 P12 O23 Cs5 149.66(12) 1_455 .
O45 Mg4 O23 P12 -130.2(4) . .
O53 Mg4 O23 P12 -35.3(4) 1_554 .
O44 Mg4 O23 P12 57.0(4) . .
O47 Mg4 O23 P12 145.1(4) . .
O34 Mg4 O23 P12 88.4(16) . .
P1 Mg4 O23 P12 74.9(4) . .
Cs6 Mg4 O23 P12 -176.6(3) . .
Cs5 Mg4 O23 P12 -167.5(5) . .
O45 Mg4 O23 Cs5 37.2(2) . .
O53 Mg4 O23 Cs5 132.12(18) 1_554 .
O44 Mg4 O23 Cs5 -135.50(18) . .
O47 Mg4 O23 Cs5 -47.43(19) . .
O34 Mg4 O23 Cs5 -104.2(15) . .
P1 Mg4 O23 Cs5 -117.59(13) . .
Cs6 Mg4 O23 Cs5 -9.2(3) . .
O26 Cs5 O23 P12 163.3(5) 1_655 .
O1 Cs5 O23 P12 -103.1(3) . .
O41 Cs5 O23 P12 30.9(3) . .
O28 Cs5 O23 P12 -7.8(4) . .
O52 Cs5 O23 P12 119.1(2) 1_655 .
O47 Cs5 O23 P12 -156.5(3) . .
O45 Cs5 O23 P12 144.8(3) . .
O38 Cs5 O23 P12 -82.9(3) 1_655 .
O51 Cs5 O23 P12 136.6(3) 1_654 .
O31 Cs5 O23 P12 20.1(2) . .
O18 Cs5 O23 P12 -62.4(3) . .
O26 Cs5 O23 Mg4 -6.4(7) 1_655 .
O1 Cs5 O23 Mg4 87.20(18) . .
O41 Cs5 O23 Mg4 -138.82(16) . .
O28 Cs5 O23 Mg4 -177.54(13) . .
O52 Cs5 O23 Mg4 -50.6(2) 1_655 .
O47 Cs5 O23 Mg4 33.76(15) . .
O45 Cs5 O23 Mg4 -24.87(14) . .
O38 Cs5 O23 Mg4 107.40(19) 1_655 .
O51 Cs5 O23 Mg4 -33.10(18) 1_654 .
O31 Cs5 O23 Mg4 -149.6(3) . .
O18 Cs5 O23 Mg4 127.90(17) . .
O21 P17 O24 Mg3 -120.6(4) . .
O43 P17 O24 Mg3 110.0(4) 1_655 .
O27 P17 O24 Mg3 5.5(5) . .
Cs4 P17 O24 Mg3 -109.7(5) . .
O21 P17 O24 Cs4 -11.0(3) . .
O43 P17 O24 Cs4 -140.3(2) 1_655 .
O27 P17 O24 Cs4 115.2(2) . .
O3 Mg3 O24 P17 166.0(5) 1_556 .
O20 Mg3 O24 P17 -100.5(5) 1_656 .
O6 Mg3 O24 P17 -125(2) . .
O7 Mg3 O24 P17 73.9(5) . .
O9 Mg3 O24 P17 -11.7(5) . .
P16 Mg3 O24 P17 2.5(4) 1_655 .
Cs4 Mg3 O24 P17 112.6(5) . .
Cs6 Mg3 O24 P17 -139.5(5) 1_556 .
O3 Mg3 O24 Cs4 53.43(16) 1_556 .
O20 Mg3 O24 Cs4 146.92(16) 1_656 .
O6 Mg3 O24 Cs4 123(2) . .
O7 Mg3 O24 Cs4 -38.61(15) . .
O9 Mg3 O24 Cs4 -124.23(15) . .
P16 Mg3 O24 Cs4 -110.06(12) 1_655 .
Cs6 Mg3 O24 Cs4 107.94(11) 1_556 .
O7 Cs4 O24 P17 -108.4(3) . .
O10 Cs4 O24 P17 94.7(3) . .
O49 Cs4 O24 P17 -69.7(2) 2_553 .
O14 Cs4 O24 P17 53.5(2) . .
O19 Cs4 O24 P17 -55.8(4) 2_454 .
O3 Cs4 O24 P17 179.4(3) 1_556 .
O21 Cs4 O24 P17 5.92(17) . .
O22 Cs4 O24 P17 -172.6(2) 1_556 .
O2 Cs4 O24 P17 64.8(2) . .
O54 Cs4 O24 P17 148.9(2) 1_556 .
P16 Cs4 O24 P17 71.5(2) . .
O7 Cs4 O24 Mg3 32.14(14) . .
O10 Cs4 O24 Mg3 -124.8(2) . .
O49 Cs4 O24 Mg3 70.88(17) 2_553 .
O14 Cs4 O24 Mg3 -165.97(18) . .
O19 Cs4 O24 Mg3 84.8(3) 2_454 .
O3 Cs4 O24 Mg3 -40.06(14) 1_556 .
O21 Cs4 O24 Mg3 146.5(2) . .
O22 Cs4 O24 Mg3 -32.04(16) 1_556 .
O2 Cs4 O24 Mg3 -154.63(14) . .
O54 Cs4 O24 Mg3 -70.58(16) 1_556 .
P16 Cs4 O24 Mg3 -147.97(15) . .
O42 P1 O25 P2 165.7(4) . .
O44 P1 O25 P2 33.1(5) . .
O4 P1 O25 P2 -82.5(4) . .
Mg4 P1 O25 P2 8.1(4) . .
Cs6 P1 O25 P2 -121.8(5) 1_455 .
Cs2 P1 O25 P2 -124.9(4) . .
O42 P1 O25 Cs2 -69.4(2) . .
O44 P1 O25 Cs2 158.06(19) . .
O4 P1 O25 Cs2 42.4(2) . .
Mg4 P1 O25 Cs2 133.06(11) . .
Cs6 P1 O25 Cs2 3.1(7) 1_455 .
O42 P1 O25 Cs3 48.0(2) . .
O44 P1 O25 Cs3 -84.6(2) . .
O4 P1 O25 Cs3 159.78(18) . .
Mg4 P1 O25 Cs3 -109.57(11) . .
Cs6 P1 O25 Cs3 120.5(6) 1_455 .
Cs2 P1 O25 Cs3 117.37(17) . .
O47 P2 O25 P1 -11.1(5) . .
O35 P2 O25 P1 120.5(4) . .
O48 P2 O25 P1 -125.2(4) . .
Cs6 P2 O25 P1 54.0(4) . .
Cs2 P2 O25 P1 120.2(5) . .
O47 P2 O25 Cs2 -131.3(2) . .
O35 P2 O25 Cs2 0.3(3) . .
O48 P2 O25 Cs2 114.5(2) . .
Cs6 P2 O25 Cs2 -66.18(19) . .
O47 P2 O25 Cs3 107.5(2) . .
O35 P2 O25 Cs3 -121.0(2) . .
O48 P2 O25 Cs3 -6.7(2) . .
Cs6 P2 O25 Cs3 172.58(5) . .
Cs2 P2 O25 Cs3 -121.2(2) . .
O37 Cs2 O25 P1 -124.78(19) . .
O53 Cs2 O25 P1 115.46(19) . .
O43 Cs2 O25 P1 34.2(2) . .
O32 Cs2 O25 P1 37.18(19) . .
O40 Cs2 O25 P1 85.8(2) . .
O4 Cs2 O25 P1 -27.70(17) . .
O12 Cs2 O25 P1 -67.2(2) 2_453 .
O27 Cs2 O25 P1 -13.9(3) 1_455 .
O35 Cs2 O25 P1 -139.2(3) . .
P11 Cs2 O25 P1 98.87(19) . .
P18 Cs2 O25 P1 -142.23(17) . .
O37 Cs2 O25 P2 14.3(2) . .
O53 Cs2 O25 P2 -105.4(2) . .
O43 Cs2 O25 P2 173.30(18) . .
O32 Cs2 O25 P2 176.3(2) . .
O40 Cs2 O25 P2 -135.1(2) . .
O4 Cs2 O25 P2 111.4(3) . .
O12 Cs2 O25 P2 71.8(2) 2_453 .
O27 Cs2 O25 P2 125.2(2) 1_455 .
O35 Cs2 O25 P2 -0.16(16) . .
P11 Cs2 O25 P2 -122.0(2) . .
P18 Cs2 O25 P2 -3.1(2) . .
O37 Cs2 O25 Cs3 127.09(13) . .
O53 Cs2 O25 Cs3 7.33(14) . .
O43 Cs2 O25 Cs3 -73.92(16) . .
O32 Cs2 O25 Cs3 -70.96(13) . .
O40 Cs2 O25 Cs3 -22.32(11) . .
O4 Cs2 O25 Cs3 -135.8(2) . .
O12 Cs2 O25 Cs3 -175.38(11) 2_453 .
O27 Cs2 O25 Cs3 -122.0(2) 1_455 .
O35 Cs2 O25 Cs3 112.61(18) . .
P11 Cs2 O25 Cs3 -9.26(10) . .
P18 Cs2 O25 Cs3 109.63(10) . .
O11 Cs3 O25 P1 -34.33(19) . .
O33 Cs3 O25 P1 165.6(2) . .
O48 Cs3 O25 P1 142.5(3) . .
O29 Cs3 O25 P1 129.26(18) . .
O50 Cs3 O25 P1 -116.4(2) 1_456 .
O38 Cs3 O25 P1 39.9(2) . .
O19 Cs3 O25 P1 -175.86(16) . .
O36 Cs3 O25 P1 89.74(19) . .
O8 Cs3 O25 P1 0.5(3) 1_455 .
O31 Cs3 O25 P1 -137.44(18) 1_556 .
O40 Cs3 O25 P1 -82.84(19) . .
O11 Cs3 O25 P2 -171.7(2) . .
O33 Cs3 O25 P2 28.31(19) . .
O48 Cs3 O25 P2 5.17(16) . .
O29 Cs3 O25 P2 -8.1(2) . .
O50 Cs3 O25 P2 106.2(2) 1_456 .
O38 Cs3 O25 P2 -97.45(19) . .
O19 Cs3 O25 P2 46.8(2) . .
O36 Cs3 O25 P2 -47.6(2) . .
O8 Cs3 O25 P2 -136.80(18) 1_455 .
O31 Cs3 O25 P2 85.2(2) 1_556 .
O40 Cs3 O25 P2 139.8(2) . .
O11 Cs3 O25 Cs2 70.39(13) . .
O33 Cs3 O25 Cs2 -89.63(14) . .
O48 Cs3 O25 Cs2 -112.8(2) . .
O29 Cs3 O25 Cs2 -126.02(12) . .
O50 Cs3 O25 Cs2 -11.7(2) 1_456 .
O38 Cs3 O25 Cs2 144.61(12) . .
O19 Cs3 O25 Cs2 -71.13(16) . .
O36 Cs3 O25 Cs2 -165.53(12) . .
O8 Cs3 O25 Cs2 105.26(17) 1_455 .
O31 Cs3 O25 Cs2 -32.71(15) 1_556 .
O40 Cs3 O25 Cs2 21.89(11) . .
O23 P12 O26 Mg5 -94.1(4) . .
O52 P12 O26 Mg5 137.4(4) . .
O31 P12 O26 Mg5 29.7(5) . .
Cs5 P12 O26 Mg5 -46.7(4) . .
Cs5 P12 O26 Mg5 142.9(5) 1_455 .
O23 P12 O26 Cs5 123.0(2) . 1_455
O52 P12 O26 Cs5 -5.4(3) . 1_455
O31 P12 O26 Cs5 -113.2(2) . 1_455
Cs5 P12 O26 Cs5 170.40(9) . 1_455
O38 Mg5 O26 P12 165.9(4) . .
O16 Mg5 O26 P12 -33(3) . .
O36 Mg5 O26 P12 71.7(4) . .
O13 Mg5 O26 P12 -16.8(4) . .
O28 Mg5 O26 P12 -103.4(4) 1_455 .
P13 Mg5 O26 P12 -30.3(3) . .
Cs5 Mg5 O26 P12 -145.4(5) 1_455 .
Cs1 Mg5 O26 P12 -126.9(3) 1_455 .
Cs3 Mg5 O26 P12 119.0(4) . .
O38 Mg5 O26 Cs5 -48.70(18) . 1_455
O16 Mg5 O26 Cs5 112(2) . 1_455
O36 Mg5 O26 Cs5 -142.81(17) . 1_455
O13 Mg5 O26 Cs5 128.64(17) . 1_455
O28 Mg5 O26 Cs5 42.07(16) 1_455 1_455
P13 Mg5 O26 Cs5 115.12(14) . 1_455
Cs1 Mg5 O26 Cs5 18.5(2) 1_455 1_455
Cs3 Mg5 O26 Cs5 -95.51(11) . 1_455
O24 P17 O27 P16 -18.9(5) . 1_655
O21 P17 O27 P16 112.5(4) . 1_655
O43 P17 O27 P16 -133.3(4) 1_655 1_655
Cs4 P17 O27 P16 43.9(4) . 1_655
O24 P17 O27 Cs1 -126.7(2) . 2_553
O21 P17 O27 Cs1 4.7(3) . 2_553
O43 P17 O27 Cs1 118.9(2) 1_655 2_553
Cs4 P17 O27 Cs1 -63.9(2) . 2_553
O24 P17 O27 Cs2 111.7(2) . 1_655
O21 P17 O27 Cs2 -116.9(2) . 1_655
O43 P17 O27 Cs2 -2.7(2) 1_655 1_655
Cs4 P17 O27 Cs2 174.48(5) . 1_655
O41 P14 O28 Mg5 -128.3(3) . 1_655
O50 P14 O28 Mg5 -4.5(4) . 1_655
O49 P14 O28 Mg5 104.1(4) . 1_655
Cs5 P14 O28 Mg5 -97.2(4) . 1_655
O41 P14 O28 Cs1 99.6(3) . .
O50 P14 O28 Cs1 -136.7(2) . .
O49 P14 O28 Cs1 -28.0(3) . .
Cs5 P14 O28 Cs1 130.7(2) . .
O41 P14 O28 Cs5 -31.1(3) . .
O50 P14 O28 Cs5 92.6(2) . .
O49 P14 O28 Cs5 -158.72(19) . .
O16 Cs1 O28 P14 125.7(3) 1_655 .
O2 Cs1 O28 P14 -1.7(2) 2_443 .
O6 Cs1 O28 P14 173.6(2) 2_544 .
O46 Cs1 O28 P14 -109.4(3) . .
O12 Cs1 O28 P14 -31.2(4) . .
O30 Cs1 O28 P14 -67.9(3) 2_443 .
O27 Cs1 O28 P14 22.9(3) 2_543 .
O18 Cs1 O28 P14 -133.4(3) . .
P8 Cs1 O28 P14 -112.6(4) . .
O21 Cs1 O28 P14 59.6(2) 2_543 .
P16 Cs1 O28 P14 0.5(3) 2_443 .
O16 Cs1 O28 Mg5 -20.07(14) 1_655 1_655
O2 Cs1 O28 Mg5 -147.46(18) 2_443 1_655
O6 Cs1 O28 Mg5 27.8(4) 2_544 1_655
O46 Cs1 O28 Mg5 104.82(16) . 1_655
O12 Cs1 O28 Mg5 -177.0(2) . 1_655
O30 Cs1 O28 Mg5 146.34(14) 2_443 1_655
O27 Cs1 O28 Mg5 -122.83(15) 2_543 1_655
O18 Cs1 O28 Mg5 80.83(16) . 1_655
P8 Cs1 O28 Mg5 101.6(4) . 1_655
O21 Cs1 O28 Mg5 -86.22(15) 2_543 1_655
P16 Cs1 O28 Mg5 -145.22(13) 2_443 1_655
O16 Cs1 O28 Cs5 -118.9(2) 1_655 .
O2 Cs1 O28 Cs5 113.72(17) 2_443 .
O6 Cs1 O28 Cs5 -71.0(3) 2_544 .
O46 Cs1 O28 Cs5 6.00(16) . .
O12 Cs1 O28 Cs5 84.2(3) . .
O30 Cs1 O28 Cs5 47.52(17) 2_443 .
O27 Cs1 O28 Cs5 138.35(14) 2_543 .
O18 Cs1 O28 Cs5 -17.99(13) . .
P8 Cs1 O28 Cs5 2.8(6) . .
O21 Cs1 O28 Cs5 174.96(15) 2_543 .
P16 Cs1 O28 Cs5 115.95(13) 2_443 .
O23 Cs5 O28 P14 76.1(2) . .
O26 Cs5 O28 P14 -101.7(2) 1_655 .
O1 Cs5 O28 P14 175.0(2) . .
O41 Cs5 O28 P14 16.82(15) . .
O52 Cs5 O28 P14 -64.76(19) 1_655 .
O47 Cs5 O28 P14 178.21(19) . .
O45 Cs5 O28 P14 -35.6(4) . .
O38 Cs5 O28 P14 -167.9(2) 1_655 .
O51 Cs5 O28 P14 -61.5(2) 1_654 .
O31 Cs5 O28 P14 57.59(19) . .
O18 Cs5 O28 P14 145.0(2) . .
O23 Cs5 O28 Mg5 -152.37(16) . 1_655
O26 Cs5 O28 Mg5 29.91(13) 1_655 1_655
O1 Cs5 O28 Mg5 -53.46(15) . 1_655
O41 Cs5 O28 Mg5 148.4(2) . 1_655
O52 Cs5 O28 Mg5 66.81(14) 1_655 1_655
O47 Cs5 O28 Mg5 -50.2(3) . 1_655
O45 Cs5 O28 Mg5 96.0(3) . 1_655
O38 Cs5 O28 Mg5 -36.38(13) 1_655 1_655
O51 Cs5 O28 Mg5 70.03(17) 1_654 1_655
O31 Cs5 O28 Mg5 -170.84(14) . 1_655
O18 Cs5 O28 Mg5 -83.44(15) . 1_655
O23 Cs5 O28 Cs1 -51.6(2) . .
O26 Cs5 O28 Cs1 130.7(2) 1_655 .
O1 Cs5 O28 Cs1 47.32(16) . .
O41 Cs5 O28 Cs1 -110.8(2) . .
O52 Cs5 O28 Cs1 167.59(16) 1_655 .
O47 Cs5 O28 Cs1 50.6(3) . .
O45 Cs5 O28 Cs1 -163.24(19) . .
O38 Cs5 O28 Cs1 64.41(15) 1_655 .
O51 Cs5 O28 Cs1 170.81(12) 1_654 .
O31 Cs5 O28 Cs1 -70.06(15) . .
O18 Cs5 O28 Cs1 17.34(12) . .
O36 P5 O29 Mg2 -123.5(4) . .
O46 P5 O29 Mg2 108.4(4) . .
O18 P5 O29 Mg2 3.4(5) . .
Cs3 P5 O29 Mg2 -115.4(5) . .
O36 P5 O29 Cs3 -8.2(3) . .
O46 P5 O29 Cs3 -136.3(2) . .
O18 P5 O29 Cs3 118.8(2) . .
O19 Mg2 O29 P5 172.3(5) . .
O41 Mg2 O29 P5 170(70) 1_556 .
O10 Mg2 O29 P5 -95.9(5) 2_444 .
O33 Mg2 O29 P5 78.3(5) . .
O8 Mg2 O29 P5 -7.6(5) . .
P4 Mg2 O29 P5 6.1(4) . .
Cs3 Mg2 O29 P5 117.5(5) . .
Cs4 Mg2 O29 P5 -134.9(5) 2_444 .
O19 Mg2 O29 Cs3 54.82(16) . .
O41 Mg2 O29 Cs3 53(6) 1_556 .
O10 Mg2 O29 Cs3 146.62(16) 2_444 .
O33 Mg2 O29 Cs3 -39.20(16) . .
O8 Mg2 O29 Cs3 -125.05(16) . .
P4 Mg2 O29 Cs3 -111.38(13) . .
Cs4 Mg2 O29 Cs3 107.57(12) 2_444 .
O11 Cs3 O29 P5 73.2(4) . .
O33 Cs3 O29 P5 -111.6(3) . .
O48 Cs3 O29 P5 -72.1(2) . .
O50 Cs3 O29 P5 148.9(2) 1_456 .
O38 Cs3 O29 P5 45.0(2) . .
O19 Cs3 O29 P5 177.0(3) . .
O36 Cs3 O29 P5 4.38(17) . .
O8 Cs3 O29 P5 86.4(2) 1_455 .
O31 Cs3 O29 P5 -169.5(2) 1_556 .
O40 Cs3 O29 P5 -135.1(2) . .
O25 Cs3 O29 P5 -63.6(2) . .
O11 Cs3 O29 Mg2 -143.9(3) . .
O33 Cs3 O29 Mg2 31.27(14) . .
O48 Cs3 O29 Mg2 70.80(16) . .
O50 Cs3 O29 Mg2 -68.19(16) 1_456 .
O38 Cs3 O29 Mg2 -172.13(18) . .
O19 Cs3 O29 Mg2 -40.06(15) . .
O36 Cs3 O29 Mg2 147.3(2) . .
O8 Cs3 O29 Mg2 -130.64(17) 1_455 .
O31 Cs3 O29 Mg2 -26.54(16) 1_556 .
O40 Cs3 O29 Mg2 7.8(3) . .
O25 Cs3 O29 Mg2 79.30(18) . .
O16 P6 O30 Mg6 -100.3(5) 2_453 .
O46 P6 O30 Mg6 132.5(4) 2_453 .
O22 P6 O30 Mg6 23.6(5) . .
Cs1 P6 O30 Mg6 -56.0(4) 2_553 .
Cs1 P6 O30 Mg6 127.2(5) 2_453 .
O16 P6 O30 Cs1 132.5(2) 2_453 2_453
O46 P6 O30 Cs1 5.3(3) 2_453 2_453
O22 P6 O30 Cs1 -103.6(3) . 2_453
Cs1 P6 O30 Cs1 176.83(9) 2_553 2_453
O14 Mg6 O30 P6 174.7(4) . .
O37 Mg6 O30 P6 19(5) . .
O15 Mg6 O30 P6 -6.6(4) . .
O21 Mg6 O30 P6 81.2(4) . .
O12 Mg6 O30 P6 -92.5(4) 2_453 .
P7 Mg6 O30 P6 -21.4(4) . .
Cs1 Mg6 O30 P6 -129.1(5) 2_453 .
Cs2 Mg6 O30 P6 -117.7(4) . .
Cs4 Mg6 O30 P6 130.6(4) . .
O14 Mg6 O30 Cs1 -56.19(17) . 2_453
O37 Mg6 O30 Cs1 148(5) . 2_453
O15 Mg6 O30 Cs1 122.48(17) . 2_453
O21 Mg6 O30 Cs1 -149.68(17) . 2_453
O12 Mg6 O30 Cs1 36.55(16) 2_453 2_453
P7 Mg6 O30 Cs1 107.73(14) . 2_453
Cs2 Mg6 O30 Cs1 11.4(3) . 2_453
Cs4 Mg6 O30 Cs1 -100.36(12) . 2_453
O19 P13 O31 P12 -178.4(3) 1_554 .
O13 P13 O31 P12 -45.6(4) . .
O50 P13 O31 P12 70.8(4) 1_455 .
Mg5 P13 O31 P12 -16.5(4) . .
Cs3 P13 O31 P12 125.4(4) 1_554 .
Cs4 P13 O31 P12 170.7(3) 2_443 .
O19 P13 O31 Cs3 56.2(2) 1_554 1_554
O13 P13 O31 Cs3 -171.0(2) . 1_554
O50 P13 O31 Cs3 -54.60(18) 1_455 1_554
Mg5 P13 O31 Cs3 -141.84(8) . 1_554
Cs4 P13 O31 Cs3 45.3(6) 2_443 1_554
O19 P13 O31 Cs5 -78.9(3) 1_554 .
O13 P13 O31 Cs5 53.8(3) . .
O50 P13 O31 Cs5 170.24(19) 1_455 .
Mg5 P13 O31 Cs5 83.00(14) . .
Cs3 P13 O31 Cs5 -135.16(18) 1_554 .
Cs4 P13 O31 Cs5 -89.8(6) 2_443 .
O26 P12 O31 P13 3.0(4) . .
O23 P12 O31 P13 135.2(4) . .
O52 P12 O31 P13 -109.3(4) . .
Cs5 P12 O31 P13 112.0(4) . .
Cs5 P12 O31 P13 -47.3(4) 1_455 .
O26 P12 O31 Cs3 112.2(3) . 1_554
O23 P12 O31 Cs3 -115.6(2) . 1_554
O52 P12 O31 Cs3 -0.1(3) . 1_554
Cs5 P12 O31 Cs3 -138.7(2) . 1_554
Cs5 P12 O31 Cs3 62.0(2) 1_455 1_554
O26 P12 O31 Cs5 -109.1(2) . .
O23 P12 O31 Cs5 23.1(2) . .
O52 P12 O31 Cs5 138.67(18) . .
Cs5 P12 O31 Cs5 -159.31(8) 1_455 .
O23 Cs5 O31 P13 -143.1(3) . .
O26 Cs5 O31 P13 50.0(3) 1_655 .
O1 Cs5 O31 P13 -74.1(2) . .
O41 Cs5 O31 P13 47.99(19) . .
O28 Cs5 O31 P13 18.6(2) . .
O52 Cs5 O31 P13 104.0(2) 1_655 .
O47 Cs5 O31 P13 -140.5(2) . .
O45 Cs5 O31 P13 175.0(2) . .
O38 Cs5 O31 P13 -25.8(3) 1_655 .
O51 Cs5 O31 P13 145.87(19) 1_654 .
O18 Cs5 O31 P13 -40.6(2) . .
O23 Cs5 O31 P12 -16.28(16) . .
O26 Cs5 O31 P12 176.84(17) 1_655 .
O1 Cs5 O31 P12 52.7(2) . .
O41 Cs5 O31 P12 174.8(2) . .
O28 Cs5 O31 P12 145.42(17) . .
O52 Cs5 O31 P12 -129.17(16) 1_655 .
O47 Cs5 O31 P12 -13.70(18) . .
O45 Cs5 O31 P12 -58.21(17) . .
O38 Cs5 O31 P12 101.02(19) 1_655 .
O51 Cs5 O31 P12 -87.31(18) 1_654 .
O18 Cs5 O31 P12 86.25(17) . .
O23 Cs5 O31 Cs3 112.3(2) . 1_554
O26 Cs5 O31 Cs3 -54.6(3) 1_655 1_554
O1 Cs5 O31 Cs3 -178.73(16) . 1_554
O41 Cs5 O31 Cs3 -56.62(17) . 1_554
O28 Cs5 O31 Cs3 -86.01(18) . 1_554
O52 Cs5 O31 Cs3 -0.6(2) 1_655 1_554
O47 Cs5 O31 Cs3 114.87(18) . 1_554
O45 Cs5 O31 Cs3 70.36(18) . 1_554
O38 Cs5 O31 Cs3 -130.42(17) 1_655 1_554
O51 Cs5 O31 Cs3 41.3(2) 1_654 1_554
O18 Cs5 O31 Cs3 -145.18(18) . 1_554
O42 Mg1 O32 P18 174.6(4) . 1_455
O11 Mg1 O32 P18 -42(4) . 1_455
O17 Mg1 O32 P18 -3.7(4) . 1_455
O35 Mg1 O32 P18 83.0(4) 1_455 1_455
O40 Mg1 O32 P18 -92.2(4) . 1_455
P10 Mg1 O32 P18 -20.2(4) 1_456 1_455
Cs2 Mg1 O32 P18 -127.6(5) . 1_455
Cs3 Mg1 O32 P18 -124.7(3) . 1_455
Cs6 Mg1 O32 P18 127.6(4) 1_455 1_455
O42 Mg1 O32 Cs2 -57.78(19) . .
O11 Mg1 O32 Cs2 85(3) . .
O17 Mg1 O32 Cs2 123.98(17) . .
O35 Mg1 O32 Cs2 -149.32(17) 1_455 .
O40 Mg1 O32 Cs2 35.46(17) . .
P10 Mg1 O32 Cs2 107.40(14) 1_456 .
Cs3 Mg1 O32 Cs2 2.9(3) . .
Cs6 Mg1 O32 Cs2 -104.81(13) 1_455 .
O37 Cs2 O32 P18 -49.1(4) . 1_455
O53 Cs2 O32 P18 77.3(2) . 1_455
O43 Cs2 O32 P18 -6.88(18) . 1_455
O40 Cs2 O32 P18 116.1(3) . 1_455
O4 Cs2 O32 P18 -141.8(2) . 1_455
O25 Cs2 O32 P18 176.6(2) . 1_455
O12 Cs2 O32 P18 -77.0(2) 2_453 1_455
O27 Cs2 O32 P18 -25.2(2) 1_455 1_455
O35 Cs2 O32 P18 179.46(18) . 1_455
P11 Cs2 O32 P18 91.6(2) . 1_455
P18 Cs2 O32 P18 -10.4(12) . 1_455
O37 Cs2 O32 Mg1 166.8(2) . .
O53 Cs2 O32 Mg1 -66.87(17) . .
O43 Cs2 O32 Mg1 -151.0(3) . .
O40 Cs2 O32 Mg1 -28.01(15) . .
O4 Cs2 O32 Mg1 74.04(17) . .
O25 Cs2 O32 Mg1 32.49(17) . .
O12 Cs2 O32 Mg1 138.86(16) 2_453 .
O27 Cs2 O32 Mg1 -169.31(18) 1_455 .
O35 Cs2 O32 Mg1 35.3(2) . .
P11 Cs2 O32 Mg1 -52.50(14) . .
P18 Cs2 O32 Mg1 -154.5(9) . .
O11 P3 O33 Mg2 -97.4(4) 1_655 .
O48 P3 O33 Mg2 135.2(4) . .
O1 P3 O33 Mg2 29.5(5) . .
Cs3 P3 O33 Mg2 121.9(4) . .
Cs3 P3 O33 Mg2 -48.6(4) 1_655 .
O11 P3 O33 Cs3 140.7(2) 1_655 .
O48 P3 O33 Cs3 13.3(3) . .
O1 P3 O33 Cs3 -92.4(2) . .
Cs3 P3 O33 Cs3 -170.49(9) 1_655 .
O19 Mg2 O33 P3 -165.4(4) . .
O41 Mg2 O33 P3 99.9(4) 1_556 .
O10 Mg2 O33 P3 0(2) 2_444 .
O29 Mg2 O33 P3 -82.1(4) . .
O8 Mg2 O33 P3 6.5(4) . .
P4 Mg2 O33 P3 -12.8(3) . .
Cs3 Mg2 O33 P3 -124.1(4) . .
Cs4 Mg2 O33 P3 -132.7(3) 2_444 .
O19 Mg2 O33 Cs3 -41.32(18) . .
O41 Mg2 O33 Cs3 -136.06(16) 1_556 .
O10 Mg2 O33 Cs3 123.9(19) 2_444 .
O29 Mg2 O33 Cs3 42.00(17) . .
O8 Mg2 O33 Cs3 130.59(17) . .
P4 Mg2 O33 Cs3 111.26(13) . .
Cs4 Mg2 O33 Cs3 -8.6(3) 2_444 .
O11 Cs3 O33 P3 -76.0(4) . .
O48 Cs3 O33 P3 -8.90(18) . .
O29 Cs3 O33 P3 108.3(3) . .
O50 Cs3 O33 P3 -174.9(2) 1_456 .
O38 Cs3 O33 P3 79.0(2) . .
O19 Cs3 O33 P3 168.4(3) . .
O36 Cs3 O33 P3 69.4(2) . .
O8 Cs3 O33 P3 136.1(2) 1_455 .
O31 Cs3 O33 P3 -144.2(3) 1_556 .
O40 Cs3 O33 P3 -82.8(2) . .
O25 Cs3 O33 P3 -29.6(2) . .
O11 Cs3 O33 Mg2 144.2(2) . .
O48 Cs3 O33 Mg2 -148.8(2) . .
O29 Cs3 O33 Mg2 -31.55(15) . .
O50 Cs3 O33 Mg2 45.23(17) 1_456 .
O38 Cs3 O33 Mg2 -60.8(2) . .
O19 Cs3 O33 Mg2 28.54(13) . .
O36 Cs3 O33 Mg2 -70.45(16) . .
O8 Cs3 O33 Mg2 -3.8(3) 1_455 .
O31 Cs3 O33 Mg2 75.99(17) 1_556 .
O40 Cs3 O33 Mg2 137.39(16) . .
O25 Cs3 O33 Mg2 -169.47(17) . .
O20 P9 O34 Mg4 -94.6(4) . .
O4 P9 O34 Mg4 30.7(5) . .
O5 P9 O34 Mg4 137.0(4) . .
Cs6 P9 O34 Mg4 131.9(5) . .
Cs6 P9 O34 Mg4 -40.7(5) 1_455 .
O20 P9 O34 Cs6 133.5(2) . .
O4 P9 O34 Cs6 -101.1(3) . .
O5 P9 O34 Cs6 5.2(3) . .
Cs6 P9 O34 Cs6 -172.51(8) 1_455 .
O45 Mg4 O34 P9 -175.2(4) . .
O53 Mg4 O34 P9 89.6(4) 1_554 .
O23 Mg4 O34 P9 -33.6(18) . .
O44 Mg4 O34 P9 -2.1(4) . .
O47 Mg4 O34 P9 -90.2(4) . .
P1 Mg4 O34 P9 -19.6(4) . .
Cs6 Mg4 O34 P9 -135.1(5) . .
Cs5 Mg4 O34 P9 -130.0(3) . .
O45 Mg4 O34 Cs6 -40.05(18) . .
O53 Mg4 O34 Cs6 -135.34(16) 1_554 .
O23 Mg4 O34 Cs6 101.5(15) . .
O44 Mg4 O34 Cs6 132.98(17) . .
O47 Mg4 O34 Cs6 44.88(17) . .
P1 Mg4 O34 Cs6 115.46(14) . .
Cs5 Mg4 O34 Cs6 5.1(3) . .
O20 Cs6 O34 P9 -92.2(3) 1_655 .
O45 Cs6 O34 P9 175.8(3) . .
O5 Cs6 O34 P9 -3.3(2) . .
O47 Cs6 O34 P9 114.6(3) . .
O35 Cs6 O34 P9 74.6(2) . .
O3 Cs6 O34 P9 -47.4(3) . .
O4 Cs6 O34 P9 92.0(4) 1_655 .
O42 Cs6 O34 P9 95.1(2) 1_655 .
O39 Cs6 O34 P9 -144.4(3) . .
P1 Cs6 O34 P9 113.9(2) 1_655 .
O20 Cs6 O34 Mg4 120.6(2) 1_655 .
O45 Cs6 O34 Mg4 28.58(14) . .
O5 Cs6 O34 Mg4 -150.5(3) . .
O47 Cs6 O34 Mg4 -32.63(14) . .
O35 Cs6 O34 Mg4 -72.63(16) . .
O3 Cs6 O34 Mg4 165.37(14) . .
O4 Cs6 O34 Mg4 -55.2(4) 1_655 .
O42 Cs6 O34 Mg4 -52.1(2) 1_655 .
O39 Cs6 O34 Mg4 68.41(16) . .
P1 Cs6 O34 Mg4 -33.3(2) 1_655 .
P9 Cs6 O34 Mg4 -147.2(4) . .
O47 P2 O35 Mg1 -103.2(4) . 1_655
O48 P2 O35 Mg1 25.7(4) . 1_655
O25 P2 O35 Mg1 130.0(3) . 1_655
Cs6 P2 O35 Mg1 -117.6(4) . 1_655
Cs2 P2 O35 Mg1 130.2(4) . 1_655
O47 P2 O35 Cs6 14.4(3) . .
O48 P2 O35 Cs6 143.3(2) . .
O25 P2 O35 Cs6 -112.4(2) . .
Cs2 P2 O35 Cs6 -112.15(15) . .
O47 P2 O35 Cs2 126.6(2) . .
O48 P2 O35 Cs2 -104.6(2) . .
O25 P2 O35 Cs2 -0.2(2) . .
Cs6 P2 O35 Cs2 112.15(15) . .
O20 Cs6 O35 P2 -146.62(17) 1_655 .
O34 Cs6 O35 P2 40.86(19) . .
O45 Cs6 O35 P2 -11.2(2) . .
O5 Cs6 O35 P2 86.9(2) . .
O47 Cs6 O35 P2 -7.86(16) . .
O3 Cs6 O35 P2 146.25(18) . .
O4 Cs6 O35 P2 -134.2(2) 1_655 .
O42 Cs6 O35 P2 -116.2(2) 1_655 .
O39 Cs6 O35 P2 -14.5(3) . .
P1 Cs6 O35 P2 -113.9(2) 1_655 .
P9 Cs6 O35 P2 61.56(18) . .
O20 Cs6 O35 Mg1 -10.1(2) 1_655 1_655
O34 Cs6 O35 Mg1 177.38(18) . 1_655
O45 Cs6 O35 Mg1 125.29(17) . 1_655
O5 Cs6 O35 Mg1 -136.57(18) . 1_655
O47 Cs6 O35 Mg1 128.7(2) . 1_655
O3 Cs6 O35 Mg1 -77.23(19) . 1_655
O4 Cs6 O35 Mg1 2.33(16) 1_655 1_655
O42 Cs6 O35 Mg1 20.33(14) 1_655 1_655
O39 Cs6 O35 Mg1 121.98(17) . 1_655
P1 Cs6 O35 Mg1 22.62(13) 1_655 1_655
P9 Cs6 O35 Mg1 -161.92(17) . 1_655
O20 Cs6 O35 Cs2 108.86(13) 1_655 .
O34 Cs6 O35 Cs2 -63.65(12) . .
O45 Cs6 O35 Cs2 -115.74(12) . .
O5 Cs6 O35 Cs2 -17.60(11) . .
O47 Cs6 O35 Cs2 -112.37(18) . .
O3 Cs6 O35 Cs2 41.73(16) . .
O4 Cs6 O35 Cs2 121.29(12) 1_655 .
O42 Cs6 O35 Cs2 139.30(17) 1_655 .
O39 Cs6 O35 Cs2 -119.05(14) . .
P1 Cs6 O35 Cs2 141.59(11) 1_655 .
P9 Cs6 O35 Cs2 -42.95(8) . .
O37 Cs2 O35 P2 -165.9(2) . .
O53 Cs2 O35 P2 83.8(2) . .
O43 Cs2 O35 P2 -22.9(6) . .
O32 Cs2 O35 P2 -4.1(2) . .
O40 Cs2 O35 P2 39.4(2) . .
O4 Cs2 O35 P2 -43.13(19) . .
O25 Cs2 O35 P2 0.16(16) . .
O12 Cs2 O35 P2 -114.7(2) 2_453 .
O27 Cs2 O35 P2 -134.38(19) 1_455 .
P11 Cs2 O35 P2 60.3(2) . .
P18 Cs2 O35 P2 176.8(2) . .
O37 Cs2 O35 Mg1 51.66(17) . 1_655
O53 Cs2 O35 Mg1 -58.69(18) . 1_655
O43 Cs2 O35 Mg1 -165.4(4) . 1_655
O32 Cs2 O35 Mg1 -146.59(15) . 1_655
O40 Cs2 O35 Mg1 -103.04(17) . 1_655
O4 Cs2 O35 Mg1 174.4(2) . 1_655
O25 Cs2 O35 Mg1 -142.3(2) . 1_655
O12 Cs2 O35 Mg1 102.82(17) 2_453 1_655
O27 Cs2 O35 Mg1 83.2(2) 1_455 1_655
P11 Cs2 O35 Mg1 -82.12(16) . 1_655
P18 Cs2 O35 Mg1 34.35(13) . 1_655
O37 Cs2 O35 Cs6 -64.38(13) . .
O53 Cs2 O35 Cs6 -174.72(11) . .
O43 Cs2 O35 Cs6 78.6(5) . .
O32 Cs2 O35 Cs6 97.37(14) . .
O40 Cs2 O35 Cs6 140.92(12) . .
O4 Cs2 O35 Cs6 58.37(12) . .
O25 Cs2 O35 Cs6 101.66(17) . .
O12 Cs2 O35 Cs6 -13.22(12) 2_453 .
O27 Cs2 O35 Cs6 -32.9(2) 1_455 .
P11 Cs2 O35 Cs6 161.85(9) . .
P18 Cs2 O35 Cs6 -81.69(10) . .
O29 P5 O36 Mg5 -110.0(4) . .
O46 P5 O36 Mg5 17.0(5) . .
O18 P5 O36 Mg5 122.5(4) . .
Cs3 P5 O36 Mg5 -117.6(4) . .
O29 P5 O36 Cs3 7.6(3) . .
O46 P5 O36 Cs3 134.6(2) . .
O18 P5 O36 Cs3 -120.0(2) . .
O38 Mg5 O36 P5 98.7(4) . .
O16 Mg5 O36 P5 4.0(4) . .
O13 Mg5 O36 P5 -84.3(4) . .
O26 Mg5 O36 P5 -171.2(4) . .
O28 Mg5 O36 P5 -55(2) 1_455 .
P13 Mg5 O36 P5 -103.4(4) . .
Cs5 Mg5 O36 P5 153.7(3) 1_455 .
Cs1 Mg5 O36 P5 24.0(5) 1_455 .
Cs3 Mg5 O36 P5 113.7(5) . .
O38 Mg5 O36 Cs3 -15.01(19) . .
O16 Mg5 O36 Cs3 -109.69(18) . .
O13 Mg5 O36 Cs3 162.00(17) . .
O26 Mg5 O36 Cs3 75.07(17) . .
O28 Mg5 O36 Cs3 -168(2) 1_455 .
P13 Mg5 O36 Cs3 142.86(10) . .
Cs5 Mg5 O36 Cs3 40.0(2) 1_455 .
Cs1 Mg5 O36 Cs3 -89.72(15) 1_455 .
O11 Cs3 O36 P5 -156.77(18) . .
O33 Cs3 O36 P5 42.0(2) . .
O48 Cs3 O36 P5 88.1(2) . .
O29 Cs3 O36 P5 -4.28(17) . .
O50 Cs3 O36 P5 -43.6(2) 1_456 .
O38 Cs3 O36 P5 -128.0(3) . .
O19 Cs3 O36 P5 -9.6(2) . .
O8 Cs3 O36 P5 -100.1(2) 1_455 .
O31 Cs3 O36 P5 3.5(3) 1_556 .
O40 Cs3 O36 P5 133.7(2) . .
O25 Cs3 O36 P5 119.9(2) . .
O11 Cs3 O36 Mg5 -17.6(2) . .
O33 Cs3 O36 Mg5 -178.79(19) . .
O48 Cs3 O36 Mg5 -132.71(19) . .
O29 Cs3 O36 Mg5 134.9(2) . .
O50 Cs3 O36 Mg5 95.60(18) 1_456 .
O38 Cs3 O36 Mg5 11.20(15) . .
O19 Cs3 O36 Mg5 129.59(17) . .
O8 Cs3 O36 Mg5 39.13(17) 1_455 .
O31 Cs3 O36 Mg5 142.75(15) 1_556 .
O40 Cs3 O36 Mg5 -87.1(3) . .
O25 Cs3 O36 Mg5 -100.90(17) . .
O32 P18 O37 Mg6 -100.6(4) 1_655 .
O43 P18 O37 Mg6 24.3(5) 1_655 .
O39 P18 O37 Mg6 132.6(4) 1_556 .
Cs2 P18 O37 Mg6 -173.9(5) . .
Cs2 P18 O37 Mg6 -31.0(6) 1_655 .
O32 P18 O37 Cs2 73.2(3) 1_655 .
O43 P18 O37 Cs2 -161.8(2) 1_655 .
O39 P18 O37 Cs2 -53.5(3) 1_556 .
Cs2 P18 O37 Cs2 142.87(18) 1_655 .
O14 Mg6 O37 P18 -120.4(4) . .
O30 Mg6 O37 P18 35(5) . .
O15 Mg6 O37 P18 60.9(4) . .
O21 Mg6 O37 P18 -26.9(4) . .
O12 Mg6 O37 P18 146.8(4) 2_453 .
P7 Mg6 O37 P18 75.1(4) . .
Cs1 Mg6 O37 P18 -177.8(3) 2_453 .
Cs2 Mg6 O37 P18 174.0(5) . .
Cs4 Mg6 O37 P18 -75.5(4) . .
O14 Mg6 O37 Cs2 65.6(2) . .
O30 Mg6 O37 Cs2 -139(5) . .
O15 Mg6 O37 Cs2 -113.1(2) . .
O21 Mg6 O37 Cs2 159.1(2) . .
O12 Mg6 O37 Cs2 -27.2(2) 2_453 .
P7 Mg6 O37 Cs2 -98.94(16) . .
Cs1 Mg6 O37 Cs2 8.2(3) 2_453 .
Cs4 Mg6 O37 Cs2 110.45(14) . .
O53 Cs2 O37 P18 51.0(3) . .
O43 Cs2 O37 P18 139.9(2) . .
O32 Cs2 O37 P18 171.2(2) . .
O40 Cs2 O37 P18 15.9(4) . .
O4 Cs2 O37 P18 -105.5(3) . .
O25 Cs2 O37 P18 -59.2(3) . .
O12 Cs2 O37 P18 -154.9(3) 2_453 .
O27 Cs2 O37 P18 147.3(3) 1_455 .
O35 Cs2 O37 P18 -49.3(2) . .
P11 Cs2 O37 P18 43.5(3) . .
O53 Cs2 O37 Mg6 -133.81(18) . .
O43 Cs2 O37 Mg6 -44.9(2) . .
O32 Cs2 O37 Mg6 -13.6(4) . .
O40 Cs2 O37 Mg6 -168.89(18) . .
O4 Cs2 O37 Mg6 69.7(2) . .
O25 Cs2 O37 Mg6 116.00(19) . .
O12 Cs2 O37 Mg6 20.28(16) 2_453 .
O27 Cs2 O37 Mg6 -37.51(19) 1_455 .
O35 Cs2 O37 Mg6 125.9(2) . .
P11 Cs2 O37 Mg6 -141.32(14) . .
P18 Cs2 O37 Mg6 175.2(4) . .
O16 Mg5 O38 P4 -50.0(12) . 1_455
O36 Mg5 O38 P4 -138.5(12) . 1_455
O13 Mg5 O38 P4 88(3) . 1_455
O26 Mg5 O38 P4 128.4(12) . 1_455
O28 Mg5 O38 P4 39.0(12) 1_455 1_455
P13 Mg5 O38 P4 94.4(12) . 1_455
Cs5 Mg5 O38 P4 88.7(12) 1_455 1_455
Cs1 Mg5 O38 P4 -12.4(12) 1_455 1_455
Cs3 Mg5 O38 P4 -153.8(13) . 1_455
O16 Mg5 O38 Cs3 103.82(19) . .
O36 Mg5 O38 Cs3 15.3(2) . .
O13 Mg5 O38 Cs3 -118(3) . .
O26 Mg5 O38 Cs3 -77.80(18) . .
O28 Mg5 O38 Cs3 -167.15(18) 1_455 .
P13 Mg5 O38 Cs3 -111.8(3) . .
Cs5 Mg5 O38 Cs3 -117.49(18) 1_455 .
Cs1 Mg5 O38 Cs3 141.45(16) 1_455 .
O16 Mg5 O38 Cs5 -138.69(15) . 1_455
O36 Mg5 O38 Cs5 132.80(15) . 1_455
O13 Mg5 O38 Cs5 -1(3) . 1_455
O26 Mg5 O38 Cs5 39.70(15) . 1_455
O28 Mg5 O38 Cs5 -49.66(15) 1_455 1_455
P13 Mg5 O38 Cs5 5.7(4) . 1_455
Cs1 Mg5 O38 Cs5 -101.06(9) 1_455 1_455
Cs3 Mg5 O38 Cs5 117.49(18) . 1_455
O11 Cs3 O38 P4 -42.6(2) . 1_455
O33 Cs3 O38 P4 148.98(18) . 1_455
O48 Cs3 O38 P4 -160.74(19) . 1_455
O29 Cs3 O38 P4 126.0(2) . 1_455
O50 Cs3 O38 P4 48.0(2) 1_456 1_455
O19 Cs3 O38 P4 90.8(2) . 1_455
O36 Cs3 O38 P4 161.2(3) . 1_455
O8 Cs3 O38 P4 24.89(16) 1_455 1_455
O31 Cs3 O38 P4 57.5(3) 1_556 1_455
O40 Cs3 O38 P4 -53.9(3) . 1_455
O25 Cs3 O38 P4 -118.2(2) . 1_455
O11 Cs3 O38 Mg5 144.7(2) . .
O33 Cs3 O38 Mg5 -23.7(2) . .
O48 Cs3 O38 Mg5 26.5(2) . .
O29 Cs3 O38 Mg5 -46.69(19) . .
O50 Cs3 O38 Mg5 -124.75(19) 1_456 .
O19 Cs3 O38 Mg5 -82.0(2) . .
O36 Cs3 O38 Mg5 -11.51(15) . .
O8 Cs3 O38 Mg5 -147.8(3) 1_455 .
O31 Cs3 O38 Mg5 -115.2(2) 1_556 .
O40 Cs3 O38 Mg5 133.35(17) . .
O25 Cs3 O38 Mg5 69.1(2) . .
O11 Cs3 O38 Cs5 45.74(13) . 1_455
O33 Cs3 O38 Cs5 -122.67(14) . 1_455
O48 Cs3 O38 Cs5 -72.39(15) . 1_455
O29 Cs3 O38 Cs5 -145.62(15) . 1_455
O50 Cs3 O38 Cs5 136.32(13) 1_456 1_455
O19 Cs3 O38 Cs5 179.11(11) . 1_455
O36 Cs3 O38 Cs5 -110.43(17) . 1_455
O8 Cs3 O38 Cs5 113.24(19) 1_455 1_455
O31 Cs3 O38 Cs5 145.89(14) 1_556 1_455
O40 Cs3 O38 Cs5 34.43(18) . 1_455
O25 Cs3 O38 Cs5 -29.85(15) . 1_455
O45 P10 O39 P18 -152.8(4) . 1_554
O17 P10 O39 P18 -19.5(5) 1_654 1_554
O51 P10 O39 P18 97.9(4) 1_654 1_554
Mg1 P10 O39 P18 7.8(4) 1_654 1_554
Cs6 P10 O39 P18 166.7(5) . 1_554
Cs5 P10 O39 P18 148.4(3) . 1_554
Cs2 P10 O39 P18 -72.1(4) 1_554 1_554
O45 P10 O39 Cs6 40.5(2) . .
O17 P10 O39 Cs6 173.8(2) 1_654 .
O51 P10 O39 Cs6 -68.9(2) 1_654 .
Mg1 P10 O39 Cs6 -158.91(9) 1_654 .
Cs5 P10 O39 Cs6 -18.4(5) . .
Cs2 P10 O39 Cs6 121.14(13) 1_554 .
O20 Cs6 O39 P10 125.2(2) 1_655 .
O34 Cs6 O39 P10 -75.4(2) . .
O45 Cs6 O39 P10 -24.17(17) . .
O5 Cs6 O39 P10 -103.4(2) . .
O47 Cs6 O39 P10 -23.7(2) . .
O35 Cs6 O39 P10 -19.2(3) . .
O3 Cs6 O39 P10 176.97(19) . .
O4 Cs6 O39 P10 89.4(2) 1_655 .
O42 Cs6 O39 P10 43.9(3) 1_655 .
P1 Cs6 O39 P10 63.2(2) 1_655 .
P9 Cs6 O39 P10 -87.2(2) . .
O20 Cs6 O39 P18 -39.1(4) 1_655 1_554
O34 Cs6 O39 P18 120.3(4) . 1_554
O45 Cs6 O39 P18 171.5(5) . 1_554
O5 Cs6 O39 P18 92.2(4) . 1_554
O47 Cs6 O39 P18 171.9(4) . 1_554
O35 Cs6 O39 P18 176.5(3) . 1_554
O3 Cs6 O39 P18 12.6(4) . 1_554
O4 Cs6 O39 P18 -74.9(4) 1_655 1_554
O42 Cs6 O39 P18 -120.4(4) 1_655 1_554
P1 Cs6 O39 P18 -101.1(4) 1_655 1_554
P9 Cs6 O39 P18 108.5(4) . 1_554
O53 P11 O40 Mg1 -127.4(4) . .
O51 P11 O40 Mg1 -1.8(5) . .
O52 P11 O40 Mg1 105.6(4) 1_556 .
Cs2 P11 O40 Mg1 -112.0(4) . .
O53 P11 O40 Cs2 -15.4(3) . .
O51 P11 O40 Cs2 110.2(2) . .
O52 P11 O40 Cs2 -142.4(2) 1_556 .
O53 P11 O40 Cs3 107.6(3) . .
O51 P11 O40 Cs3 -126.8(3) . .
O52 P11 O40 Cs3 -19.4(3) 1_556 .
Cs2 P11 O40 Cs3 123.0(2) . .
O42 Mg1 O40 P11 165.6(4) . .
O11 Mg1 O40 P11 -103.3(4) . .
O32 Mg1 O40 P11 74.1(4) . .
O17 Mg1 O40 P11 -13.3(4) . .
O35 Mg1 O40 P11 -3(3) 1_455 .
P10 Mg1 O40 P11 3.1(3) 1_456 .
Cs2 Mg1 O40 P11 109.3(4) . .
Cs3 Mg1 O40 P11 -131.9(4) . .
Cs6 Mg1 O40 P11 134.7(3) 1_455 .
O42 Mg1 O40 Cs2 56.27(18) . .
O11 Mg1 O40 Cs2 147.41(17) . .
O32 Mg1 O40 Cs2 -35.22(17) . .
O17 Mg1 O40 Cs2 -122.64(17) . .
O35 Mg1 O40 Cs2 -113(2) 1_455 .
P10 Mg1 O40 Cs2 -106.19(13) 1_456 .
Cs3 Mg1 O40 Cs2 118.79(16) . .
Cs6 Mg1 O40 Cs2 25.4(2) 1_455 .
O42 Mg1 O40 Cs3 -62.52(16) . .
O11 Mg1 O40 Cs3 28.63(16) . .
O32 Mg1 O40 Cs3 -154.00(15) . .
O17 Mg1 O40 Cs3 118.57(15) . .
O35 Mg1 O40 Cs3 129(2) 1_455 .
P10 Mg1 O40 Cs3 135.03(11) 1_456 .
Cs2 Mg1 O40 Cs3 -118.79(16) . .
Cs6 Mg1 O40 Cs3 -93.40(17) 1_455 .
O37 Cs2 O40 P11 56.6(4) . .
O53 Cs2 O40 P11 8.59(16) . .
O43 Cs2 O40 P11 -75.2(2) . .
O32 Cs2 O40 P11 -110.9(2) . .
O4 Cs2 O40 P11 -176.5(2) . .
O25 Cs2 O40 P11 144.8(2) . .
O12 Cs2 O40 P11 -140.1(2) 2_453 .
O27 Cs2 O40 P11 -66.8(2) 1_455 .
O35 Cs2 O40 P11 117.0(2) . .
P18 Cs2 O40 P11 63.9(2) . .
O37 Cs2 O40 Mg1 -165.6(2) . .
O53 Cs2 O40 Mg1 146.4(2) . .
O43 Cs2 O40 Mg1 62.63(17) . .
O32 Cs2 O40 Mg1 26.95(14) . .
O4 Cs2 O40 Mg1 -38.63(17) . .
O25 Cs2 O40 Mg1 -77.35(17) . .
O12 Cs2 O40 Mg1 -2.3(3) 2_453 .
O27 Cs2 O40 Mg1 71.07(18) 1_455 .
O35 Cs2 O40 Mg1 -105.17(17) . .
P11 Cs2 O40 Mg1 137.8(3) . .
P18 Cs2 O40 Mg1 -158.27(11) . .
O37 Cs2 O40 Cs3 -64.8(3) . .
O53 Cs2 O40 Cs3 -112.8(2) . .
O43 Cs2 O40 Cs3 163.43(15) . .
O32 Cs2 O40 Cs3 127.74(18) . .
O4 Cs2 O40 Cs3 62.16(14) . .
O25 Cs2 O40 Cs3 23.45(11) . .
O12 Cs2 O40 Cs3 98.5(2) 2_453 .
O27 Cs2 O40 Cs3 171.86(11) 1_455 .
O35 Cs2 O40 Cs3 -4.38(14) . .
P11 Cs2 O40 Cs3 -121.4(3) . .
P18 Cs2 O40 Cs3 -57.48(16) . .
O11 Cs3 O40 P11 120.8(3) . .
O33 Cs3 O40 P11 -63.3(3) . .
O48 Cs3 O40 P11 -105.8(2) . .
O29 Cs3 O40 P11 -44.7(4) . .
O50 Cs3 O40 P11 28.6(3) 1_456 .
O38 Cs3 O40 P11 135.2(2) . .
O19 Cs3 O40 P11 -9.1(3) . .
O36 Cs3 O40 P11 -148.9(2) . .
O8 Cs3 O40 P11 90.1(2) 1_455 .
O31 Cs3 O40 P11 -8.3(2) 1_556 .
O25 Cs3 O40 P11 -132.6(3) . .
O11 Cs3 O40 Mg1 -23.62(14) . .
O33 Cs3 O40 Mg1 152.27(14) . .
O48 Cs3 O40 Mg1 109.75(15) . .
O29 Cs3 O40 Mg1 170.91(18) . .
O50 Cs3 O40 Mg1 -115.82(15) 1_456 .
O38 Cs3 O40 Mg1 -9.2(2) . .
O19 Cs3 O40 Mg1 -153.55(13) . .
O36 Cs3 O40 Mg1 66.7(3) . .
O8 Cs3 O40 Mg1 -54.26(17) 1_455 .
O31 Cs3 O40 Mg1 -152.71(17) 1_556 .
O25 Cs3 O40 Mg1 82.97(16) . .
O11 Cs3 O40 Cs2 -129.09(19) . .
O33 Cs3 O40 Cs2 46.81(15) . .
O48 Cs3 O40 Cs2 4.28(14) . .
O29 Cs3 O40 Cs2 65.4(3) . .
O50 Cs3 O40 Cs2 138.71(14) 1_456 .
O38 Cs3 O40 Cs2 -114.65(15) . .
O19 Cs3 O40 Cs2 100.98(14) . .
O36 Cs3 O40 Cs2 -38.8(3) . .
O8 Cs3 O40 Cs2 -159.72(12) 1_455 .
O31 Cs3 O40 Cs2 101.82(15) 1_556 .
O25 Cs3 O40 Cs2 -22.50(11) . .
O28 P14 O41 Mg2 -139.5(3) . 1_554
O50 P14 O41 Mg2 95.0(4) . 1_554
O49 P14 O41 Mg2 -13.0(5) . 1_554
Cs5 P14 O41 Mg2 -171.4(4) . 1_554
O28 P14 O41 Cs5 31.9(3) . .
O50 P14 O41 Cs5 -93.6(2) . .
O49 P14 O41 Cs5 158.4(2) . .
O23 Cs5 O41 P14 -160.31(18) . .
O26 Cs5 O41 P14 28.54(19) 1_655 .
O1 Cs5 O41 P14 -45.0(2) . .
O28 Cs5 O41 P14 -16.85(15) . .
O52 Cs5 O41 P14 72.69(19) 1_655 .
O47 Cs5 O41 P14 -176.0(2) . .
O45 Cs5 O41 P14 141.90(17) . .
O38 Cs5 O41 P14 -20.5(2) 1_655 .
O51 Cs5 O41 P14 102.60(19) 1_654 .
O31 Cs5 O41 P14 -152.6(2) . .
O18 Cs5 O41 P14 -59.30(19) . .
O23 Cs5 O41 Mg2 11.4(3) . 1_554
O26 Cs5 O41 Mg2 -159.7(3) 1_655 1_554
O1 Cs5 O41 Mg2 126.8(2) . 1_554
O28 Cs5 O41 Mg2 154.9(3) . 1_554
O52 Cs5 O41 Mg2 -115.6(2) 1_655 1_554
O47 Cs5 O41 Mg2 -4.3(5) . 1_554
O45 Cs5 O41 Mg2 -46.4(3) . 1_554
O38 Cs5 O41 Mg2 151.3(2) 1_655 1_554
O51 Cs5 O41 Mg2 -85.7(2) 1_654 1_554
O31 Cs5 O41 Mg2 19.2(2) . 1_554
O18 Cs5 O41 Mg2 112.4(2) . 1_554
O44 P1 O42 Mg1 161.8(8) . .
O25 P1 O42 Mg1 33.9(10) . .
O4 P1 O42 Mg1 -73.2(10) . .
Mg4 P1 O42 Mg1 158.7(6) . .
Cs6 P1 O42 Mg1 -130.2(10) 1_455 .
Cs2 P1 O42 Mg1 -19.8(9) . .
O44 P1 O42 Cs6 -68.0(3) . 1_455
O25 P1 O42 Cs6 164.13(19) . 1_455
O4 P1 O42 Cs6 57.0(2) . 1_455
Mg4 P1 O42 Cs6 -71.1(4) . 1_455
Cs2 P1 O42 Cs6 110.37(8) . 1_455
O11 Mg1 O42 P1 -114.5(9) . .
O32 Mg1 O42 P1 63.5(10) . .
O17 Mg1 O42 P1 123(6) . .
O35 Mg1 O42 P1 154.9(9) 1_455 .
O40 Mg1 O42 P1 -24.1(10) . .
P10 Mg1 O42 P1 24.3(13) 1_456 .
Cs2 Mg1 O42 P1 19.3(9) . .
Cs3 Mg1 O42 P1 -76.9(9) . .
Cs6 Mg1 O42 P1 128.1(10) 1_455 .
O11 Mg1 O42 Cs6 117.40(17) . 1_455
O32 Mg1 O42 Cs6 -64.67(18) . 1_455
O17 Mg1 O42 Cs6 -5(6) . 1_455
O35 Mg1 O42 Cs6 26.79(17) 1_455 1_455
O40 Mg1 O42 Cs6 -152.28(17) . 1_455
P10 Mg1 O42 Cs6 -103.8(4) 1_456 1_455
Cs2 Mg1 O42 Cs6 -108.78(13) . 1_455
Cs3 Mg1 O42 Cs6 154.94(15) . 1_455
O37 Cs2 O43 P17 9.1(3) . 1_455
O53 Cs2 O43 P17 119.8(3) . 1_455
O32 Cs2 O43 P17 -153.2(3) . 1_455
O40 Cs2 O43 P17 165.8(3) . 1_455
O4 Cs2 O43 P17 -111.4(3) . 1_455
O25 Cs2 O43 P17 -148.9(2) . 1_455
O12 Cs2 O43 P17 -38.1(3) 2_453 1_455
O27 Cs2 O43 P17 -2.37(19) 1_455 1_455
O35 Cs2 O43 P17 -130.3(4) . 1_455
P11 Cs2 O43 P17 142.9(3) . 1_455
P18 Cs2 O43 P17 26.4(3) . 1_455
O37 Cs2 O43 P18 168.63(19) . 1_455
O53 Cs2 O43 P18 -80.7(2) . 1_455
O32 Cs2 O43 P18 6.28(16) . 1_455
O40 Cs2 O43 P18 -34.7(2) . 1_455
O4 Cs2 O43 P18 48.1(2) . 1_455
O25 Cs2 O43 P18 10.6(3) . 1_455
O12 Cs2 O43 P18 121.4(2) 2_453 1_455
O27 Cs2 O43 P18 157.1(3) 1_455 1_455
O35 Cs2 O43 P18 29.2(6) . 1_455
P11 Cs2 O43 P18 -57.61(19) . 1_455
P18 Cs2 O43 P18 -174.12(15) . 1_455
O42 P1 O44 Mg4 -177.4(3) . .
O25 P1 O44 Mg4 -51.5(4) . .
O4 P1 O44 Mg4 58.6(4) . .
Cs6 P1 O44 Mg4 121.9(3) 1_455 .
Cs2 P1 O44 Mg4 7.0(7) . .
O45 Mg4 O44 P1 11.3(16) . .
O53 Mg4 O44 P1 -144.8(3) 1_554 .
O23 Mg4 O44 P1 128.6(3) . .
O47 Mg4 O44 P1 41.4(3) . .
O34 Mg4 O44 P1 -47.6(3) . .
Cs6 Mg4 O44 P1 -9.5(4) . .
Cs5 Mg4 O44 P1 95.0(3) . .
O17 P10 O45 Mg4 -31.1(10) 1_654 .
O39 P10 O45 Mg4 96.3(9) . .
O51 P10 O45 Mg4 -157.1(9) 1_654 .
Mg1 P10 O45 Mg4 -33.8(13) 1_654 .
Cs6 P10 O45 Mg4 140.8(10) . .
Cs5 P10 O45 Mg4 -106.5(9) . .
Cs2 P10 O45 Mg4 28.2(9) 1_554 .
O17 P10 O45 Cs6 -171.9(2) 1_654 .
O39 P10 O45 Cs6 -44.5(3) . .
O51 P10 O45 Cs6 62.1(3) 1_654 .
Mg1 P10 O45 Cs6 -174.6(3) 1_654 .
Cs5 P10 O45 Cs6 112.63(18) . .
Cs2 P10 O45 Cs6 -112.61(12) 1_554 .
O17 P10 O45 Cs5 75.4(3) 1_654 .
O39 P10 O45 Cs5 -157.2(2) . .
O51 P10 O45 Cs5 -50.6(2) 1_654 .
Mg1 P10 O45 Cs5 72.8(5) 1_654 .
Cs6 P10 O45 Cs5 -112.63(18) . .
Cs2 P10 O45 Cs5 134.76(10) 1_554 .
O53 Mg4 O45 P10 -8.1(9) 1_554 .
O23 Mg4 O45 P10 79.0(9) . .
O44 Mg4 O45 P10 -164.1(10) . .
O47 Mg4 O45 P10 165.7(9) . .
O34 Mg4 O45 P10 -105.6(9) . .
P1 Mg4 O45 P10 -155.6(7) . .
Cs6 Mg4 O45 P10 -141.5(10) . .
Cs5 Mg4 O45 P10 107.7(9) . .
O53 Mg4 O45 Cs6 133.49(15) 1_554 .
O23 Mg4 O45 Cs6 -139.46(15) . .
O44 Mg4 O45 Cs6 -22.5(15) . .
O47 Mg4 O45 Cs6 -52.76(16) . .
O34 Mg4 O45 Cs6 35.95(17) . .
P1 Mg4 O45 Cs6 -14.1(4) . .
Cs5 Mg4 O45 Cs6 -110.74(14) . .
O53 Mg4 O45 Cs5 -115.78(14) 1_554 .
O23 Mg4 O45 Cs5 -28.72(15) . .
O44 Mg4 O45 Cs5 88.2(14) . .
O47 Mg4 O45 Cs5 57.98(15) . .
O34 Mg4 O45 Cs5 146.69(16) . .
P1 Mg4 O45 Cs5 96.7(3) . .
Cs6 Mg4 O45 Cs5 110.74(13) . .
O20 Cs6 O45 P10 -10.5(3) 1_655 .
O34 Cs6 O45 P10 137.5(3) . .
O5 Cs6 O45 P10 138.1(2) . .
O47 Cs6 O45 P10 -152.5(3) . .
O35 Cs6 O45 P10 -149.4(2) . .
O3 Cs6 O45 P10 59.4(3) . .
O4 Cs6 O45 P10 -62.5(3) 1_655 .
O42 Cs6 O45 P10 -100.8(2) 1_655 .
O39 Cs6 O45 P10 26.92(19) . .
P1 Cs6 O45 P10 -77.7(2) 1_655 .
P9 Cs6 O45 P10 139.0(2) . .
O20 Cs6 O45 Mg4 -177.46(14) 1_655 .
O34 Cs6 O45 Mg4 -29.49(15) . .
O5 Cs6 O45 Mg4 -28.86(18) . .
O47 Cs6 O45 Mg4 40.54(15) . .
O35 Cs6 O45 Mg4 43.64(17) . .
O3 Cs6 O45 Mg4 -107.58(17) . .
O4 Cs6 O45 Mg4 130.56(16) 1_655 .
O42 Cs6 O45 Mg4 92.20(17) 1_655 .
O39 Cs6 O45 Mg4 -140.1(3) . .
P1 Cs6 O45 Mg4 115.30(15) 1_655 .
P9 Cs6 O45 Mg4 -27.95(13) . .
O20 Cs6 O45 Cs5 90.91(14) 1_655 .
O34 Cs6 O45 Cs5 -121.13(17) . .
O5 Cs6 O45 Cs5 -120.49(13) . .
O47 Cs6 O45 Cs5 -51.09(13) . .
O35 Cs6 O45 Cs5 -48.00(12) . .
O3 Cs6 O45 Cs5 160.78(12) . .
O4 Cs6 O45 Cs5 38.92(16) 1_655 .
O42 Cs6 O45 Cs5 0.57(13) 1_655 .
O39 Cs6 O45 Cs5 128.3(2) . .
P1 Cs6 O45 Cs5 23.66(12) 1_655 .
P9 Cs6 O45 Cs5 -119.59(12) . .
O23 Cs5 O45 P10 -135.8(3) . .
O26 Cs5 O45 P10 48.4(2) 1_655 .
O1 Cs5 O45 P10 141.4(2) . .
O41 Cs5 O45 P10 -44.4(2) . .
O28 Cs5 O45 P10 -5.3(4) . .
O52 Cs5 O45 P10 24.1(2) 1_655 .
O47 Cs5 O45 P10 155.9(3) . .
O38 Cs5 O45 P10 105.1(2) 1_655 .
O51 Cs5 O45 P10 31.20(17) 1_654 .
O31 Cs5 O45 P10 -102.2(2) . .
O18 Cs5 O45 P10 173.83(16) . .
O23 Cs5 O45 Mg4 24.34(14) . .
O26 Cs5 O45 Mg4 -151.55(14) 1_655 .
O1 Cs5 O45 Mg4 -58.50(18) . .
O41 Cs5 O45 Mg4 115.66(15) . .
O28 Cs5 O45 Mg4 154.8(2) . .
O52 Cs5 O45 Mg4 -175.85(17) 1_655 .
O47 Cs5 O45 Mg4 -43.98(14) . .
O38 Cs5 O45 Mg4 -94.8(2) 1_655 .
O51 Cs5 O45 Mg4 -168.7(2) 1_654 .
O31 Cs5 O45 Mg4 57.85(15) . .
O18 Cs5 O45 Mg4 -26.1(3) . .
O23 Cs5 O45 Cs6 119.62(17) . .
O26 Cs5 O45 Cs6 -56.27(15) 1_655 .
O1 Cs5 O45 Cs6 36.79(16) . .
O41 Cs5 O45 Cs6 -149.05(11) . .
O28 Cs5 O45 Cs6 -109.9(2) . .
O52 Cs5 O45 Cs6 -80.57(13) 1_655 .
O47 Cs5 O45 Cs6 51.31(13) . .
O38 Cs5 O45 Cs6 0.4(2) 1_655 .
O51 Cs5 O45 Cs6 -73.42(16) 1_654 .
O31 Cs5 O45 Cs6 153.13(13) . .
O18 Cs5 O45 Cs6 69.2(2) . .
O29 P5 O46 P6 105.6(5) . 2_443
O36 P5 O46 P6 -26.6(5) . 2_443
O18 P5 O46 P6 -140.1(4) . 2_443
Cs3 P5 O46 P6 46.1(6) . 2_443
O29 P5 O46 Cs1 -112.5(3) . .
O36 P5 O46 Cs1 115.3(3) . .
O18 P5 O46 Cs1 1.8(3) . .
Cs3 P5 O46 Cs1 -171.99(8) . .
O16 Cs1 O46 P6 168.02(19) 1_655 2_443
O2 Cs1 O46 P6 44.0(2) 2_443 2_443
O6 Cs1 O46 P6 -86.1(2) 2_544 2_443
O12 Cs1 O46 P6 -40.2(2) . 2_443
O30 Cs1 O46 P6 3.20(17) 2_443 2_443
O28 Cs1 O46 P6 117.5(2) . 2_443
O27 Cs1 O46 P6 0.2(3) 2_543 2_443
O18 Cs1 O46 P6 150.7(3) . 2_443
P8 Cs1 O46 P6 -63.1(2) . 2_443
O21 Cs1 O46 P6 -0.4(7) 2_543 2_443
P16 Cs1 O46 P6 18.5(2) 2_443 2_443
O16 Cs1 O46 P5 16.0(3) 1_655 .
O2 Cs1 O46 P5 -107.9(2) 2_443 .
O6 Cs1 O46 P5 121.9(3) 2_544 .
O12 Cs1 O46 P5 167.8(3) . .
O30 Cs1 O46 P5 -148.8(3) 2_443 .
O28 Cs1 O46 P5 -34.5(3) . .
O27 Cs1 O46 P5 -151.8(2) 2_543 .
O18 Cs1 O46 P5 -1.24(18) . .
P8 Cs1 O46 P5 144.9(3) . .
O21 Cs1 O46 P5 -152.4(4) 2_543 .
P16 Cs1 O46 P5 -133.4(2) 2_443 .
O35 P2 O47 Mg4 -118.1(4) . .
O48 P2 O47 Mg4 112.7(4) . .
O25 P2 O47 Mg4 7.4(5) . .
Cs6 P2 O47 Mg4 -103.4(4) . .
Cs2 P2 O47 Mg4 -45.0(5) . .
O35 P2 O47 Cs6 -14.8(3) . .
O48 P2 O47 Cs6 -143.97(19) . .
O25 P2 O47 Cs6 110.8(2) . .
Cs2 P2 O47 Cs6 58.4(3) . .
O35 P2 O47 Cs5 107.8(3) . .
O48 P2 O47 Cs5 -21.4(3) . .
O25 P2 O47 Cs5 -126.7(3) . .
Cs6 P2 O47 Cs5 122.5(3) . .
Cs2 P2 O47 Cs5 -179.08(6) . .
O45 Mg4 O47 P2 157.6(4) . .
O53 Mg4 O47 P2 -111.3(17) 1_554 .
O23 Mg4 O47 P2 -107.1(4) . .
O44 Mg4 O47 P2 -18.3(4) . .
O34 Mg4 O47 P2 66.7(4) . .
P1 Mg4 O47 P2 -2.8(4) . .
Cs6 Mg4 O47 P2 106.0(4) . .
Cs5 Mg4 O47 P2 -143.4(5) . .
O45 Mg4 O47 Cs6 51.54(16) . .
O53 Mg4 O47 Cs6 142.7(17) 1_554 .
O23 Mg4 O47 Cs6 146.87(15) . .
O44 Mg4 O47 Cs6 -124.37(15) . .
O34 Mg4 O47 Cs6 -39.29(15) . .
P1 Mg4 O47 Cs6 -108.83(11) . .
Cs5 Mg4 O47 Cs6 110.60(13) . .
O45 Mg4 O47 Cs5 -59.06(16) . .
O53 Mg4 O47 Cs5 32.1(18) 1_554 .
O23 Mg4 O47 Cs5 36.27(15) . .
O44 Mg4 O47 Cs5 125.03(15) . .
O34 Mg4 O47 Cs5 -149.89(15) . .
P1 Mg4 O47 Cs5 140.57(12) . .
Cs6 Mg4 O47 Cs5 -110.60(12) . .
O20 Cs6 O47 P2 97.2(3) 1_655 .
O34 Cs6 O47 P2 -105.5(2) . .
O45 Cs6 O47 P2 -176.5(3) . .
O5 Cs6 O47 P2 -66.5(2) . .
O35 Cs6 O47 P2 7.98(16) . .
O3 Cs6 O47 P2 -58.2(4) . .
O4 Cs6 O47 P2 67.7(2) 1_655 .
O42 Cs6 O47 P2 57.3(2) 1_655 .
O39 Cs6 O47 P2 -176.9(2) . .
P1 Cs6 O47 P2 74.1(2) 1_655 .
P9 Cs6 O47 P2 -84.7(2) . .
O20 Cs6 O47 Mg4 -125.0(2) 1_655 .
O34 Cs6 O47 Mg4 32.28(14) . .
O45 Cs6 O47 Mg4 -38.74(14) . .
O5 Cs6 O47 Mg4 71.28(15) . .
O35 Cs6 O47 Mg4 145.8(2) . .
O3 Cs6 O47 Mg4 79.6(3) . .
O4 Cs6 O47 Mg4 -154.54(14) 1_655 .
O42 Cs6 O47 Mg4 -164.91(17) 1_655 .
O39 Cs6 O47 Mg4 -39.14(16) . .
P1 Cs6 O47 Mg4 -148.12(14) 1_655 .
P9 Cs6 O47 Mg4 53.13(12) . .
O20 Cs6 O47 Cs5 -34.3(3) 1_655 .
O34 Cs6 O47 Cs5 122.91(17) . .
O45 Cs6 O47 Cs5 51.89(13) . .
O5 Cs6 O47 Cs5 161.91(14) . .
O35 Cs6 O47 Cs5 -123.59(19) . .
O3 Cs6 O47 Cs5 170.3(2) . .
O4 Cs6 O47 Cs5 -63.91(14) 1_655 .
O42 Cs6 O47 Cs5 -74.29(12) 1_655 .
O39 Cs6 O47 Cs5 51.49(13) . .
P1 Cs6 O47 Cs5 -57.49(10) 1_655 .
P9 Cs6 O47 Cs5 143.76(14) . .
O23 Cs5 O47 P2 118.6(3) . .
O26 Cs5 O47 P2 -70.2(3) 1_655 .
O1 Cs5 O47 P2 -2.1(3) . .
O41 Cs5 O47 P2 137.9(3) . .
O28 Cs5 O47 P2 -5.6(5) . .
O52 Cs5 O47 P2 -116.8(3) 1_655 .
O45 Cs5 O47 P2 -167.6(4) . .
O38 Cs5 O47 P2 -16.5(3) 1_655 .
O51 Cs5 O47 P2 -134.7(3) 1_654 .
O31 Cs5 O47 P2 116.4(3) . .
O18 Cs5 O47 P2 22.9(3) . .
O23 Cs5 O47 Mg4 -31.71(14) . .
O26 Cs5 O47 Mg4 139.53(14) 1_655 .
O1 Cs5 O47 Mg4 -152.41(18) . .
O41 Cs5 O47 Mg4 -12.4(4) . .
O28 Cs5 O47 Mg4 -155.90(19) . .
O52 Cs5 O47 Mg4 92.88(16) 1_655 .
O45 Cs5 O47 Mg4 42.11(14) . .
O38 Cs5 O47 Mg4 -166.81(14) 1_655 .
O51 Cs5 O47 Mg4 74.99(15) 1_654 .
O31 Cs5 O47 Mg4 -33.92(15) . .
O18 Cs5 O47 Mg4 -127.40(14) . .
O23 Cs5 O47 Cs6 -124.14(18) . .
O26 Cs5 O47 Cs6 47.11(16) 1_655 .
O1 Cs5 O47 Cs6 115.16(15) . .
O41 Cs5 O47 Cs6 -104.8(3) . .
O28 Cs5 O47 Cs6 111.7(2) . .
O52 Cs5 O47 Cs6 0.45(15) 1_655 .
O45 Cs5 O47 Cs6 -50.32(13) . .
O38 Cs5 O47 Cs6 100.76(13) 1_655 .
O51 Cs5 O47 Cs6 -17.44(11) 1_654 .
O31 Cs5 O47 Cs6 -126.35(12) . .
O18 Cs5 O47 Cs6 140.17(12) . .
O11 P3 O48 P2 11.9(5) 1_655 .
O33 P3 O48 P2 145.0(4) . .
O1 P3 O48 P2 -100.2(4) . .
Cs3 P3 O48 P2 157.8(5) . .
Cs3 P3 O48 P2 -28.5(6) 1_655 .
O11 P3 O48 Cs3 -145.9(2) 1_655 .
O33 P3 O48 Cs3 -12.8(3) . .
O1 P3 O48 Cs3 102.0(2) . .
Cs3 P3 O48 Cs3 173.75(17) 1_655 .
O47 P2 O48 P3 100.5(4) . .
O35 P2 O48 P3 -33.0(5) . .
O25 P2 O48 P3 -144.8(4) . .
Cs6 P2 O48 P3 36.3(6) . .
Cs2 P2 O48 P3 -96.6(4) . .
O47 P2 O48 Cs3 -105.6(3) . .
O35 P2 O48 Cs3 120.9(3) . .
O25 P2 O48 Cs3 9.0(3) . .
Cs6 P2 O48 Cs3 -169.89(10) . .
Cs2 P2 O48 Cs3 57.2(2) . .
O11 Cs3 O48 P3 158.25(18) . .
O33 Cs3 O48 P3 8.01(16) . .
O29 Cs3 O48 P3 -37.3(2) . .
O50 Cs3 O48 P3 27.8(3) 1_456 .
O38 Cs3 O48 P3 -111.0(2) . .
O19 Cs3 O48 P3 5.8(2) . .
O36 Cs3 O48 P3 -81.2(2) . .
O8 Cs3 O48 P3 -101.6(3) 1_455 .
O31 Cs3 O48 P3 46.8(2) 1_556 .
O40 Cs3 O48 P3 117.8(2) . .
O25 Cs3 O48 P3 154.6(3) . .
O11 Cs3 O48 P2 -2.4(3) . .
O33 Cs3 O48 P2 -152.7(3) . .
O29 Cs3 O48 P2 162.0(3) . .
O50 Cs3 O48 P2 -132.9(2) 1_456 .
O38 Cs3 O48 P2 88.3(3) . .
O19 Cs3 O48 P2 -154.8(3) . .
O36 Cs3 O48 P2 118.1(3) . .
O8 Cs3 O48 P2 97.7(3) 1_455 .
O31 Cs3 O48 P2 -113.9(3) 1_556 .
O40 Cs3 O48 P2 -42.9(3) . .
O25 Cs3 O48 P2 -6.05(19) . .
O28 P14 O49 P15 114.0(4) . 2_443
O41 P14 O49 P15 -17.5(5) . 2_443
O50 P14 O49 P15 -130.1(4) . 2_443
Cs5 P14 O49 P15 47.5(8) . 2_443
O28 P14 O49 Cs4 -92.3(3) . 2_543
O41 P14 O49 Cs4 136.2(3) . 2_543
O50 P14 O49 Cs4 23.6(3) . 2_543
Cs5 P14 O49 Cs4 -158.8(3) . 2_543
O28 P14 O50 P13 28.5(5) . 1_655
O41 P14 O50 P13 158.5(4) . 1_655
O49 P14 O50 P13 -85.9(4) . 1_655
Cs5 P14 O50 P13 95.0(4) . 1_655
O28 P14 O50 Cs3 -150.4(3) . 1_654
O41 P14 O50 Cs3 -20.5(4) . 1_654
O49 P14 O50 Cs3 95.2(3) . 1_654
Cs5 P14 O50 Cs3 -84.0(3) . 1_654
O40 P11 O51 P10 -3.3(6) . 1_456
O53 P11 O51 P10 128.0(4) . 1_456
O52 P11 O51 P10 -116.2(4) 1_556 1_456
Cs2 P11 O51 P10 65.2(5) . 1_456
O40 P11 O51 Cs5 104.6(2) . 1_456
O53 P11 O51 Cs5 -124.2(2) . 1_456
O52 P11 O51 Cs5 -8.4(2) 1_556 1_456
Cs2 P11 O51 Cs5 173.12(6) . 1_456
O26 P12 O52 P11 135.3(4) . 1_554
O23 P12 O52 P11 1.1(5) . 1_554
O31 P12 O52 P11 -110.9(5) . 1_554
Cs5 P12 O52 P11 -38.9(6) . 1_554
Cs5 P12 O52 P11 130.8(5) 1_455 1_554
O26 P12 O52 Cs5 4.5(2) . 1_455
O23 P12 O52 Cs5 -129.7(2) . 1_455
O31 P12 O52 Cs5 118.30(19) . 1_455
Cs5 P12 O52 Cs5 -169.64(14) . 1_455
O40 P11 O53 Mg4 -148.0(3) . 1_556
O51 P11 O53 Mg4 85.1(4) . 1_556
O52 P11 O53 Mg4 -22.7(5) 1_556 1_556
Cs2 P11 O53 Mg4 -164.0(4) . 1_556
O40 P11 O53 Cs2 16.0(3) . .
O51 P11 O53 Cs2 -110.9(2) . .
O52 P11 O53 Cs2 141.4(2) 1_556 .
O37 Cs2 O53 P11 -166.26(18) . .
O43 Cs2 O53 P11 78.3(2) . .
O32 Cs2 O53 P11 34.27(19) . .
O40 Cs2 O53 P11 -8.65(16) . .
O4 Cs2 O53 P11 -15.2(3) . .
O25 Cs2 O53 P11 -47.2(2) . .
O12 Cs2 O53 P11 138.8(2) 2_453 .
O27 Cs2 O53 P11 111.24(19) 1_455 .
O35 Cs2 O53 P11 -88.4(2) . .
P18 Cs2 O53 P11 -150.59(18) . .
O37 Cs2 O53 Mg4 -0.4(3) . 1_556
O43 Cs2 O53 Mg4 -115.9(2) . 1_556
O32 Cs2 O53 Mg4 -159.9(2) . 1_556
O40 Cs2 O53 Mg4 157.2(3) . 1_556
O4 Cs2 O53 Mg4 150.66(19) . 1_556
O25 Cs2 O53 Mg4 118.7(2) . 1_556
O12 Cs2 O53 Mg4 -55.3(4) 2_453 1_556
O27 Cs2 O53 Mg4 -82.9(2) 1_455 1_556
O35 Cs2 O53 Mg4 77.4(2) . 1_556
P11 Cs2 O53 Mg4 165.9(4) . 1_556
P18 Cs2 O53 Mg4 15.3(2) . 1_556
O3 P7 O54 P8 145.8(4) . 2_453
O15 P7 O54 P8 13.3(5) . 2_453
O22 P7 O54 P8 -103.6(4) . 2_453
Mg6 P7 O54 P8 -12.9(4) . 2_453
Cs4 P7 O54 P8 -164.7(5) 1_554 2_453
Cs6 P7 O54 P8 91.3(4) . 2_453
O3 P7 O54 Cs4 -49.5(2) . 1_554
O15 P7 O54 Cs4 178.0(2) . 1_554
O22 P7 O54 Cs4 61.1(2) . 1_554
Mg6 P7 O54 Cs4 151.77(8) . 1_554
Cs6 P7 O54 Cs4 -104.02(8) . 1_554
